data_4036651
loop_
_publ_author_name
'Servalli, Marco'
'Trapp, Nils'
'W\"orle, Michael'
'Kl\"arner, Frank-Gerrit'

_publ_section_title
;
 Anthraphane: An Anthracene-Based, Propeller-Shaped D(3h)-Symmetric
 Hydrocarbon Cyclophane and Its Layered Single Crystal Structures.
;
_journal_issue 6
_journal_name_full 'The Journal of organic chemistry'
_journal_page_first 2572
_journal_page_last 2580
_journal_paper_doi 10.1021/acs.joc.6b00209
_journal_volume 81
_journal_year 2016
_chemical_formula_moiety '11(C6 H12 N2 O), 2(C66 H30)'
_chemical_formula_sum 'C198 H192 N22 O11'
_chemical_formula_weight 3055.72
_space_group_crystal_system triclinic
_space_group_IT_number 2
_space_group_name_Hall '-P 1'
_space_group_name_H-M_alt 'P -1'
_atom_sites_solution_hydrogens geom
_audit_creation_date 2015-10-13
_audit_creation_method
;
Olex2 1.2
(compiled 2015.09.30 svn.r3233 for OlexSys, GUI svn.r5103)
;
_cell_angle_alpha 69.5590(10)
_cell_angle_beta 77.4220(10)
_cell_angle_gamma 75.9190(10)
_cell_formula_units_Z 2
_cell_length_a 15.7178(2)
_cell_length_b 24.0271(4)
_cell_length_c 24.3300(4)
_cell_measurement_reflns_used 9907
_cell_measurement_temperature 100.0(2)
_cell_measurement_theta_max 66.58
_cell_measurement_theta_min 3.23
_cell_volume 8261.4(2)
_computing_cell_refinement 'Bruker SAINT'
_computing_data_collection 'Bruker APEX2'
_computing_data_reduction 'Bruker SAINT'
_computing_molecular_graphics 'Olex2 (Dolomanov et al., 2009)'
_computing_publication_material 'Olex2 (Dolomanov et al., 2009)'
_computing_structure_refinement 'XL (Sheldrick, 2008)'
_computing_structure_solution 'XS (Sheldrick, 2008)'
_diffrn_ambient_temperature 100.0(2)
_diffrn_detector 'Bruker APEX2 area detector'
_diffrn_detector_area_resol_mean 8.33
_diffrn_detector_type 'CCD area detector'
_diffrn_measured_fraction_theta_full 0.965
_diffrn_measured_fraction_theta_max 0.985
_diffrn_measurement_device 'kappa-stage diffractometer'
_diffrn_measurement_device_type 'Bruker Apex2 Duo (Cu)'
_diffrn_measurement_method '\w and \f scans'
_diffrn_radiation_monochromator 'double mirror optics'
_diffrn_radiation_probe x-ray
_diffrn_radiation_type CuK\a
_diffrn_radiation_wavelength 1.54178
_diffrn_reflns_av_R_equivalents 0.0350
_diffrn_reflns_av_unetI/netI 0.0314
_diffrn_reflns_Laue_measured_fraction_full 0.965
_diffrn_reflns_Laue_measured_fraction_max 0.985
_diffrn_reflns_limit_h_max 17
_diffrn_reflns_limit_h_min -18
_diffrn_reflns_limit_k_max 28
_diffrn_reflns_limit_k_min -27
_diffrn_reflns_limit_l_max 21
_diffrn_reflns_limit_l_min -28
_diffrn_reflns_number 101670
_diffrn_reflns_point_group_measured_fraction_full 0.965
_diffrn_reflns_point_group_measured_fraction_max 0.985
_diffrn_reflns_theta_full 67.679
_diffrn_reflns_theta_max 66.709
_diffrn_reflns_theta_min 1.959
_diffrn_source 'microfocus sealed X-ray tube'
_diffrn_source_type 'Incoatec I\ms'
_diffrn_standards_number 0
_exptl_absorpt_coefficient_mu 0.607
_exptl_absorpt_correction_T_max 0.7528
_exptl_absorpt_correction_T_min 0.6423
_exptl_absorpt_correction_type multi-scan
_exptl_absorpt_process_details
;
SADABS-2014/5 (Bruker,2014/5) was used for absorption correction.
wR2(int) was 0.0671 before and 0.0489 after correction.
The Ratio of minimum to maximum transmission is 0.8532.
The \l/2 correction factor is 0.00150.
;
_exptl_crystal_colour 'clear light yellow'
_exptl_crystal_colour_lustre clear
_exptl_crystal_colour_modifier light
_exptl_crystal_colour_primary yellow
_exptl_crystal_density_diffrn 1.228
_exptl_crystal_description block
_exptl_crystal_F_000 3244
_exptl_crystal_size_max 0.22
_exptl_crystal_size_mid 0.1
_exptl_crystal_size_min 0.07
_refine_diff_density_max 1.229
_refine_diff_density_min -0.851
_refine_diff_density_rms 0.090
_refine_ls_extinction_method none
_refine_ls_goodness_of_fit_ref 1.600
_refine_ls_hydrogen_treatment constr
_refine_ls_matrix_type full
_refine_ls_number_parameters 2704
_refine_ls_number_reflns 28823
_refine_ls_number_restraints 3422
_refine_ls_restrained_S_all 1.594
_refine_ls_R_factor_all 0.1206
_refine_ls_R_factor_gt 0.1034
_refine_ls_shift/su_max 0.001
_refine_ls_shift/su_mean 0.000
_refine_ls_structure_factor_coef Fsqd
_refine_ls_weighting_details 'w=1/[\s^2^(Fo^2^)+(0.1990P)^2^] where P=(Fo^2^+2Fc^2^)/3'
_refine_ls_weighting_scheme calc
_refine_ls_wR_factor_gt 0.3420
_refine_ls_wR_factor_ref 0.3662
_reflns_Friedel_coverage 0.000
_reflns_number_gt 22607
_reflns_number_total 28823
_reflns_threshold_expression 'I > 2\s(I)'
_cod_data_source_file 3_2_DMPU.cif
_cod_data_source_block cu_sc071015_1_1_0m
_cod_database_code 4036651
_shelxl_version_number 2014/6
_shelx_space_group_comment
;
The symmetry employed for this shelxl refinement is uniquely defined
by the following loop, which should always be used as a source of
symmetry information in preference to the above space-group names.
They are only intended as comments.
;
_shelx_estimated_absorpt_t_max 0.959
_shelx_estimated_absorpt_t_min 0.878
_olex2_refinement_description
;
1. Fixed Uiso
 At 1.2 times of:
  All C(H) groups, All C(H,H) groups
 At 1.5 times of:
  All C(H,H,H) groups
2. Restrained distances
 O80A-C83A
 1.228 with sigma of 0.02
 N81A-C83A = N82A-C83A
 1.361 with sigma of 0.02
 N81A-C84A = N82A-C86A
 1.449 with sigma of 0.02
 C85A-C84A = C86A-C85A
 1.494 with sigma of 0.02
 C83A-C85A
 2.796 with sigma of 0.02
 O70M-C73M
 1.228 with sigma of 0.02
 N72M-C73M = N71M-C73M
 1.361 with sigma of 0.02
 N72M-C77M = N71M-C78M
 1.443 with sigma of 0.02
 N72M-C76M = N71M-C74M
 1.449 with sigma of 0.02
 C75M-C76M = C74M-C75M
 1.494 with sigma of 0.02
 C73M-C75M
 2.796 with sigma of 0.02
 O70M-C73M
 1.228 with sigma of 0.02
 N72M-C73M = N71M-C73M
 1.361 with sigma of 0.02
 N72M-C77M = N71M-C78M
 1.443 with sigma of 0.02
 N72M-C76M = N71M-C74M
 1.449 with sigma of 0.02
 C76M-C75M = C75M-C74M
 1.494 with sigma of 0.02
 C75M-C73M
 2.796 with sigma of 0.02
 O80M-C83M
 1.228 with sigma of 0.02
 N82M-C83M = N81M-C83M
 1.361 with sigma of 0.02
 N81M-C84M = N82M-C86M
 1.449 with sigma of 0.02
 C86M-C85M = C85M-C84M
 1.494 with sigma of 0.02
 C85M-C83M
 2.796 with sigma of 0.02
 O70L-C73L
 1.228 with sigma of 0.02
 N71L-C73L = N72L-C73L
 1.361 with sigma of 0.02
 N72L-C76L = N71L-C74L
 1.449 with sigma of 0.02
 N71L-C78L = N72L-C77L
 1.443 with sigma of 0.02
 C85L-C84L = C86L-C85L
 1.494 with sigma of 0.02
 C83L-C85L
 2.796 with sigma of 0.02
 C75L-C74L = C76L-C75L
 1.494 with sigma of 0.02
 C73L-C75L
 2.796 with sigma of 0.02
 O80L-C83L
 1.228 with sigma of 0.02
 N82L-C83L = N81L-C83L
 1.361 with sigma of 0.02
 N82L-C87L = N81L-C88L
 1.443 with sigma of 0.02
 N82L-C86L = N81L-C84L
 1.449 with sigma of 0.02
 N81J-C83J = N82J-C83J
 1.361 with sigma of 0.02
 C83J-C85J
 2.796 with sigma of 0.02
 N82J-C84J = N81J-C86J
 1.449 with sigma of 0.02
 C85J-C84J = C86J-C85J
 1.494 with sigma of 0.02
 N71J-C73J = N72J-C73J
 1.361 with sigma of 0.02
 N71J-C74J = N72J-C76J
 1.449 with sigma of 0.02
 C75J-C74J = C76J-C75J
 1.494 with sigma of 0.02
 C73J-C75J
 2.796 with sigma of 0.02
 N72B-C73B = N71B-C73B
 1.361 with sigma of 0.02
 N72B-C76B = N71B-C74B
 1.449 with sigma of 0.02
 C76B-C75B = C75B-C74B
 1.494 with sigma of 0.02
 C73B-C75B
 2.796 with sigma of 0.02
 N81B-C83B = N1AA-C83B
 1.361 with sigma of 0.02
 N81B-C84B = N1AA-C86B
 1.449 with sigma of 0.02
 C85B-C84B = C86B-C85B
 1.494 with sigma of 0.02
 C83B-C85B
 2.796 with sigma of 0.02
 O70B-C73B
 1.228 with sigma of 0.02
 O80B-C83B
 1.228 with sigma of 0.02
 O70F-C73F
 1.228 with sigma of 0.02
 N72F-C73F = N71F-C73F
 1.361 with sigma of 0.02
 N71F-C74F = N72F-C76F
 1.449 with sigma of 0.02
 C75F-C74F = C76F-C75F
 1.494 with sigma of 0.02
 C73F-C75F
 2.796 with sigma of 0.02
 O80F-C83F
 1.228 with sigma of 0.02
 N81F-C83F = N82F-C83F
 1.361 with sigma of 0.02
 N82F-C86F = N81F-C84F
 1.449 with sigma of 0.02
 C86F-C85F = C85F-C84F
 1.494 with sigma of 0.02
 C83F-C85F
 2.796 with sigma of 0.02
 O80E-C83E = O70E-C73E
 1.228 with sigma of 0.02
 N71E-C73E = N82E-C83E = N81E-C83E = N72E-C73E
 1.361 with sigma of 0.02
 N72E-C76E = N81E-C84E = N71E-C74E = N82E-C86E
 1.449 with sigma of 0.02
 C76E-C75E = C85E-C84E = C75E-C74E = C86E-C85E
 1.494 with sigma of 0.02
 C85E-C83E
 2.796 with sigma of 0.02
 C75E-C73E
 2.796 with sigma of 0.02
 H12A-C12A
 1.449 with sigma of 0.02
 C83H-C85H
 2.796 with sigma of 0.005
 N82H-C83H = N81H-C83H
 1.361 with sigma of 0.005
 O80H-C83H
 1.228 with sigma of 0.005
 C86H-C85H = C85H-C84H
 1.494 with sigma of 0.005
 N82H-C86H = N81H-C84H
 1.449 with sigma of 0.005
 O70H-C73H
 1.228 with sigma of 0.005
 C75H-C74H = C76H-C75H
 1.494 with sigma of 0.005
 N72H-C73H = N71H-C73H
 1.361 with sigma of 0.005
 C75H-C73H
 2.796 with sigma of 0.005
 N72H-C74H
 2.797 with sigma of 0.02
 N71H-C76H
 2.797 with sigma of 0.02
 N72B-C77B = N71B-C78B
 1.443 with sigma of 0.02
 N81A-C88A = N82A-C87A
 1.443 with sigma of 0.02
 N82M-C87M = N81M-C88M
 1.443 with sigma of 0.02
 N81B-C88B = N1AA-C87B
 1.443 with sigma of 0.02
 N82F-C87F = N81F-C88F
 1.443 with sigma of 0.02
 C87F-C88F
 4.77 with sigma of 0.02
 N81H-C88H = N82H-C87H
 1.443 with sigma of 0.005
 C88H-C87H
 4.77 with sigma of 0.01
 N81E-C88E = N72E-C77E = N71E-C78E = N82E-C87E
 1.443 with sigma of 0.02
 N82J-C88J = N81J-C87J
 1.443 with sigma of 0.02
 N71J-C78J = N72J-C77J
 1.443 with sigma of 0.02
 C83J-O80J
 1.228 with sigma of 0.02
 O70J-C73J
 1.228 with sigma of 0.02
 N71H-C78H = N72H-C77H
 1.443 with sigma of 0.005
 C78H-C77H
 4.77 with sigma of 0.01
 N72F-C77F = N71F-C78F
 1.443 with sigma of 0.02
 C78F-C77F
 4.77 with sigma of 0.02
 N71C-C73C \\sim N72C-C73C
 with sigma of 0.02
 N72C-C76C \\sim N71C-C74C
 with sigma of 0.02
 C75C-C74C \\sim C76C-C75C
 with sigma of 0.02
 N72D-C73D \\sim N71D-C73D
 with sigma of 0.02
 N72D-C76D \\sim N71D-C74D
 with sigma of 0.02
 C76D-C75D \\sim C75D-C74D
 with sigma of 0.02
 N72G-C73G \\sim N71G-C73G
 with sigma of 0.02
 N71G-C74G \\sim N72G-C76G
 with sigma of 0.02
 C75G-C74G \\sim C76G-C75G
 with sigma of 0.02
 N71C-C78C \\sim N72C-C77C
 with sigma of 0.02
 N72D-C77D \\sim N71D-C78D
 with sigma of 0.02
 N71G-C78G \\sim N72G-C77G
 with sigma of 0.02
3. Restrained planarity
 N72F, O70F, C73F, N71F
 with sigma of 0.1
 N82H, O80H, C83H, N81H
 with sigma of 0.1
 N71H, C73H, O70H, N72H
 with sigma of 0.1
 N82F, N81F, C88F, C83F, O80F
 with sigma of 0.1
4. Rigid bond restraints
 All non-hydrogen atoms
 with sigma for 1-2 distances of 0.01 and sigma for 1-3 distances of 0.01
5. Uiso/Uaniso restraints and constraints
Uanis(C86H) \\sim Ueq, Uanis(C85H) \\sim Ueq, Uanis(C84H) \\sim Ueq,
Uanis(N81H) \\sim Ueq, Uanis(C83H) \\sim Ueq, Uanis(N82H) \\sim Ueq,
Uanis(C88H) \\sim Ueq, Uanis(C87H) \\sim Ueq, Uanis(O80H) \\sim Ueq: with sigma
of 0.01 and sigma for terminal atoms of 0.02
Uanis(C74H) \\sim Ueq, Uanis(C78H) \\sim Ueq, Uanis(N71H) \\sim Ueq,
Uanis(C73H) \\sim Ueq, Uanis(O70H) \\sim Ueq, Uanis(N72H) \\sim Ueq,
Uanis(C77H) \\sim Ueq, Uanis(C76H) \\sim Ueq, Uanis(C75H) \\sim Ueq: with sigma
of 0.01 and sigma for terminal atoms of 0.02
Uanis(O70F) = Uanis(O80F)
Uanis(C88J) = Uanis(C78J)
Uanis(C77J) = Uanis(C87J)
Uanis(N72J) = Uanis(N81J)
Uanis(N71J) = Uanis(N82J)
Uanis(C77F) = Uanis(C78F)
6. Rigid body (RIGU) restrains
 All non-hydrogen atoms
 with sigma for 1-2 distances of 0.004 and sigma for 1-3 distances of 0.004
7. Others
 Sof(O80A)=Sof(N82A)=Sof(C85A)=Sof(H85E)=Sof(H85F)=Sof(C84A)=Sof(H84E)=
 Sof(H84F)=Sof(N81A)=Sof(C87A)=Sof(H87G)=Sof(H87H)=Sof(H87I)=Sof(C88A)=
 Sof(H88G)=Sof(H88H)=Sof(H88I)=Sof(C86A)=Sof(H86E)=Sof(H86F)=Sof(C83A)=
 Sof(C83B)=Sof(N81B)=Sof(C84B)=Sof(H84K)=Sof(H84L)=Sof(C85B)=Sof(H85K)=
 Sof(H85L)=Sof(C86B)=Sof(H86K)=Sof(H86L)=Sof(N1AA)=Sof(C87B)=Sof(H87P)=
 Sof(H87Q)=Sof(H87R)=Sof(C88B)=Sof(H88P)=Sof(H88Q)=Sof(H88R)=Sof(O80B)=
 Sof(C85F)=Sof(H85M)=Sof(H85N)=Sof(C84F)=Sof(H84M)=Sof(H84N)=Sof(C86F)=
 Sof(H86M)=Sof(H86N)=Sof(N82F)=Sof(N81F)=Sof(C88F)=Sof(H88S)=Sof(H88T)=
 Sof(H88U)=Sof(C83F)=Sof(C87F)=Sof(H87S)=Sof(H87T)=Sof(H87U)=Sof(O80F)=1-FVAR(1)
 Sof(O70B)=Sof(O70A)=Sof(N72B)=Sof(N71A)=Sof(N72A)=Sof(C73B)=Sof(N71B)=
 Sof(C72A)=Sof(C74B)=Sof(H74E)=Sof(H74F)=Sof(C74A)=Sof(H74G)=Sof(H74H)=
 Sof(C73A)=Sof(H73A)=Sof(H73B)=Sof(N72F)=Sof(C75A)=Sof(H75G)=Sof(H75H)=
 Sof(C77B)=Sof(H77G)=Sof(H77H)=Sof(H77I)=Sof(C78B)=Sof(H78G)=Sof(H78H)=
 Sof(H78I)=Sof(O70F)=Sof(C77A)=Sof(H77J)=Sof(H77K)=Sof(H77L)=Sof(C76B)=
 Sof(H76E)=Sof(H76F)=Sof(C73F)=Sof(C75B)=Sof(H75E)=Sof(H75F)=Sof(C77F)=
 Sof(H77V)=Sof(H77W)=Sof(H77X)=Sof(C76F)=Sof(H76P)=Sof(H76Q)=Sof(C76A)=
 Sof(H76G)=Sof(H76H)=Sof(H76I)=Sof(N71F)=Sof(C78F)=Sof(H78S)=Sof(H78T)=
 Sof(H78U)=Sof(C74F)=Sof(H74O)=Sof(H74P)=Sof(C75F)=Sof(H75O)=Sof(H75P)=FVAR(1)
 Sof(N82H)=Sof(C85H)=Sof(H85C)=Sof(H85D)=Sof(C86H)=Sof(H86C)=Sof(H86D)=
 Sof(C87H)=Sof(H87D)=Sof(H87E)=Sof(H87F)=Sof(C84H)=Sof(H84C)=Sof(H84D)=
 Sof(O80H)=Sof(C83H)=Sof(N81H)=Sof(C88H)=Sof(H88D)=Sof(H88E)=Sof(H88F)=
 Sof(C85L)=Sof(H85G)=Sof(H85H)=Sof(C83L)=Sof(N81L)=Sof(O80L)=Sof(C86L)=
 Sof(H86G)=Sof(H86H)=Sof(C84L)=Sof(H84G)=Sof(H84H)=Sof(N82L)=Sof(C88L)=
 Sof(H88J)=Sof(H88K)=Sof(H88L)=Sof(C87L)=Sof(H87J)=Sof(H87K)=Sof(H87L)=
 Sof(C87M)=Sof(H87M)=Sof(H87N)=Sof(H87O)=Sof(N82M)=Sof(C86M)=Sof(H86I)=
 Sof(H86J)=Sof(C85M)=Sof(H85I)=Sof(H85J)=Sof(N81M)=Sof(C83M)=Sof(O80M)=
 Sof(C88M)=Sof(H88M)=Sof(H88N)=Sof(H88O)=Sof(C84M)=Sof(H84I)=Sof(H84J)=
 Sof(C76J)=Sof(H76T)=Sof(H76U)=Sof(N72J)=Sof(C75J)=Sof(H75S)=Sof(H75T)=
 Sof(N71J)=Sof(C74J)=Sof(H74S)=Sof(H74T)=Sof(O70J)=Sof(C78J)=Sof(H78Y)=Sof(HB)=
 Sof(HC)=Sof(C73J)=Sof(C77J)=Sof(H77Z)=Sof(HD)=Sof(HE)=Sof(N81E)=Sof(O80E)=
 Sof(C83E)=Sof(N82E)=Sof(C87E)=Sof(H87V)=Sof(H87W)=Sof(H87X)=Sof(C86E)=
 Sof(H86O)=Sof(H86P)=Sof(C88E)=Sof(H88V)=Sof(H88W)=Sof(H88X)=Sof(C84E)=
 Sof(H84O)=Sof(H84P)=Sof(C85E)=Sof(H85O)=Sof(H85P)=1-FVAR(2)
 Sof(O70E)=Sof(O80J)=Sof(C73E)=Sof(N71E)=Sof(N72E)=Sof(N72M)=Sof(C73M)=
 Sof(C75M)=Sof(H75M)=Sof(H75N)=Sof(C78E)=Sof(H78A)=Sof(H78B)=Sof(H78C)=
 Sof(O70M)=Sof(C77E)=Sof(H77A)=Sof(H77B)=Sof(H77C)=Sof(C76M)=Sof(H76N)=
 Sof(H76O)=Sof(C74M)=Sof(H74M)=Sof(H74N)=Sof(C88J)=Sof(H88A)=Sof(H88B)=
 Sof(H88C)=Sof(C75E)=Sof(H75A)=Sof(H75B)=Sof(C76E)=Sof(H76A)=Sof(H76B)=
 Sof(N82J)=Sof(C74E)=Sof(H74A)=Sof(H74B)=Sof(C77M)=Sof(H77S)=Sof(H77T)=
 Sof(H77U)=Sof(N71M)=Sof(N81J)=Sof(C78M)=Sof(H78P)=Sof(H78Q)=Sof(H78R)=
 Sof(C84J)=Sof(H84A)=Sof(H84B)=Sof(C85J)=Sof(H85A)=Sof(H85B)=Sof(C87J)=
 Sof(H87A)=Sof(H87B)=Sof(H87C)=Sof(C83J)=Sof(C86J)=Sof(H86A)=Sof(H86B)=
 Sof(O70L)=Sof(C73L)=Sof(N71L)=Sof(N72L)=Sof(C78L)=Sof(H78V)=Sof(H78W)=
 Sof(H78X)=Sof(C74L)=Sof(H74Q)=Sof(H74R)=Sof(C76L)=Sof(H76R)=Sof(H76S)=
 Sof(C77L)=Sof(H77Y)=Sof(H)=Sof(HA)=Sof(C75L)=Sof(H75Q)=Sof(H75R)=Sof(N71H)=
 Sof(C74H)=Sof(H74U)=Sof(H74V)=Sof(C78H)=Sof(H78Z)=Sof(HF)=Sof(HG)=Sof(C73H)=
 Sof(C75H)=Sof(H75U)=Sof(H75V)=Sof(O70H)=Sof(N72H)=Sof(C76H)=Sof(H76V)=
 Sof(H76W)=Sof(C77H)=Sof(H77)=Sof(HH)=Sof(HI)=FVAR(2)
8.a Secondary CH2 refined with riding coordinates:
 C76D(H76J,H76K), C75D(H75I,H75J), C74D(H74I,H74J), C76C(H76C,H76D), C74B(H74E,
 H74F), C74A(H74G,H74H), C75M(H75M,H75N), C73A(H73A,H73B), C74C(H74C,H74D),
 C75A(H75G,H75H), C76B(H76E,H76F), C76M(H76N,H76O), C75B(H75E,H75F), C85H(H85C,
 H85D), C76F(H76P,H76Q), C74M(H74M,H74N), C74G(H74K,H74L), C86H(H86C,H86D),
 C75E(H75A,H75B), C75G(H75K,H75L), C75C(H75C,H75D), C76E(H76A,H76B), C76G(H76L,
 H76M), C84H(H84C,H84D), C74E(H74A,H74B), C74F(H74O,H74P), C75F(H75O,H75P),
 C84J(H84A,H84B), C85J(H85A,H85B), C86J(H86A,H86B), C85A(H85E,H85F), C84A(H84E,
 H84F), C86A(H86E,H86F), C74L(H74Q,H74R), C76L(H76R,H76S), C75L(H75Q,H75R),
 C85L(H85G,H85H), C86L(H86G,H86H), C84L(H84G,H84H), C86M(H86I,H86J), C85M(H85I,
 H85J), C84M(H84I,H84J), C76J(H76T,H76U), C75J(H75S,H75T), C74J(H74S,H74T),
 C84B(H84K,H84L), C85B(H85K,H85L), C86B(H86K,H86L), C85F(H85M,H85N), C84F(H84M,
 H84N), C86F(H86M,H86N), C86E(H86O,H86P), C84E(H84O,H84P), C85E(H85O,H85P),
 C74H(H74U,H74V), C75H(H75U,H75V), C76H(H76V,H76W)
8.b Me refined with riding coordinates:
 C77C(H77D,H77E,H77F), C78C(H78D,H78E,H78F), C78E(H78A,H78B,H78C), C78D(H78J,
 H78K,H78L), C77B(H77G,H77H,H77I), C78B(H78G,H78H,H78I), C77A(H77J,H77K,H77L),
 C77D(H77M,H77N,H77O), C77E(H77A,H77B,H77C), C77F(H77V,H77W,H77X), C78G(H78M,
 H78N,H78O), C76A(H76G,H76H,H76I), C87H(H87D,H87E,H87F), C78F(H78S,H78T,H78U),
 C77G(H77P,H77Q,H77R), C88H(H88D,H88E,H88F), C87A(H87G,H87H,H87I), C88A(H88G,
 H88H,H88I), C87M(H87M,H87N,H87O), C88M(H88M,H88N,H88O), C87B(H87P,H87Q,H87R),
 C88B(H88P,H88Q,H88R), C88F(H88S,H88T,H88U), C87F(H87S,H87T,H87U), C87E(H87V,
 H87W,H87X), C88E(H88V,H88W,H88X), C78H(H78Z,HF,HG), C77H(H77,HH,HI)
8.c Aromatic/amide H refined with riding coordinates:
 C56A(H56A), C26A(H26A), C15A(H15A), C38A(H38A), C57B(H57B), C1A(H1A),
 C18A(H18A), C1B(H1B), C5A(H5A), C28A(H28A), C30A(H30A), C15B(H15B), C3A(H3A),
 C26B(H26B), C30B(H30B), C5B(H5B), C19B(H19B), C44A(H44A), C21B(H21B),
 C59A(H59A), C42B(H42B), C10A(H10A), C18B(H18B), C41A(H41A), C11A(H11A),
 C21A(H21A), C3B(H3B), C28B(H28B), C12B(H12B), C42A(H42A), C12A(H12A),
 C20B(H20B), C54B(H54B), C52B(H52B), C33A(H33A), C60B(H60B), C43A(H43A),
 C35B(H35B), C39B(H39B), C34B(H34B), C53A(H53A), C53B(H53B), C20A(H20A),
 C62A(H62A), C60A(H60A), C11B(H11B), C35A(H35A), C10B(H10B), C34A(H34A),
 C36B(H36B), C43B(H43B), C19A(H19A), C52A(H52A), C61A(H61A), C44B(H44B),
 C51A(H51A), C63B(H63B), C45B(H45B), C61B(H61B), C62B(H62B)
8.d Idealised Me refined as rotating group:
 C88J(H88A,H88B,H88C), C77M(H77S,H77T,H77U), C78M(H78P,H78Q,H78R), C87J(H87A,
 H87B,H87C), C78L(H78V,H78W,H78X), C77L(H77Y,H,HA), C88L(H88J,H88K,H88L),
 C87L(H87J,H87K,H87L), C78J(H78Y,HB,HC), C77J(H77Z,HD,HE)
;
_olex2_date_sample_data_collection 2015-10-07
_olex2_date_sample_submission 2015-10-05
_olex2_submission_original_sample_id sc071015_1_1
_olex2_submission_special_instructions 'No special instructions were received'

loop_
_space_group_symop_operation_xyz
'x, y, z'
'-x, -y, -z'

loop_
_atom_site_label
_atom_site_type_symbol
_atom_site_fract_x
_atom_site_fract_y
_atom_site_fract_z
_atom_site_U_iso_or_equiv
_atom_site_adp_type
_atom_site_occupancy
_atom_site_site_symmetry_order
_atom_site_calc_flag
_atom_site_refinement_flags_posn
_atom_site_refinement_flags_adp
_atom_site_refinement_flags_occupancy
_atom_site_disorder_assembly
_atom_site_disorder_group
O70E O 0.4306(7) 0.3469(6) 0.7255(4) 0.0355(16) Uani 0.593(2) 1 d D U P A 1
C25A C 0.14670(18) 0.24734(13) 0.62210(12) 0.0249(6) Uani 1 1 d . U . . .
C56A C -0.20379(18) 0.15910(12) 0.58939(12) 0.0247(6) Uani 1 1 d . U . . .
H56A H -0.1461 0.1685 0.5811 0.030 Uiso 1 1 calc R . . . .
C14A C 0.44627(17) 0.03260(12) 0.64165(12) 0.0226(6) Uani 1 1 d . U . . .
C2A C 0.08869(18) 0.14215(13) 0.47989(12) 0.0247(6) Uani 1 1 d . U . . .
C6A C 0.24082(19) 0.12258(13) 0.49585(12) 0.0247(6) Uani 1 1 d . U . . .
C4A C 0.18705(18) 0.21058(13) 0.41714(12) 0.0239(6) Uani 1 1 d . U . . .
C39A C 0.24786(17) 0.40906(12) 0.28742(12) 0.0222(5) Uani 1 1 d . U . . .
C45A C 0.25808(18) 0.35209(13) 0.27698(12) 0.0240(6) Uani 1 1 d . U . . .
C57A C -0.22046(19) 0.11919(12) 0.56464(12) 0.0252(6) Uani 1 1 d . U . . .
C26A C 0.06145(19) 0.23351(12) 0.64010(13) 0.0248(6) Uani 1 1 d . U . . .
H26A H 0.0501 0.1997 0.6737 0.030 Uiso 1 1 calc R . . . .
C15A C 0.39134(17) 0.08233(12) 0.65608(12) 0.0232(6) Uani 1 1 d . U . . .
H15A H 0.3470 0.1064 0.6322 0.028 Uiso 1 1 calc R . . . .
C8A C 0.36975(18) 0.05263(12) 0.55583(12) 0.0233(6) Uani 1 1 d . U . . .
C47A C 0.20609(18) 0.26182(13) 0.36720(13) 0.0254(6) Uani 1 1 d . U . . .
C38A C 0.20829(18) 0.41762(12) 0.34195(12) 0.0232(6) Uani 1 1 d . U . . .
H38A H 0.1883 0.3848 0.3735 0.028 Uiso 1 1 calc R . . . .
C56B C 0.25772(18) 0.08889(13) 1.22340(13) 0.0256(6) Uani 1 1 d . U . . .
C29A C 0.09387(19) 0.33499(13) 0.54283(12) 0.0257(6) Uani 1 1 d . U . . .
C22B C 0.03004(17) 0.47457(13) 0.90349(12) 0.0239(6) Uani 1 1 d . U . . .
C40A C 0.27840(18) 0.45839(13) 0.23996(12) 0.0238(6) Uani 1 1 d . U . . .
C57B C 0.29215(19) 0.08059(13) 1.16815(13) 0.0270(6) Uani 1 1 d . U . . .
H57B H 0.3057 0.1142 1.1349 0.032 Uiso 1 1 calc R . . . .
C7A C 0.31202(18) 0.08497(12) 0.52813(12) 0.0245(6) Uani 1 1 d . U . . .
C23B C 0.09242(19) 0.43850(13) 0.94258(12) 0.0249(6) Uani 1 1 d . U . . .
C25B C 0.22077(19) 0.37497(13) 1.00585(13) 0.0264(6) Uani 1 1 d . U . . .
C9A C 0.43718(18) 0.01639(13) 0.59170(12) 0.0239(6) Uani 1 1 d . U . . .
C31A C 0.1305(2) 0.43241(13) 0.45559(13) 0.0282(6) Uani 1 1 d . U . . .
C1A C 0.15744(18) 0.10577(13) 0.51096(12) 0.0247(6) Uani 1 1 d . U . . .
H1A H 0.1478 0.0698 0.5422 0.030 Uiso 1 1 calc R . . . .
C18A C 0.52160(19) 0.01188(13) 0.72628(13) 0.0278(6) Uani 1 1 d . U . . .
H18A H 0.5660 -0.0120 0.7501 0.033 Uiso 1 1 calc R . . . .
C1B C 0.40338(19) 0.25637(13) 0.85604(13) 0.0278(6) Uani 1 1 d . U . . .
H1B H 0.4102 0.2897 0.8211 0.033 Uiso 1 1 calc R . . . .
C48A C -0.09437(19) 0.25511(13) 0.62525(13) 0.0275(6) Uani 1 1 d . U . . .
C27A C -0.00685(19) 0.26984(13) 0.60816(13) 0.0259(6) Uani 1 1 d . U . . .
C5A C 0.25557(18) 0.17508(13) 0.44924(12) 0.0244(6) Uani 1 1 d . U . . .
H5A H 0.3121 0.1866 0.4395 0.029 Uiso 1 1 calc R . . . .
C24A C 0.21681(19) 0.21143(13) 0.65572(13) 0.0267(6) Uani 1 1 d . U . . .
C6B C 0.32149(19) 0.23829(13) 0.87707(13) 0.0268(6) Uani 1 1 d . U . . .
C33B C 0.6150(2) 0.41572(13) 0.95946(13) 0.0273(6) Uani 1 1 d . U . . .
C13A C 0.51291(18) -0.00403(13) 0.67805(13) 0.0245(6) Uani 1 1 d . U . . .
C36A C 0.22686(19) 0.52301(13) 0.30330(13) 0.0259(6) Uani 1 1 d . U . . .
C28A C 0.00887(19) 0.32076(13) 0.56023(13) 0.0260(6) Uani 1 1 d . U . . .
H28A H -0.0382 0.3458 0.5393 0.031 Uiso 1 1 calc R . . . .
C16B C 0.02521(17) 0.45763(13) 0.85295(12) 0.0233(6) Uani 1 1 d . U . . .
C27B C 0.28346(19) 0.29356(13) 1.08651(12) 0.0255(6) Uani 1 1 d . U . . .
O70C O 1.0062(2) 0.31657(15) 0.11901(16) 0.0687(8) Uani 1 1 d . U . . .
C14B C 0.07182(18) 0.39093(13) 0.79195(12) 0.0247(6) Uani 1 1 d . U . . .
C46A C 0.22916(18) 0.30214(12) 0.32491(12) 0.0243(6) Uani 1 1 d . U . . .
C4B C 0.38411(19) 0.15728(13) 0.95773(13) 0.0264(6) Uani 1 1 d . U . . .
C49A C -0.1678(2) 0.24331(13) 0.63833(13) 0.0288(6) Uani 1 1 d . U . . .
C30A C 0.16333(19) 0.29760(13) 0.57322(12) 0.0262(6) Uani 1 1 d . U . . .
H30A H 0.2216 0.3063 0.5607 0.031 Uiso 1 1 calc R . . . .
C2B C 0.4754(2) 0.22548(13) 0.88634(13) 0.0279(6) Uani 1 1 d . U . . .
C9B C 0.12546(18) 0.33814(13) 0.77900(13) 0.0267(6) Uani 1 1 d . U . . .
C37A C 0.19755(18) 0.47338(13) 0.35099(12) 0.0241(6) Uani 1 1 d . U . . .
C23A C 0.27422(18) 0.18288(13) 0.68576(13) 0.0267(6) Uani 1 1 d . U . . .
C15B C 0.07650(17) 0.40594(13) 0.84182(12) 0.0247(6) Uani 1 1 d . U . . .
H15B H 0.1159 0.3800 0.8687 0.030 Uiso 1 1 calc R . . . .
C3A C 0.10355(18) 0.19423(13) 0.43304(13) 0.0253(6) Uani 1 1 d . U . . .
H3A H 0.0565 0.2187 0.4118 0.030 Uiso 1 1 calc R . . . .
C63A C -0.15363(19) 0.09228(13) 0.52578(13) 0.0264(6) Uani 1 1 d . U . . .
C26B C 0.21122(19) 0.32489(13) 1.05651(12) 0.0262(6) Uani 1 1 d . U . . .
H26B H 0.1555 0.3122 1.0705 0.031 Uiso 1 1 calc R . . . .
C8B C 0.1911(2) 0.30071(14) 0.81596(13) 0.0289(6) Uani 1 1 d . U . . .
C16A C 0.40013(17) 0.09727(13) 0.70457(12) 0.0233(6) Uani 1 1 d . U . . .
C30B C 0.30286(19) 0.39383(13) 0.98617(13) 0.0275(6) Uani 1 1 d . U . . .
H30B H 0.3093 0.4281 0.9521 0.033 Uiso 1 1 calc R . . . .
C66A C 0.1110(2) 0.38817(13) 0.49475(13) 0.0284(6) Uani 1 1 d . U . . .
C58A C -0.30710(19) 0.10436(13) 0.57785(13) 0.0265(6) Uani 1 1 d . U . . .
C17B C -0.03453(17) 0.49727(13) 0.81225(12) 0.0245(6) Uani 1 1 d . U . . .
C40B C 0.81934(19) 0.33268(13) 0.84944(13) 0.0281(6) Uani 1 1 d . U . . .
C5B C 0.31155(19) 0.18853(13) 0.92814(13) 0.0269(6) Uani 1 1 d . U . . .
H5B H 0.2557 0.1762 0.9425 0.032 Uiso 1 1 calc R . . . .
C19B C -0.08711(19) 0.55060(13) 0.82348(13) 0.0270(6) Uani 1 1 d . U . . .
H19B H -0.1263 0.5769 0.7966 0.032 Uiso 1 1 calc R . . . .
C38B C 0.68222(19) 0.38749(13) 0.92187(13) 0.0263(6) Uani 1 1 d . U . . .
C44A C 0.29736(19) 0.34587(13) 0.22297(13) 0.0274(6) Uani 1 1 d . U . . .
H44A H 0.3041 0.3081 0.2165 0.033 Uiso 1 1 calc R . . . .
C51B C 0.24413(19) 0.14753(13) 1.23131(13) 0.0267(6) Uani 1 1 d . U . . .
C54A C -0.35678(19) 0.17096(13) 0.63910(13) 0.0276(6) Uani 1 1 d . U . . .
C50B C 0.26092(19) 0.19898(13) 1.18120(13) 0.0269(6) Uani 1 1 d . U . . .
C55A C -0.26973(18) 0.18559(13) 0.62600(13) 0.0253(6) Uani 1 1 d . U . . .
C21B C -0.02287(19) 0.52673(13) 0.91197(13) 0.0266(6) Uani 1 1 d . U . . .
H21B H -0.0195 0.5375 0.9453 0.032 Uiso 1 1 calc R . . . .
C59A C -0.37297(19) 0.13070(13) 0.61454(13) 0.0286(6) Uani 1 1 d . U . . .
H59A H -0.4305 0.1210 0.6231 0.034 Uiso 1 1 calc R . . . .
C22A C 0.34315(18) 0.14810(13) 0.72027(13) 0.0256(6) Uani 1 1 d . U . . .
C42B C 0.66553(19) 0.34674(13) 0.89769(13) 0.0271(6) Uani 1 1 d . U . . .
H42B H 0.6076 0.3378 0.9057 0.033 Uiso 1 1 calc R . . . .
C41B C 0.73190(19) 0.31898(13) 0.86220(13) 0.0276(6) Uani 1 1 d . U . . .
C29B C 0.37522(19) 0.36275(13) 1.01610(13) 0.0268(6) Uani 1 1 d . U . . .
C37B C 0.76932(19) 0.40141(13) 0.90850(13) 0.0279(6) Uani 1 1 d . U . . .
C10A C 0.49222(19) -0.03338(13) 0.57998(13) 0.0273(6) Uani 1 1 d . U . . .
H10A H 0.4856 -0.0444 0.5474 0.033 Uiso 1 1 calc R . . . .
C18B C -0.03967(18) 0.48185(13) 0.76319(13) 0.0264(6) Uani 1 1 d . U . . .
H18B H -0.0794 0.5076 0.7365 0.032 Uiso 1 1 calc R . . . .
C41A C 0.26627(19) 0.51419(13) 0.24889(13) 0.0260(6) Uani 1 1 d . U . . .
H41A H 0.2853 0.5472 0.2171 0.031 Uiso 1 1 calc R . . . .
C24B C 0.14887(19) 0.40785(13) 0.97336(12) 0.0267(6) Uani 1 1 d . U . . .
C66B C 0.3736(2) 0.10572(14) 1.01013(13) 0.0295(6) Uani 1 1 d . U . . .
C65A C 0.00236(19) 0.12501(13) 0.49548(13) 0.0273(6) Uani 1 1 d . U . . .
C13B C 0.01172(18) 0.42971(13) 0.75191(13) 0.0255(6) Uani 1 1 d . U . . .
C11A C 0.55828(19) -0.06842(13) 0.61537(13) 0.0290(6) Uani 1 1 d . U . . .
H11A H 0.5964 -0.1021 0.6058 0.035 Uiso 1 1 calc R . . . .
C21A C 0.35503(19) 0.16176(14) 0.76836(13) 0.0299(6) Uani 1 1 d . U . . .
H21A H 0.3174 0.1953 0.7785 0.036 Uiso 1 1 calc R . . . .
C32A C 0.15743(19) 0.48261(13) 0.40744(13) 0.0270(6) Uani 1 1 d . U . . .
C3B C 0.4660(2) 0.17562(13) 0.93718(13) 0.0279(6) Uani 1 1 d . U . . .
H3B H 0.5152 0.1544 0.9576 0.033 Uiso 1 1 calc R . . . .
C46B C 0.7169(2) 0.27581(13) 0.83801(14) 0.0296(6) Uani 1 1 d . U . . .
C58B C 0.3069(2) 0.02335(14) 1.16118(14) 0.0293(6) Uani 1 1 d . U . . .
C28B C 0.3650(2) 0.31220(13) 1.06698(13) 0.0271(6) Uani 1 1 d . U . . .
H28B H 0.4138 0.2910 1.0878 0.032 Uiso 1 1 calc R . . . .
C50A C -0.25403(19) 0.22773(13) 0.65113(13) 0.0282(6) Uani 1 1 d . U . . .
C64A C -0.06732(19) 0.10895(13) 0.50995(13) 0.0277(6) Uani 1 1 d . U . . .
C55B C 0.23657(19) 0.03846(13) 1.27344(13) 0.0278(6) Uani 1 1 d . U . . .
C32B C 0.5295(2) 0.39888(13) 0.97718(13) 0.0286(6) Uani 1 1 d . U . . .
C12B C 0.00453(19) 0.41337(14) 0.70237(13) 0.0290(6) Uani 1 1 d . U . . .
H12B H -0.0360 0.4385 0.6760 0.035 Uiso 1 1 calc R . . . .
C65B C 0.3611(2) 0.06338(14) 1.05353(13) 0.0303(6) Uani 1 1 d . U . . .
C42A C 0.31958(19) 0.44957(13) 0.18450(13) 0.0267(6) Uani 1 1 d . U . . .
H42A H 0.3411 0.4819 0.1530 0.032 Uiso 1 1 calc R . . . .
C12A C 0.56817(19) -0.05457(13) 0.66325(13) 0.0287(6) Uani 1 1 d D U . . .
H12A H 0.6125 -0.0790 0.6869 0.034 Uiso 1 1 calc DR . . . .
C20B C -0.08176(19) 0.56427(13) 0.87217(13) 0.0278(6) Uani 1 1 d . U . . .
H20B H -0.1182 0.5996 0.8794 0.033 Uiso 1 1 calc R . . . .
C54B C 0.2043(2) 0.04741(14) 1.33016(13) 0.0308(6) Uani 1 1 d . U . . .
H54B H 0.1898 0.0144 1.3637 0.037 Uiso 1 1 calc R . . . .
C52B C 0.2141(2) 0.15308(14) 1.28700(13) 0.0298(6) Uani 1 1 d . U . . .
H52B H 0.2065 0.1913 1.2926 0.036 Uiso 1 1 calc R . . . .
C48B C 0.5593(2) 0.24520(13) 0.86594(14) 0.0304(6) Uani 1 1 d . U . . .
C33A C 0.1475(2) 0.53817(14) 0.41389(14) 0.0318(7) Uani 1 1 d . U . . .
H33A H 0.1212 0.5439 0.4510 0.038 Uiso 1 1 calc R . . . .
N72C N 0.9670(2) 0.32568(15) 0.21149(16) 0.0560(8) Uani 1 1 d D U . . .
C7B C 0.24807(19) 0.27123(13) 0.84536(13) 0.0282(6) Uani 1 1 d . U . . .
C17A C 0.46769(18) 0.06138(14) 0.74054(13) 0.0265(6) Uani 1 1 d . U . . .
C49B C 0.27258(19) 0.24217(13) 1.13817(13) 0.0275(6) Uani 1 1 d . U . . .
C47B C 0.6310(2) 0.25945(13) 0.85169(14) 0.0318(7) Uani 1 1 d . U . . .
C60B C 0.2505(2) -0.01797(14) 1.26602(14) 0.0304(6) Uani 1 1 d . U . . .
H60B H 0.2357 -0.0513 1.2991 0.036 Uiso 1 1 calc R . . . .
C43A C 0.3281(2) 0.39470(14) 0.17655(13) 0.0299(6) Uani 1 1 d . U . . .
H43A H 0.3551 0.3894 0.1394 0.036 Uiso 1 1 calc R . . . .
C35B C 0.7207(2) 0.47120(14) 0.96586(13) 0.0314(6) Uani 1 1 d . U . . .
H35B H 0.7325 0.5003 0.9801 0.038 Uiso 1 1 calc R . . . .
N71C N 0.8784(2) 0.37766(16) 0.13825(17) 0.0591(9) Uani 1 1 d D U . . .
C39B C 0.83528(19) 0.37396(13) 0.87308(13) 0.0289(6) Uani 1 1 d . U . . .
H39B H 0.8929 0.3835 0.8646 0.035 Uiso 1 1 calc R . . . .
C34B C 0.6348(2) 0.45691(13) 0.97979(14) 0.0302(6) Uani 1 1 d . U . . .
H34B H 0.5900 0.4762 1.0037 0.036 Uiso 1 1 calc R . . . .
C53A C -0.4243(2) 0.19796(15) 0.67655(15) 0.0335(7) Uani 1 1 d . U . . .
H53A H -0.4820 0.1884 0.6853 0.040 Uiso 1 1 calc R . . . .
C31B C 0.4588(2) 0.38279(14) 0.99519(13) 0.0302(6) Uani 1 1 d . U . . .
C59B C 0.2856(2) -0.02731(14) 1.21136(14) 0.0310(6) Uani 1 1 d . U . . .
C53B C 0.1943(2) 0.10249(14) 1.33624(14) 0.0314(6) Uani 1 1 d . U . . .
H53B H 0.1737 0.1075 1.3743 0.038 Uiso 1 1 calc R . . . .
C20A C 0.4227(2) 0.12638(14) 0.80277(14) 0.0316(7) Uani 1 1 d . U . . .
H20A H 0.4301 0.1365 0.8356 0.038 Uiso 1 1 calc R . . . .
C62A C -0.1733(2) 0.05302(14) 0.50276(14) 0.0330(7) Uani 1 1 d . U . . .
H62A H -0.1286 0.0353 0.4774 0.040 Uiso 1 1 calc R . . . .
C60A C -0.3241(2) 0.06323(13) 0.55253(14) 0.0303(6) Uani 1 1 d . U . . .
H60A H -0.3814 0.0531 0.5612 0.036 Uiso 1 1 calc R . . . .
C11B C 0.0549(2) 0.36222(14) 0.69238(13) 0.0310(6) Uani 1 1 d . U . . .
H11B H 0.0489 0.3518 0.6594 0.037 Uiso 1 1 calc R . . . .
C35A C 0.2143(2) 0.58018(13) 0.31263(14) 0.0294(6) Uani 1 1 d . U . . .
H35A H 0.2329 0.6135 0.2811 0.035 Uiso 1 1 calc R . . . .
C10B C 0.1162(2) 0.32439(15) 0.73068(13) 0.0313(7) Uani 1 1 d . U . . .
H10B H 0.1514 0.2890 0.7229 0.038 Uiso 1 1 calc R . . . .
C34A C 0.1757(2) 0.58748(14) 0.36635(14) 0.0324(7) Uani 1 1 d . U . . .
H34A H 0.1678 0.6258 0.3719 0.039 Uiso 1 1 calc R . . . .
C36B C 0.7863(2) 0.44377(14) 0.93241(14) 0.0315(6) Uani 1 1 d . U . . .
H36B H 0.8442 0.4527 0.9247 0.038 Uiso 1 1 calc R . . . .
C64B C 0.3428(2) 0.01328(14) 1.10465(13) 0.0307(6) Uani 1 1 d . U . . .
C43B C 0.8874(2) 0.30362(14) 0.81421(14) 0.0329(7) Uani 1 1 d . U . . .
H43B H 0.9453 0.3127 0.8060 0.040 Uiso 1 1 calc R . . . .
C19A C 0.4769(2) 0.07831(14) 0.78930(14) 0.0309(6) Uani 1 1 d . U . . .
H19A H 0.5221 0.0554 0.8128 0.037 Uiso 1 1 calc R . . . .
O70B O 0.1847(3) 0.97831(16) 0.61491(16) 0.0446(8) Uani 0.727(3) 1 d D U P B 1
C52A C -0.4070(2) 0.23741(15) 0.70002(15) 0.0368(7) Uani 1 1 d . U . . .
H52A H -0.4525 0.2547 0.7252 0.044 Uiso 1 1 calc R . . . .
C61A C -0.2594(2) 0.03840(14) 0.51621(14) 0.0334(7) Uani 1 1 d . U . . .
H61A H -0.2719 0.0112 0.4998 0.040 Uiso 1 1 calc R . . . .
C44B C 0.8713(2) 0.26318(15) 0.79214(15) 0.0364(7) Uani 1 1 d . U . . .
H44B H 0.9175 0.2444 0.7685 0.044 Uiso 1 1 calc R . . . .
C51A C -0.3220(2) 0.25261(14) 0.68718(15) 0.0335(7) Uani 1 1 d . U . . .
H51A H -0.3113 0.2804 0.7036 0.040 Uiso 1 1 calc R . . . .
C63B C 0.3574(2) -0.04404(15) 1.10108(15) 0.0378(7) Uani 1 1 d . U . . .
H63B H 0.3823 -0.0506 1.0641 0.045 Uiso 1 1 calc R . . . .
C45B C 0.7854(2) 0.24909(14) 0.80433(15) 0.0346(7) Uani 1 1 d . U . . .
H45B H 0.7749 0.2205 0.7889 0.041 Uiso 1 1 calc R . . . .
C61B C 0.3021(2) -0.08555(14) 1.20432(15) 0.0364(7) Uani 1 1 d . U . . .
H61B H 0.2889 -0.1193 1.2374 0.044 Uiso 1 1 calc R . . . .
O80J O -0.0448(6) 0.8613(7) 0.2246(5) 0.073(3) Uani 0.593(2) 1 d D U P A -2
O70A O 0.5086(3) 0.2737(2) 0.15479(18) 0.0580(11) Uani 0.727(3) 1 d . U P B 1
N71D N 0.3268(2) 0.49098(18) 0.73042(16) 0.0572(9) Uani 1 1 d D U . . .
C62B C 0.3369(2) -0.09334(15) 1.15032(15) 0.0398(8) Uani 1 1 d . U . . .
H62B H 0.3471 -0.1324 1.1461 0.048 Uiso 1 1 calc R . . . .
N72D N 0.4220(3) 0.47484(18) 0.79851(18) 0.0647(10) Uani 1 1 d D U . . .
O70D O 0.4386(3) 0.54244(19) 0.70627(18) 0.0944(13) Uani 1 1 d . U . . .
N72B N 0.2748(3) 0.9146(2) 0.6816(2) 0.0496(10) Uani 0.727(3) 1 d D U P B 1
N71A N 0.4854(3) 0.26033(18) 0.25323(19) 0.0429(9) Uani 0.727(3) 1 d . U P B 1
N72A N 0.5570(3) 0.3363(2) 0.18651(19) 0.0479(11) Uani 0.727(3) 1 d . U P B 1
C73C C 0.9537(2) 0.33878(17) 0.15442(19) 0.0505(9) Uani 1 1 d D U . . .
C73B C 0.2139(4) 0.9653(4) 0.6621(3) 0.0404(14) Uani 0.727(3) 1 d D U P B 1
C73E C 0.4608(8) 0.3652(7) 0.6729(3) 0.0344(17) Uani 0.593(2) 1 d D U P A 1
N71E N 0.4286(5) 0.3543(3) 0.6301(3) 0.0453(16) Uani 0.593(2) 1 d D U P A 1
C76D C 0.3963(3) 0.41848(19) 0.83190(19) 0.0522(9) Uani 1 1 d D U . . .
H76J H 0.4076 0.4068 0.8733 0.063 Uiso 1 1 calc R . . . .
H76K H 0.4309 0.3867 0.8145 0.063 Uiso 1 1 calc R . . . .
N71B N 0.1850(3) 1.0028(2) 0.69634(18) 0.0512(11) Uani 0.727(3) 1 d D U P B 1
C75D C 0.2986(3) 0.4249(2) 0.8308(2) 0.0556(10) Uani 1 1 d D U . . .
H75I H 0.2794 0.3859 0.8536 0.067 Uiso 1 1 calc R . . . .
H75J H 0.2644 0.4553 0.8500 0.067 Uiso 1 1 calc R . . . .
N72E N 0.5324(4) 0.3932(3) 0.6555(3) 0.0437(13) Uani 0.593(2) 1 d D U P A 1
C74D C 0.2794(3) 0.4438(2) 0.7688(2) 0.0576(10) Uani 1 1 d D U . . .
H74I H 0.2969 0.4086 0.7540 0.069 Uiso 1 1 calc R . . . .
H74J H 0.2149 0.4585 0.7684 0.069 Uiso 1 1 calc R . . . .
C73D C 0.3981(3) 0.5038(2) 0.7431(2) 0.0637(11) Uani 1 1 d D U . . .
C72A C 0.5185(3) 0.2892(3) 0.1960(2) 0.0406(10) Uani 0.727(3) 1 d . U P B 1
N71G N 0.8861(4) 0.1797(3) 0.3126(3) 0.1107(17) Uani 1 1 d D U . . .
N72M N 0.8607(6) 0.3626(5) 0.4508(4) 0.092(3) Uani 0.593(2) 1 d D U P A 1
C76C C 0.9113(3) 0.3540(2) 0.2535(2) 0.0716(12) Uani 1 1 d D U . . .
H76C H 0.8998 0.3224 0.2920 0.086 Uiso 1 1 calc R . . . .
H76D H 0.9434 0.3814 0.2599 0.086 Uiso 1 1 calc R . . . .
C77C C 1.0496(3) 0.2861(2) 0.2293(3) 0.0825(17) Uani 1 1 d D U . . .
H77D H 1.0508 0.2804 0.2711 0.124 Uiso 1 1 calc R . . . .
H77E H 1.0535 0.2469 0.2241 0.124 Uiso 1 1 calc R . . . .
H77F H 1.1000 0.3045 0.2047 0.124 Uiso 1 1 calc R . . . .
O70G O 0.7709(5) 0.2428(2) 0.2742(3) 0.158(2) Uani 1 1 d . U . . .
C73M C 0.7929(7) 0.4061(5) 0.4641(6) 0.079(3) Uani 0.593(2) 1 d D U P A 1
C74B C 0.2228(5) 0.9947(3) 0.7483(3) 0.0570(15) Uani 0.727(3) 1 d D U P B 1
H74E H 0.1786 1.0134 0.7755 0.068 Uiso 0.727(3) 1 calc R . P B 1
H74F H 0.2750 1.0147 0.7365 0.068 Uiso 0.727(3) 1 calc R . P B 1
C74A C 0.5042(4) 0.3407(2) 0.2857(2) 0.0455(11) Uani 0.727(3) 1 d . U P B 1
H74G H 0.5188 0.3491 0.3193 0.055 Uiso 0.727(3) 1 calc R . P B 1
H74H H 0.4483 0.3681 0.2742 0.055 Uiso 0.727(3) 1 calc R . P B 1
C75M C 0.9348(12) 0.4350(7) 0.3740(7) 0.142(7) Uani 0.593(2) 1 d D U P A 1
H75M H 0.8957 0.4432 0.3441 0.170 Uiso 0.593(2) 1 calc R . P A 1
H75N H 0.9941 0.4431 0.3529 0.170 Uiso 0.593(2) 1 calc R . P A 1
C73A C 0.4926(4) 0.2763(2) 0.3043(2) 0.0497(12) Uani 0.727(3) 1 d . U P B 1
H73A H 0.5439 0.2494 0.3232 0.060 Uiso 0.727(3) 1 calc R . P B 1
H73B H 0.4384 0.2706 0.3337 0.060 Uiso 0.727(3) 1 calc R . P B 1
N72F N 0.4678(4) 0.3488(3) 0.4336(2) 0.0741(15) Uani 0.727(3) 1 d D U P B 1
C78C C 0.8626(4) 0.3965(3) 0.0773(3) 0.0923(18) Uani 1 1 d D U . . .
H78D H 0.8056 0.4244 0.0730 0.138 Uiso 1 1 calc R . . . .
H78E H 0.9102 0.4169 0.0511 0.138 Uiso 1 1 calc R . . . .
H78F H 0.8611 0.3611 0.0667 0.138 Uiso 1 1 calc R . . . .
C74C C 0.8148(3) 0.4039(3) 0.1788(3) 0.0974(19) Uani 1 1 d D U . . .
H74C H 0.8097 0.4483 0.1625 0.117 Uiso 1 1 calc R . . . .
H74D H 0.7564 0.3945 0.1798 0.117 Uiso 1 1 calc R . . . .
N82H N 0.0683(5) 0.1690(4) 0.0462(3) 0.0538(19) Uani 0.407(2) 1 d D U P A 2
C78E C 0.3621(6) 0.3166(4) 0.6485(4) 0.048(2) Uani 0.593(2) 1 d D U P A 1
H78A H 0.3457 0.3129 0.6135 0.072 Uiso 0.593(2) 1 calc R . P A 1
H78B H 0.3860 0.2764 0.6738 0.072 Uiso 0.593(2) 1 calc R . P A 1
H78C H 0.3096 0.3348 0.6708 0.072 Uiso 0.593(2) 1 calc R . P A 1
C73G C 0.8389(6) 0.2062(3) 0.2678(3) 0.118(2) Uani 1 1 d D U . . .
C78D C 0.3083(4) 0.5151(3) 0.6698(2) 0.0879(17) Uani 1 1 d D U . . .
H78J H 0.2551 0.5021 0.6674 0.132 Uiso 1 1 calc R . . . .
H78K H 0.2986 0.5593 0.6572 0.132 Uiso 1 1 calc R . . . .
H78L H 0.3588 0.5001 0.6438 0.132 Uiso 1 1 calc R . . . .
C75A C 0.5774(4) 0.3515(3) 0.2344(2) 0.0524(13) Uani 0.727(3) 1 d . U P B 1
H75G H 0.5837 0.3945 0.2206 0.063 Uiso 0.727(3) 1 calc R . P B 1
H75H H 0.6342 0.3263 0.2468 0.063 Uiso 0.727(3) 1 calc R . P B 1
N72G N 0.8681(6) 0.1895(3) 0.2160(3) 0.145(2) Uani 1 1 d D U . . .
C77B C 0.3154(4) 0.8778(3) 0.6418(3) 0.0609(15) Uani 0.727(3) 1 d D U P B 1
H77G H 0.3576 0.8431 0.6617 0.091 Uiso 0.727(3) 1 calc R . P B 1
H77H H 0.2690 0.8636 0.6320 0.091 Uiso 0.727(3) 1 calc R . P B 1
H77I H 0.3465 0.9024 0.6054 0.091 Uiso 0.727(3) 1 calc R . P B 1
C78B C 0.1344(5) 1.0612(3) 0.6723(3) 0.0586(15) Uani 0.727(3) 1 d D U P B 1
H78G H 0.1187 1.0826 0.7019 0.088 Uiso 0.727(3) 1 calc R . P B 1
H78H H 0.1695 1.0842 0.6369 0.088 Uiso 0.727(3) 1 calc R . P B 1
H78I H 0.0802 1.0571 0.6616 0.088 Uiso 0.727(3) 1 calc R . P B 1
O70F O 0.3512(6) 0.3110(8) 0.4780(5) 0.132(3) Uani 0.727(3) 1 d D U P B 1
C77A C 0.4497(4) 0.2068(2) 0.2660(3) 0.0599(15) Uani 0.727(3) 1 d . U P B 1
H77J H 0.4290 0.1917 0.3086 0.090 Uiso 0.727(3) 1 calc R . P B 1
H77K H 0.3999 0.2163 0.2440 0.090 Uiso 0.727(3) 1 calc R . P B 1
H77L H 0.4958 0.1758 0.2541 0.090 Uiso 0.727(3) 1 calc R . P B 1
O70M O 0.7211(4) 0.3928(4) 0.4933(3) 0.094(2) Uani 0.593(2) 1 d D U P A 1
C76B C 0.3110(4) 0.8996(3) 0.7356(3) 0.0641(14) Uani 0.727(3) 1 d D U P B 1
H76E H 0.3686 0.9133 0.7261 0.077 Uiso 0.727(3) 1 calc R . P B 1
H76F H 0.3221 0.8552 0.7540 0.077 Uiso 0.727(3) 1 calc R . P B 1
C77D C 0.5065(4) 0.4805(3) 0.8098(3) 0.0938(19) Uani 1 1 d D U . . .
H77M H 0.5142 0.4574 0.8510 0.141 Uiso 1 1 calc R . . . .
H77N H 0.5550 0.4646 0.7832 0.141 Uiso 1 1 calc R . . . .
H77O H 0.5072 0.5231 0.8027 0.141 Uiso 1 1 calc R . . . .
C77E C 0.5701(4) 0.4011(4) 0.7000(4) 0.0529(17) Uani 0.593(2) 1 d D U P A 1
H77A H 0.6206 0.4218 0.6813 0.079 Uiso 0.593(2) 1 calc R . P A 1
H77B H 0.5254 0.4254 0.7214 0.079 Uiso 0.593(2) 1 calc R . P A 1
H77C H 0.5902 0.3615 0.7279 0.079 Uiso 0.593(2) 1 calc R . P A 1
C73F C 0.4318(5) 0.3033(4) 0.4645(3) 0.091(2) Uani 0.727(3) 1 d D U P B 1
C76M C 0.9417(7) 0.3716(7) 0.4122(5) 0.096(3) Uani 0.593(2) 1 d D U P A 1
H76N H 0.9556 0.3447 0.3873 0.115 Uiso 0.593(2) 1 calc R . P A 1
H76O H 0.9904 0.3612 0.4359 0.115 Uiso 0.593(2) 1 calc R . P A 1
C75B C 0.2501(5) 0.9281(3) 0.7791(3) 0.0691(16) Uani 0.727(3) 1 d D U P B 1
H75E H 0.2808 0.9222 0.8128 0.083 Uiso 0.727(3) 1 calc R . P B 1
H75F H 0.1970 0.9089 0.7949 0.083 Uiso 0.727(3) 1 calc R . P B 1
C77F C 0.4071(7) 0.4049(4) 0.4136(4) 0.099(2) Uani 0.727(3) 1 d D U P B 1
H77V H 0.4407 0.4371 0.3904 0.148 Uiso 0.727(3) 1 calc R . P B 1
H77W H 0.3691 0.4005 0.3890 0.148 Uiso 0.727(3) 1 calc R . P B 1
H77X H 0.3703 0.4152 0.4480 0.148 Uiso 0.727(3) 1 calc R . P B 1
C85H C 0.0951(5) 0.2627(4) -0.0183(4) 0.049(2) Uani 0.407(2) 1 d D U P A 2
H85C H 0.1321 0.2940 -0.0292 0.059 Uiso 0.407(2) 1 calc R . P A 2
H85D H 0.1077 0.2450 -0.0510 0.059 Uiso 0.407(2) 1 calc R . P A 2
C76F C 0.5664(4) 0.3480(3) 0.4237(3) 0.0708(17) Uani 0.727(3) 1 d D U P B 1
H76P H 0.5827 0.3784 0.3854 0.085 Uiso 0.727(3) 1 calc R . P B 1
H76Q H 0.5816 0.3589 0.4556 0.085 Uiso 0.727(3) 1 calc R . P B 1
C74M C 0.8973(8) 0.4746(7) 0.4121(5) 0.107(3) Uani 0.593(2) 1 d D U P A 1
H74M H 0.8939 0.5174 0.3873 0.128 Uiso 0.593(2) 1 calc R . P A 1
H74N H 0.9371 0.4663 0.4416 0.128 Uiso 0.593(2) 1 calc R . P A 1
C74G C 0.9629(5) 0.1328(4) 0.3137(4) 0.138(2) Uani 1 1 d D U . . .
H74K H 0.9563 0.1000 0.3518 0.165 Uiso 1 1 calc R . . . .
H74L H 1.0156 0.1493 0.3120 0.165 Uiso 1 1 calc R . . . .
C86H C 0.1200(6) 0.2145(4) 0.0371(4) 0.047(2) Uani 0.407(2) 1 d D U P A 2
H86C H 0.1842 0.1977 0.0323 0.056 Uiso 0.407(2) 1 calc R . P A 2
H86D H 0.1051 0.2306 0.0710 0.056 Uiso 0.407(2) 1 calc R . P A 2
C88J C -0.0925(12) 0.8229(7) 0.1450(7) 0.089(4) Uani 0.593(2) 1 d D U P A -2
H88A H -0.0800 0.7982 0.1185 0.133 Uiso 0.593(2) 1 calc GR . P A -2
H88B H -0.1488 0.8512 0.1386 0.133 Uiso 0.593(2) 1 calc GR . P A -2
H88C H -0.0966 0.7967 0.1863 0.133 Uiso 0.593(2) 1 calc GR . P A -2
C78G C 0.8605(5) 0.1967(4) 0.3658(3) 0.126(2) Uani 1 1 d D U . . .
H78M H 0.9022 0.1729 0.3938 0.189 Uiso 1 1 calc R . . . .
H78N H 0.8612 0.2397 0.3561 0.189 Uiso 1 1 calc R . . . .
H78O H 0.8006 0.1890 0.3838 0.189 Uiso 1 1 calc R . . . .
C76A C 0.5956(7) 0.3659(5) 0.1263(3) 0.100(3) Uani 0.727(3) 1 d . U P B 1
H76G H 0.6213 0.3993 0.1259 0.150 Uiso 0.727(3) 1 calc R . P B 1
H76H H 0.6420 0.3367 0.1118 0.150 Uiso 0.727(3) 1 calc R . P B 1
H76I H 0.5494 0.3816 0.1006 0.150 Uiso 0.727(3) 1 calc R . P B 1
N71F N 0.4925(5) 0.2476(3) 0.4813(4) 0.113(2) Uani 0.727(3) 1 d D U P B 1
C75E C 0.5262(7) 0.4132(5) 0.5507(3) 0.075(3) Uani 0.593(2) 1 d D U P A 1
H75A H 0.4824 0.4514 0.5453 0.090 Uiso 0.593(2) 1 calc R . P A 1
H75B H 0.5644 0.4148 0.5122 0.090 Uiso 0.593(2) 1 calc R . P A 1
C75G C 0.9786(6) 0.1066(5) 0.2641(4) 0.149(3) Uani 1 1 d D U . . .
H75K H 1.0418 0.0875 0.2580 0.178 Uiso 1 1 calc R . . . .
H75L H 0.9423 0.0749 0.2748 0.178 Uiso 1 1 calc R . . . .
C75C C 0.8310(7) 0.3865(5) 0.2354(4) 0.169(5) Uani 1 1 d D U . . .
H75C H 0.7853 0.3626 0.2603 0.202 Uiso 1 1 calc R . . . .
H75D H 0.8190 0.4238 0.2467 0.202 Uiso 1 1 calc R . . . .
C76E C 0.5829(5) 0.4066(4) 0.5968(3) 0.0589(17) Uani 0.593(2) 1 d D U P A 1
H76A H 0.6347 0.3737 0.5957 0.071 Uiso 0.593(2) 1 calc R . P A 1
H76B H 0.6052 0.4446 0.5873 0.071 Uiso 0.593(2) 1 calc R . P A 1
N82J N -0.0225(5) 0.8561(3) 0.1326(3) 0.0751(14) Uani 0.593(2) 1 d D U P A -2
C87H C 0.0975(10) 0.1157(7) 0.0933(7) 0.098(6) Uani 0.407(2) 1 d D U P A 2
H87D H 0.1623 0.1081 0.0895 0.147 Uiso 0.407(2) 1 calc R . P A 2
H87E H 0.0717 0.1218 0.1316 0.147 Uiso 0.407(2) 1 calc R . P A 2
H87F H 0.0783 0.0810 0.0906 0.147 Uiso 0.407(2) 1 calc R . P A 2
C76G C 0.9558(8) 0.1532(5) 0.2090(5) 0.169(3) Uani 1 1 d D U . . .
H76L H 1.0002 0.1800 0.1942 0.203 Uiso 1 1 calc R . . . .
H76M H 0.9590 0.1335 0.1788 0.203 Uiso 1 1 calc R . . . .
C84H C -0.0004(6) 0.2916(5) -0.0115(7) 0.079(3) Uani 0.407(2) 1 d D U P A 2
H84C H -0.0109 0.3192 0.0123 0.095 Uiso 0.407(2) 1 calc R . P A 2
H84D H -0.0189 0.3149 -0.0508 0.095 Uiso 0.407(2) 1 calc R . P A 2
C74E C 0.4796(7) 0.3619(4) 0.5696(3) 0.074(2) Uani 0.593(2) 1 d D U P A 1
H74A H 0.5232 0.3245 0.5694 0.088 Uiso 0.593(2) 1 calc R . P A 1
H74B H 0.4386 0.3687 0.5413 0.088 Uiso 0.593(2) 1 calc R . P A 1
C78F C 0.4422(7) 0.2030(4) 0.5300(4) 0.099(2) Uani 0.727(3) 1 d D U P B 1
H78S H 0.4821 0.1641 0.5427 0.148 Uiso 0.727(3) 1 calc R . P B 1
H78T H 0.4194 0.2184 0.5638 0.148 Uiso 0.727(3) 1 calc R . P B 1
H78U H 0.3927 0.1977 0.5150 0.148 Uiso 0.727(3) 1 calc R . P B 1
O80H O -0.0710(7) 0.1472(5) 0.0677(5) 0.094(3) Uani 0.407(2) 1 d D U P A 2
C77G C 0.8265(9) 0.2248(4) 0.1656(4) 0.186(5) Uani 1 1 d D U . . .
H77P H 0.8527 0.2085 0.1327 0.279 Uiso 1 1 calc R . . . .
H77Q H 0.7629 0.2237 0.1749 0.279 Uiso 1 1 calc R . . . .
H77R H 0.8351 0.2666 0.1542 0.279 Uiso 1 1 calc R . . . .
C77M C 0.8504(7) 0.2990(6) 0.4731(4) 0.098(3) Uani 0.593(2) 1 d D U P A 1
H77S H 0.9025 0.2739 0.4912 0.147 Uiso 0.593(2) 1 calc GR . P A 1
H77T H 0.8447 0.2863 0.4401 0.147 Uiso 0.593(2) 1 calc GR . P A 1
H77U H 0.7972 0.2944 0.5028 0.147 Uiso 0.593(2) 1 calc GR . P A 1
C74F C 0.5869(6) 0.2423(5) 0.4743(5) 0.120(3) Uani 0.727(3) 1 d D U P B 1
H74O H 0.6033 0.2456 0.5100 0.143 Uiso 0.727(3) 1 calc R . P B 1
H74P H 0.6161 0.2021 0.4705 0.143 Uiso 0.727(3) 1 calc R . P B 1
C75F C 0.6172(6) 0.2883(4) 0.4233(4) 0.107(3) Uani 0.727(3) 1 d D U P B 1
H75O H 0.6109 0.2806 0.3871 0.129 Uiso 0.727(3) 1 calc R . P B 1
H75P H 0.6808 0.2872 0.4224 0.129 Uiso 0.727(3) 1 calc R . P B 1
C83H C -0.0211(5) 0.1836(4) 0.0474(4) 0.059(2) Uani 0.407(2) 1 d D U P A 2
N81H N -0.0490(6) 0.2430(4) 0.0181(5) 0.085(3) Uani 0.407(2) 1 d D U P A 2
N71M N 0.8060(6) 0.4642(4) 0.4440(3) 0.094(2) Uani 0.593(2) 1 d D U P A 1
N81J N 0.0674(6) 0.9056(4) 0.1553(4) 0.0930(17) Uani 0.593(2) 1 d D U P A -2
C78M C 0.7364(8) 0.5107(6) 0.4603(5) 0.109(3) Uani 0.593(2) 1 d D U P A 1
H78P H 0.6857 0.4924 0.4846 0.164 Uiso 0.593(2) 1 calc GR . P A 1
H78Q H 0.7176 0.5417 0.4243 0.164 Uiso 0.593(2) 1 calc GR . P A 1
H78R H 0.7592 0.5291 0.4829 0.164 Uiso 0.593(2) 1 calc GR . P A 1
C84J C 0.0261(8) 0.8585(6) 0.0753(4) 0.100(3) Uani 0.593(2) 1 d D U P A -2
H84A H 0.0405 0.8173 0.0718 0.120 Uiso 0.593(2) 1 calc R . P A -2
H84B H -0.0122 0.8843 0.0451 0.120 Uiso 0.593(2) 1 calc R . P A -2
C88H C -0.1395(7) 0.2672(6) 0.0093(6) 0.076(3) Uani 0.407(2) 1 d D U P A 2
H88D H -0.1458 0.3105 -0.0126 0.114 Uiso 0.407(2) 1 calc R . P A 2
H88E H -0.1573 0.2464 -0.0134 0.114 Uiso 0.407(2) 1 calc R . P A 2
H88F H -0.1775 0.2613 0.0478 0.114 Uiso 0.407(2) 1 calc R . P A 2
C85J C 0.1051(10) 0.8809(8) 0.0629(6) 0.137(5) Uani 0.593(2) 1 d D U P A -2
H85A H 0.1165 0.9018 0.0197 0.164 Uiso 0.593(2) 1 calc R . P A -2
H85B H 0.1545 0.8463 0.0728 0.164 Uiso 0.593(2) 1 calc R . P A -2
C87J C 0.0831(11) 0.9120(8) 0.2126(7) 0.135(4) Uani 0.593(2) 1 d D U P A -2
H87A H 0.1185 0.8744 0.2346 0.202 Uiso 0.593(2) 1 calc GR . P A -2
H87B H 0.0260 0.9203 0.2369 0.202 Uiso 0.593(2) 1 calc GR . P A -2
H87C H 0.1150 0.9454 0.2028 0.202 Uiso 0.593(2) 1 calc GR . P A -2
C83J C -0.0038(6) 0.8758(4) 0.1735(4) 0.0628(18) Uani 0.593(2) 1 d D U P A -2
C86J C 0.1060(15) 0.9213(10) 0.0933(7) 0.186(8) Uani 0.593(2) 1 d D U P A -2
H86A H 0.0740 0.9616 0.0723 0.223 Uiso 0.593(2) 1 calc R . P A -2
H86B H 0.1683 0.9249 0.0904 0.223 Uiso 0.593(2) 1 calc R . P A -2
O80A O 0.4949(11) 0.2412(9) 0.2116(7) 0.104(5) Uani 0.273(3) 1 d D U P B 2
N82A N 0.5849(13) 0.2772(9) 0.1298(8) 0.096(5) Uani 0.273(3) 1 d D U P B 2
C85A C 0.6105(12) 0.2383(7) 0.0459(7) 0.069(4) Uani 0.273(3) 1 d D U P B 2
H85E H 0.6558 0.2299 0.0130 0.083 Uiso 0.273(3) 1 calc R . P B 2
H85F H 0.5583 0.2665 0.0290 0.083 Uiso 0.273(3) 1 calc R . P B 2
C84A C 0.5843(9) 0.1807(6) 0.0891(6) 0.049(3) Uani 0.273(3) 1 d D U P B 2
H84E H 0.5508 0.1641 0.0702 0.059 Uiso 0.273(3) 1 calc R . P B 2
H84F H 0.6383 0.1505 0.1000 0.059 Uiso 0.273(3) 1 calc R . P B 2
N81A N 0.5299(11) 0.1915(7) 0.1422(7) 0.084(4) Uani 0.273(3) 1 d D U P B 2
C87A C 0.592(2) 0.3236(13) 0.1532(16) 0.110(7) Uani 0.273(3) 1 d D U P B 2
H87G H 0.6315 0.3497 0.1248 0.165 Uiso 0.273(3) 1 calc R . P B 2
H87H H 0.5330 0.3479 0.1599 0.165 Uiso 0.273(3) 1 calc R . P B 2
H87I H 0.6157 0.3046 0.1908 0.165 Uiso 0.273(3) 1 calc R . P B 2
C88A C 0.4854(14) 0.1464(10) 0.1816(9) 0.089(5) Uani 0.273(3) 1 d D U P B 2
H88G H 0.4869 0.1161 0.1628 0.134 Uiso 0.273(3) 1 calc R . P B 2
H88H H 0.5141 0.1272 0.2173 0.134 Uiso 0.273(3) 1 calc R . P B 2
H88I H 0.4236 0.1642 0.1925 0.134 Uiso 0.273(3) 1 calc R . P B 2
C86A C 0.6472(15) 0.2642(12) 0.0811(10) 0.101(6) Uani 0.273(3) 1 d D U P B 2
H86E H 0.6997 0.2353 0.0967 0.121 Uiso 0.273(3) 1 calc R . P B 2
H86F H 0.6673 0.3019 0.0545 0.121 Uiso 0.273(3) 1 calc R . P B 2
C83A C 0.5323(10) 0.2360(8) 0.1631(6) 0.066(3) Uani 0.273(3) 1 d D U P B 2
O70L O 0.3197(9) 0.8880(8) 1.0135(5) 0.117(5) Uani 0.593(2) 1 d D U P A -1
C73L C 0.3603(4) 0.8872(3) 0.9660(3) 0.0492(14) Uani 0.593(2) 1 d D U P A -1
N71L N 0.3798(8) 0.9374(3) 0.9237(3) 0.082(3) Uani 0.593(2) 1 d D U P A -1
N72L N 0.3906(6) 0.8351(3) 0.9518(3) 0.083(2) Uani 0.593(2) 1 d D U P A -1
C78L C 0.3597(12) 0.9946(4) 0.9350(5) 0.092(4) Uani 0.593(2) 1 d D U P A -1
H78V H 0.3071 0.9956 0.9651 0.138 Uiso 0.593(2) 1 calc GR . P A -1
H78W H 0.3483 1.0274 0.8983 0.138 Uiso 0.593(2) 1 calc GR . P A -1
H78X H 0.4102 0.9997 0.9492 0.138 Uiso 0.593(2) 1 calc GR . P A -1
C74L C 0.4397(9) 0.9370(5) 0.8686(4) 0.106(4) Uani 0.593(2) 1 d D U P A -1
H74Q H 0.4270 0.9768 0.8383 0.127 Uiso 0.593(2) 1 calc R . P A -1
H74R H 0.5016 0.9306 0.8757 0.127 Uiso 0.593(2) 1 calc R . P A -1
C76L C 0.4588(15) 0.8380(6) 0.8972(6) 0.189(8) Uani 0.593(2) 1 d D U P A -1
H76R H 0.5162 0.8408 0.9056 0.227 Uiso 0.593(2) 1 calc R . P A -1
H76S H 0.4673 0.8004 0.8869 0.227 Uiso 0.593(2) 1 calc R . P A -1
C77L C 0.4022(10) 0.7757(4) 0.9895(5) 0.105(4) Uani 0.593(2) 1 d D U P A -1
H77Y H 0.4646 0.7618 0.9952 0.158 Uiso 0.593(2) 1 calc GR . P A -1
H H 0.3850 0.7498 0.9720 0.158 Uiso 0.593(2) 1 calc GR . P A -1
HA H 0.3652 0.7739 1.0279 0.158 Uiso 0.593(2) 1 calc GR . P A -1
C75L C 0.4315(15) 0.8906(6) 0.8462(5) 0.186(7) Uani 0.593(2) 1 d D U P A -1
H75Q H 0.4722 0.8906 0.8090 0.224 Uiso 0.593(2) 1 calc R . P A -1
H75R H 0.3699 0.8936 0.8405 0.224 Uiso 0.593(2) 1 calc R . P A -1
C85L C 0.1716(8) 1.0014(7) 0.9115(6) 0.077(4) Uani 0.407(2) 1 d D U P A -2
H85G H 0.1727 0.9705 0.8930 0.092 Uiso 0.407(2) 1 calc R . P A -2
H85H H 0.1309 1.0386 0.8927 0.092 Uiso 0.407(2) 1 calc R . P A -2
C83L C 0.2892(6) 0.9227(4) 0.9906(5) 0.053(2) Uani 0.407(2) 1 d D U P A -2
N81L N 0.2012(6) 0.9266(4) 1.0054(4) 0.068(2) Uani 0.407(2) 1 d D U P A -2
O80L O 0.3443(9) 0.8802(6) 1.0160(6) 0.055(3) Uani 0.407(2) 1 d D U P A -2
C86L C 0.2621(8) 1.0141(6) 0.9036(7) 0.089(4) Uani 0.407(2) 1 d D U P A -2
H86G H 0.2593 1.0481 0.9184 0.107 Uiso 0.407(2) 1 calc R . P A -2
H86H H 0.2867 1.0258 0.8610 0.107 Uiso 0.407(2) 1 calc R . P A -2
C84L C 0.1409(8) 0.9789(6) 0.9773(5) 0.078(3) Uani 0.407(2) 1 d D U P A -2
H84G H 0.1364 1.0111 0.9948 0.093 Uiso 0.407(2) 1 calc R . P A -2
H84H H 0.0813 0.9686 0.9844 0.093 Uiso 0.407(2) 1 calc R . P A -2
N82L N 0.3207(7) 0.9595(7) 0.9368(6) 0.095(4) Uani 0.407(2) 1 d D U P A -2
C88L C 0.1721(10) 0.8890(7) 1.0647(6) 0.088(4) Uani 0.407(2) 1 d D U P A -2
H88J H 0.2077 0.8482 1.0718 0.131 Uiso 0.407(2) 1 calc GR . P A -2
H88K H 0.1095 0.8870 1.0685 0.131 Uiso 0.407(2) 1 calc GR . P A -2
H88L H 0.1795 0.9064 1.0939 0.131 Uiso 0.407(2) 1 calc GR . P A -2
C87L C 0.4098(11) 0.9722(14) 0.9243(10) 0.129(9) Uani 0.407(2) 1 d D U P A -2
H87J H 0.4392 0.9515 0.9596 0.194 Uiso 0.407(2) 1 calc GR . P A -2
H87K H 0.4069 1.0159 0.9135 0.194 Uiso 0.407(2) 1 calc GR . P A -2
H87L H 0.4435 0.9579 0.8914 0.194 Uiso 0.407(2) 1 calc GR . P A -2
C87M C 0.7625(9) 0.3162(6) 0.4874(7) 0.091(4) Uani 0.407(2) 1 d D U P A 2
H87M H 0.7791 0.2756 0.4836 0.136 Uiso 0.407(2) 1 calc R . P A 2
H87N H 0.7516 0.3132 0.5295 0.136 Uiso 0.407(2) 1 calc R . P A 2
H87O H 0.7085 0.3374 0.4697 0.136 Uiso 0.407(2) 1 calc R . P A 2
N82M N 0.8326(7) 0.3489(4) 0.4577(5) 0.059(3) Uani 0.407(2) 1 d D U P A 2
C86M C 0.8949(7) 0.3298(5) 0.4137(5) 0.062(2) Uani 0.407(2) 1 d D U P A 2
H86I H 0.8669 0.3393 0.3780 0.075 Uiso 0.407(2) 1 calc R . P A 2
H86J H 0.9151 0.2855 0.4284 0.075 Uiso 0.407(2) 1 calc R . P A 2
C85M C 0.9728(8) 0.3610(5) 0.3979(6) 0.058(3) Uani 0.407(2) 1 d D U P A 2
H85I H 1.0056 0.3471 0.4322 0.069 Uiso 0.407(2) 1 calc R . P A 2
H85J H 1.0136 0.3504 0.3643 0.069 Uiso 0.407(2) 1 calc R . P A 2
N81M N 0.8767(5) 0.4435(4) 0.4269(4) 0.0492(18) Uani 0.407(2) 1 d D U P A 2
C83M C 0.8167(10) 0.4063(6) 0.4602(9) 0.063(4) Uani 0.407(2) 1 d D U P A 2
O80M O 0.7505(6) 0.4274(4) 0.4906(4) 0.072(2) Uani 0.407(2) 1 d D U P A 2
C88M C 0.8534(6) 0.5085(4) 0.4175(5) 0.049(2) Uani 0.407(2) 1 d D U P A 2
H88M H 0.9031 0.5278 0.3931 0.074 Uiso 0.407(2) 1 calc R . P A 2
H88N H 0.8010 0.5254 0.3972 0.074 Uiso 0.407(2) 1 calc R . P A 2
H88O H 0.8404 0.5160 0.4558 0.074 Uiso 0.407(2) 1 calc R . P A 2
C84M C 0.9426(6) 0.4279(5) 0.3811(5) 0.038(2) Uani 0.407(2) 1 d D U P A 2
H84I H 0.9938 0.4477 0.3750 0.045 Uiso 0.407(2) 1 calc R . P A 2
H84J H 0.9177 0.4426 0.3435 0.045 Uiso 0.407(2) 1 calc R . P A 2
C76J C 0.0607(10) -0.0014(7) 0.8882(6) 0.090(3) Uani 0.407(2) 1 d D U P A -1
H76T H 0.0110 -0.0081 0.9212 0.108 Uiso 0.407(2) 1 calc R . P A -1
H76U H 0.0821 -0.0393 0.8778 0.108 Uiso 0.407(2) 1 calc R . P A -1
N72J N 0.0276(8) 0.0470(5) 0.8365(6) 0.0930(17) Uani 0.407(2) 1 d D U P A -1
C75J C 0.1306(11) 0.0117(6) 0.9076(6) 0.086(4) Uani 0.407(2) 1 d D U P A -1
H75S H 0.1858 0.0065 0.8796 0.103 Uiso 0.407(2) 1 calc R . P A -1
H75T H 0.1405 -0.0177 0.9469 0.103 Uiso 0.407(2) 1 calc R . P A -1
N71J N 0.0943(8) 0.1136(5) 0.8537(4) 0.0751(14) Uani 0.407(2) 1 d D U P A -1
C74J C 0.1129(14) 0.0740(6) 0.9119(6) 0.103(5) Uani 0.407(2) 1 d D U P A -1
H74S H 0.0615 0.0794 0.9426 0.124 Uiso 0.407(2) 1 calc R . P A -1
H74T H 0.1653 0.0824 0.9220 0.124 Uiso 0.407(2) 1 calc R . P A -1
O70J O 0.0128(10) 0.1410(9) 0.7779(7) 0.078(4) Uani 0.407(2) 1 d D U P A -1
C78J C 0.108(2) 0.1749(10) 0.8346(11) 0.089(4) Uani 0.407(2) 1 d D U P A -1
H78Y H 0.0567 0.1996 0.8513 0.133 Uiso 0.407(2) 1 calc GR . P A -1
HB H 0.1151 0.1907 0.7912 0.133 Uiso 0.407(2) 1 calc GR . P A -1
HC H 0.1615 0.1761 0.8484 0.133 Uiso 0.407(2) 1 calc GR . P A -1
C73J C 0.0447(8) 0.1028(5) 0.8194(5) 0.062(2) Uani 0.407(2) 1 d D U P A -1
C77J C -0.0428(15) 0.0339(12) 0.8142(11) 0.135(4) Uani 0.407(2) 1 d D U P A -1
H77Z H -0.0261 -0.0073 0.8116 0.202 Uiso 0.407(2) 1 calc GR . P A -1
HD H -0.0506 0.0627 0.7748 0.202 Uiso 0.407(2) 1 calc GR . P A -1
HE H -0.0984 0.0374 0.8413 0.202 Uiso 0.407(2) 1 calc GR . P A -1
C83B C 0.1464(13) 0.9848(9) 0.6511(7) 0.077(4) Uani 0.273(3) 1 d D U P B 2
N81B N 0.2276(18) 0.9541(15) 0.6646(13) 0.096(8) Uani 0.273(3) 1 d D U P B 2
C84B C 0.2553(15) 0.9590(12) 0.7146(10) 0.100(6) Uani 0.273(3) 1 d D U P B 2
H84K H 0.3200 0.9586 0.7055 0.120 Uiso 0.273(3) 1 calc R . P B 2
H84L H 0.2457 0.9224 0.7485 0.120 Uiso 0.273(3) 1 calc R . P B 2
C85B C 0.212(3) 1.013(2) 0.734(2) 0.19(2) Uani 0.273(3) 1 d D U P B 2
H85K H 0.1960 0.9985 0.7781 0.228 Uiso 0.273(3) 1 calc R . P B 2
H85L H 0.2570 1.0387 0.7256 0.228 Uiso 0.273(3) 1 calc R . P B 2
C86B C 0.132(3) 1.053(2) 0.710(3) 0.23(2) Uani 0.273(3) 1 d D U P B 2
H86K H 0.0869 1.0622 0.7424 0.273 Uiso 0.273(3) 1 calc R . P B 2
H86L H 0.1474 1.0912 0.6816 0.273 Uiso 0.273(3) 1 calc R . P B 2
N1AA N 0.0944(14) 1.0241(12) 0.6798(10) 0.116(7) Uani 0.273(3) 1 d D U P B 2
C87B C 0.011(2) 1.0573(19) 0.6597(15) 0.165(15) Uani 0.273(3) 1 d D U P B 2
H87P H -0.0186 1.0835 0.6840 0.247 Uiso 0.273(3) 1 calc R . P B 2
H87Q H 0.0223 1.0821 0.6182 0.247 Uiso 0.273(3) 1 calc R . P B 2
H87R H -0.0266 1.0289 0.6632 0.247 Uiso 0.273(3) 1 calc R . P B 2
C88B C 0.280(2) 0.9072(12) 0.6405(12) 0.097(6) Uani 0.273(3) 1 d D U P B 2
H88P H 0.3359 0.8917 0.6567 0.145 Uiso 0.273(3) 1 calc R . P B 2
H88Q H 0.2469 0.8742 0.6511 0.145 Uiso 0.273(3) 1 calc R . P B 2
H88R H 0.2921 0.9239 0.5972 0.145 Uiso 0.273(3) 1 calc R . P B 2
O80B O 0.1188(12) 0.9802(6) 0.6104(5) 0.078(3) Uani 0.273(3) 1 d D U P B 2
C85F C 0.4708(14) 0.2559(9) 0.3548(8) 0.103(5) Uani 0.273(3) 1 d D U P B 2
H85M H 0.5194 0.2385 0.3287 0.124 Uiso 0.273(3) 1 calc R . P B 2
H85N H 0.4137 0.2522 0.3467 0.124 Uiso 0.273(3) 1 calc R . P B 2
C84F C 0.4737(15) 0.3205(10) 0.3427(11) 0.110(5) Uani 0.273(3) 1 d D U P B 2
H84M H 0.5360 0.3254 0.3375 0.132 Uiso 0.273(3) 1 calc R . P B 2
H84N H 0.4496 0.3450 0.3054 0.132 Uiso 0.273(3) 1 calc R . P B 2
C86F C 0.4810(15) 0.2222(12) 0.4192(8) 0.112(5) Uani 0.273(3) 1 d D U P B 2
H86M H 0.4776 0.1792 0.4284 0.134 Uiso 0.273(3) 1 calc R . P B 2
H86N H 0.5396 0.2241 0.4266 0.134 Uiso 0.273(3) 1 calc R . P B 2
N82F N 0.4099(16) 0.2499(10) 0.4574(8) 0.142(7) Uani 0.273(3) 1 d D U P B 2
N81F N 0.4224(12) 0.3423(9) 0.3911(9) 0.118(5) Uani 0.273(3) 1 d D U P B 2
C88F C 0.4119(18) 0.4090(9) 0.3745(15) 0.136(9) Uani 0.273(3) 1 d D U P B 2
H88S H 0.4317 0.4256 0.3319 0.204 Uiso 0.273(3) 1 calc R . P B 2
H88T H 0.3494 0.4264 0.3838 0.204 Uiso 0.273(3) 1 calc R . P B 2
H88U H 0.4477 0.4190 0.3968 0.204 Uiso 0.273(3) 1 calc R . P B 2
C83F C 0.400(2) 0.3080(11) 0.4471(10) 0.137(8) Uani 0.273(3) 1 d D U P B 2
C87F C 0.391(2) 0.2215(12) 0.5221(9) 0.110(7) Uani 0.273(3) 1 d D U P B 2
H87S H 0.3974 0.1777 0.5311 0.166 Uiso 0.273(3) 1 calc R . P B 2
H87T H 0.4318 0.2300 0.5418 0.166 Uiso 0.273(3) 1 calc R . P B 2
H87U H 0.3296 0.2378 0.5364 0.166 Uiso 0.273(3) 1 calc R . P B 2
O80F O 0.3628(19) 0.321(2) 0.4933(14) 0.132(3) Uani 0.273(3) 1 d D U P B 2
N81E N 0.5057(9) 0.4142(6) 0.6363(5) 0.071(3) Uani 0.407(2) 1 d D U P A 2
O80E O 0.4361(17) 0.3578(11) 0.7189(9) 0.068(5) Uani 0.407(2) 1 d D U P A 2
C83E C 0.4479(16) 0.3762(12) 0.6645(7) 0.063(6) Uani 0.407(2) 1 d D U P A 2
N82E N 0.3890(8) 0.3709(6) 0.6342(5) 0.064(3) Uani 0.407(2) 1 d D U P A 2
C87E C 0.3343(12) 0.3252(8) 0.6651(9) 0.075(5) Uani 0.407(2) 1 d D U P A 2
H87V H 0.2946 0.3256 0.6389 0.113 Uiso 0.407(2) 1 calc R . P A 2
H87W H 0.3723 0.2853 0.6766 0.113 Uiso 0.407(2) 1 calc R . P A 2
H87X H 0.2989 0.3338 0.7007 0.113 Uiso 0.407(2) 1 calc R . P A 2
C86E C 0.4017(12) 0.3886(7) 0.5704(5) 0.087(4) Uani 0.407(2) 1 d D U P A 2
H86O H 0.3443 0.3947 0.5565 0.104 Uiso 0.407(2) 1 calc R . P A 2
H86P H 0.4432 0.3563 0.5567 0.104 Uiso 0.407(2) 1 calc R . P A 2
C88E C 0.5708(12) 0.4219(8) 0.6640(9) 0.101(5) Uani 0.407(2) 1 d D U P A 2
H88V H 0.6052 0.4515 0.6354 0.151 Uiso 0.407(2) 1 calc R . P A 2
H88W H 0.5417 0.4363 0.6978 0.151 Uiso 0.407(2) 1 calc R . P A 2
H88X H 0.6105 0.3831 0.6780 0.151 Uiso 0.407(2) 1 calc R . P A 2
C84E C 0.5172(10) 0.4406(8) 0.5720(6) 0.086(4) Uani 0.407(2) 1 d D U P A 2
H84O H 0.5690 0.4160 0.5547 0.104 Uiso 0.407(2) 1 calc R . P A 2
H84P H 0.5300 0.4817 0.5613 0.104 Uiso 0.407(2) 1 calc R . P A 2
C85E C 0.4370(11) 0.4442(8) 0.5454(6) 0.100(5) Uani 0.407(2) 1 d D U P A 2
H85O H 0.3905 0.4781 0.5525 0.120 Uiso 0.407(2) 1 calc R . P A 2
H85P H 0.4536 0.4527 0.5020 0.120 Uiso 0.407(2) 1 calc R . P A 2
N71H N 0.0856(8) 0.1538(6) 0.0271(7) 0.153(4) Uani 0.593(2) 1 d D U P A 1
C74H C 0.0986(13) 0.2007(7) 0.0414(9) 0.160(5) Uani 0.593(2) 1 d D U P A 1
H74U H 0.1628 0.1961 0.0418 0.192 Uiso 0.593(2) 1 calc R . P A 1
H74V H 0.0680 0.1979 0.0821 0.192 Uiso 0.593(2) 1 calc R . P A 1
C78H C 0.1253(8) 0.0995(5) 0.0690(5) 0.103(3) Uani 0.593(2) 1 d D U P A 1
H78Z H 0.1176 0.0641 0.0606 0.154 Uiso 0.593(2) 1 calc R . P A 1
HF H 0.1887 0.0992 0.0655 0.154 Uiso 0.593(2) 1 calc R . P A 1
HG H 0.0965 0.0981 0.1093 0.154 Uiso 0.593(2) 1 calc R . P A 1
C73H C -0.0026(8) 0.1580(5) 0.0285(6) 0.127(4) Uani 0.593(2) 1 d D U P A 1
C75H C 0.0674(11) 0.2623(6) 0.0012(8) 0.142(5) Uani 0.593(2) 1 d D U P A 1
H75U H 0.0611 0.2918 0.0224 0.170 Uiso 0.593(2) 1 calc R . P A 1
H75V H 0.1141 0.2718 -0.0335 0.170 Uiso 0.593(2) 1 calc R . P A 1
O70H O -0.0344(9) 0.1119(5) 0.0467(7) 0.182(5) Uani 0.593(2) 1 d D U P A 1
N72H N -0.0596(8) 0.2108(6) 0.0077(6) 0.147(4) Uani 0.593(2) 1 d D U P A 1
C76H C -0.0178(11) 0.2714(7) -0.0211(9) 0.141(5) Uani 0.593(2) 1 d D U P A 1
H76V H -0.0072 0.2818 -0.0648 0.169 Uiso 0.593(2) 1 calc R . P A 1
H76W H -0.0600 0.3054 -0.0105 0.169 Uiso 0.593(2) 1 calc R . P A 1
C77H C -0.1504(9) 0.2099(10) 0.0059(11) 0.210(8) Uani 0.593(2) 1 d D U P A 1
H77 H -0.1819 0.2513 -0.0101 0.315 Uiso 0.593(2) 1 calc R . P A 1
HH H -0.1517 0.1863 -0.0195 0.315 Uiso 0.593(2) 1 calc R . P A 1
HI H -0.1794 0.1914 0.0461 0.315 Uiso 0.593(2) 1 calc R . P A 1

loop_
_atom_site_aniso_label
_atom_site_aniso_U_11
_atom_site_aniso_U_22
_atom_site_aniso_U_33
_atom_site_aniso_U_23
_atom_site_aniso_U_13
_atom_site_aniso_U_12
O70E 0.034(3) 0.033(4) 0.030(3) -0.007(2) 0.000(2) 0.003(3)
C25A 0.0241(13) 0.0256(14) 0.0277(14) -0.0153(11) -0.0021(10) -0.0008(11)
C56A 0.0222(13) 0.0225(13) 0.0268(14) -0.0052(11) -0.0022(11) -0.0040(10)
C14A 0.0181(12) 0.0240(13) 0.0255(13) -0.0096(11) 0.0009(10) -0.0043(10)
C2A 0.0229(13) 0.0232(13) 0.0282(14) -0.0134(11) 0.0031(10) -0.0030(10)
C6A 0.0269(13) 0.0232(13) 0.0245(13) -0.0129(11) 0.0015(10) -0.0024(10)
C4A 0.0240(13) 0.0232(13) 0.0255(13) -0.0125(11) 0.0024(10) -0.0043(10)
C39A 0.0194(12) 0.0226(13) 0.0240(13) -0.0068(11) -0.0047(10) -0.0020(10)
C45A 0.0218(13) 0.0227(13) 0.0281(14) -0.0090(11) -0.0042(11) -0.0029(10)
C57A 0.0267(14) 0.0204(13) 0.0256(14) -0.0046(11) -0.0020(11) -0.0044(11)
C26A 0.0283(13) 0.0201(13) 0.0290(14) -0.0132(11) -0.0045(11) -0.0013(10)
C15A 0.0193(12) 0.0217(13) 0.0270(14) -0.0075(11) -0.0013(10) -0.0028(10)
C8A 0.0249(13) 0.0229(13) 0.0243(13) -0.0121(11) 0.0023(10) -0.0066(11)
C47A 0.0257(13) 0.0222(13) 0.0295(14) -0.0117(11) -0.0030(11) -0.0022(11)
C38A 0.0230(13) 0.0207(13) 0.0246(13) -0.0058(11) -0.0036(10) -0.0036(10)
C56B 0.0237(13) 0.0235(13) 0.0297(14) -0.0085(11) -0.0078(11) -0.0006(11)
C29A 0.0300(14) 0.0266(14) 0.0239(13) -0.0146(11) -0.0027(11) -0.0023(11)
C22B 0.0192(12) 0.0278(14) 0.0251(13) -0.0101(11) 0.0003(10) -0.0054(10)
C40A 0.0211(13) 0.0234(13) 0.0248(13) -0.0059(11) -0.0040(10) -0.0024(10)
C57B 0.0304(15) 0.0226(14) 0.0275(14) -0.0077(11) -0.0073(11) -0.0018(11)
C7A 0.0261(13) 0.0234(13) 0.0263(14) -0.0117(11) -0.0002(11) -0.0057(11)
C23B 0.0274(13) 0.0265(14) 0.0218(13) -0.0110(11) 0.0003(10) -0.0050(11)
C25B 0.0291(14) 0.0262(14) 0.0268(14) -0.0134(11) -0.0049(11) -0.0020(11)
C9A 0.0218(13) 0.0239(13) 0.0261(13) -0.0102(11) 0.0021(10) -0.0060(10)
C31A 0.0330(15) 0.0268(14) 0.0258(14) -0.0121(11) -0.0051(11) -0.0011(12)
C1A 0.0270(13) 0.0223(13) 0.0240(14) -0.0110(11) 0.0027(10) -0.0032(10)
C18A 0.0247(14) 0.0277(14) 0.0302(15) -0.0097(12) -0.0070(11) 0.0002(11)
C1B 0.0307(14) 0.0228(14) 0.0304(15) -0.0129(12) -0.0049(11) 0.0011(11)
C48A 0.0273(14) 0.0226(14) 0.0350(16) -0.0136(12) -0.0056(11) -0.0014(11)
C27A 0.0260(13) 0.0264(14) 0.0312(14) -0.0172(11) -0.0051(11) -0.0026(11)
C5A 0.0226(13) 0.0240(13) 0.0276(14) -0.0125(11) 0.0017(10) -0.0046(10)
C24A 0.0267(14) 0.0239(14) 0.0309(15) -0.0136(12) -0.0018(11) -0.0016(11)
C6B 0.0295(14) 0.0261(14) 0.0264(14) -0.0139(11) -0.0074(11) 0.0033(11)
C33B 0.0306(14) 0.0234(14) 0.0282(14) -0.0063(11) -0.0080(11) -0.0050(11)
C13A 0.0203(13) 0.0242(13) 0.0293(14) -0.0103(11) -0.0004(10) -0.0043(10)
C36A 0.0259(14) 0.0209(13) 0.0304(14) -0.0073(11) -0.0061(11) -0.0026(11)
C28A 0.0274(14) 0.0273(14) 0.0277(14) -0.0141(11) -0.0078(11) -0.0014(11)
C16B 0.0184(12) 0.0264(14) 0.0250(13) -0.0110(11) 0.0007(10) -0.0031(10)
C27B 0.0323(14) 0.0228(13) 0.0255(13) -0.0131(11) -0.0055(11) -0.0032(11)
O70C 0.0490(16) 0.0662(19) 0.101(2) -0.0337(18) 0.0020(16) -0.0285(14)
C14B 0.0191(12) 0.0285(14) 0.0265(14) -0.0109(11) -0.0009(10) -0.0028(11)
C46A 0.0228(13) 0.0218(13) 0.0290(14) -0.0111(11) -0.0031(11) -0.0011(10)
C4B 0.0308(14) 0.0246(14) 0.0267(14) -0.0142(11) -0.0054(11) 0.0001(11)
C49A 0.0321(14) 0.0224(14) 0.0347(16) -0.0130(12) -0.0092(12) 0.0001(11)
C30A 0.0263(14) 0.0281(14) 0.0268(14) -0.0136(11) -0.0016(11) -0.0045(11)
C2B 0.0307(14) 0.0235(14) 0.0333(15) -0.0157(12) -0.0053(11) -0.0014(11)
C9B 0.0203(13) 0.0304(15) 0.0285(14) -0.0125(12) -0.0036(11) 0.0015(11)
C37A 0.0246(13) 0.0228(13) 0.0249(13) -0.0069(11) -0.0074(11) -0.0015(10)
C23A 0.0231(13) 0.0261(14) 0.0318(15) -0.0145(12) -0.0001(11) -0.0018(11)
C15B 0.0189(12) 0.0280(14) 0.0274(14) -0.0112(11) -0.0033(10) -0.0009(11)
C3A 0.0227(13) 0.0232(13) 0.0308(14) -0.0132(11) -0.0011(11) -0.0014(10)
C63A 0.0258(13) 0.0228(13) 0.0276(14) -0.0061(11) 0.0022(11) -0.0069(11)
C26B 0.0274(14) 0.0276(14) 0.0267(14) -0.0137(11) -0.0031(11) -0.0035(11)
C8B 0.0294(14) 0.0305(15) 0.0282(14) -0.0160(12) -0.0045(11) 0.0025(12)
C16A 0.0189(12) 0.0256(13) 0.0252(13) -0.0109(11) 0.0005(10) -0.0024(10)
C30B 0.0319(14) 0.0271(14) 0.0250(14) -0.0108(11) -0.0037(11) -0.0043(11)
C66A 0.0314(15) 0.0279(14) 0.0277(14) -0.0138(11) -0.0053(11) -0.0003(11)
C58A 0.0265(14) 0.0241(14) 0.0290(14) -0.0082(12) -0.0013(11) -0.0075(11)
C17B 0.0175(12) 0.0268(14) 0.0276(14) -0.0076(11) -0.0010(10) -0.0044(10)
C40B 0.0279(14) 0.0222(13) 0.0308(15) -0.0015(11) -0.0075(11) -0.0055(11)
C5B 0.0273(14) 0.0281(14) 0.0291(14) -0.0160(11) -0.0040(11) -0.0013(11)
C19B 0.0220(13) 0.0253(14) 0.0315(15) -0.0085(12) -0.0023(11) -0.0022(11)
C38B 0.0273(14) 0.0209(13) 0.0285(14) -0.0040(11) -0.0072(11) -0.0034(11)
C44A 0.0273(14) 0.0244(14) 0.0305(14) -0.0114(11) -0.0012(11) -0.0033(11)
C51B 0.0260(14) 0.0226(13) 0.0317(14) -0.0095(11) -0.0095(11) 0.0012(11)
C54A 0.0242(13) 0.0244(14) 0.0327(15) -0.0087(12) -0.0028(11) -0.0029(11)
C50B 0.0285(14) 0.0258(14) 0.0303(14) -0.0144(11) -0.0073(11) -0.0010(11)
C55A 0.0229(13) 0.0220(13) 0.0298(14) -0.0072(11) -0.0047(11) -0.0023(10)
C21B 0.0260(14) 0.0263(14) 0.0296(14) -0.0132(11) 0.0005(11) -0.0060(11)
C59A 0.0243(13) 0.0269(14) 0.0347(15) -0.0095(12) -0.0018(11) -0.0073(11)
C22A 0.0197(13) 0.0264(14) 0.0299(14) -0.0117(12) 0.0002(10) -0.0022(11)
C42B 0.0275(14) 0.0207(13) 0.0321(15) -0.0061(11) -0.0054(11) -0.0050(11)
C41B 0.0280(14) 0.0212(13) 0.0322(15) -0.0051(12) -0.0076(11) -0.0039(11)
C29B 0.0281(14) 0.0284(14) 0.0283(14) -0.0142(12) -0.0035(11) -0.0059(11)
C37B 0.0294(14) 0.0253(14) 0.0290(15) -0.0034(12) -0.0086(11) -0.0088(11)
C10A 0.0277(14) 0.0246(14) 0.0299(15) -0.0129(12) 0.0016(11) -0.0038(11)
C18B 0.0218(13) 0.0292(14) 0.0269(14) -0.0094(12) -0.0029(11) -0.0020(11)
C41A 0.0278(14) 0.0213(13) 0.0265(14) -0.0041(11) -0.0039(11) -0.0054(11)
C24B 0.0279(14) 0.0286(14) 0.0248(14) -0.0117(11) -0.0004(11) -0.0052(11)
C66B 0.0347(15) 0.0275(14) 0.0296(14) -0.0152(12) -0.0061(12) -0.0015(12)
C65A 0.0274(14) 0.0232(14) 0.0304(15) -0.0111(12) 0.0008(11) -0.0037(11)
C13B 0.0190(13) 0.0284(14) 0.0273(14) -0.0088(11) -0.0011(10) -0.0028(11)
C11A 0.0276(14) 0.0253(14) 0.0329(15) -0.0139(12) 0.0002(12) 0.0002(11)
C21A 0.0265(14) 0.0314(15) 0.0328(15) -0.0167(13) -0.0027(11) 0.0014(12)
C32A 0.0282(14) 0.0239(14) 0.0277(14) -0.0071(11) -0.0057(11) -0.0023(11)
C3B 0.0294(14) 0.0248(14) 0.0339(15) -0.0157(12) -0.0096(11) 0.0009(11)
C46B 0.0332(15) 0.0216(14) 0.0343(16) -0.0087(12) -0.0057(12) -0.0049(11)
C58B 0.0329(15) 0.0258(14) 0.0321(15) -0.0116(12) -0.0088(12) -0.0030(12)
C28B 0.0306(14) 0.0266(14) 0.0275(14) -0.0128(11) -0.0083(11) -0.0016(11)
C50A 0.0256(14) 0.0258(14) 0.0334(15) -0.0106(12) -0.0051(11) -0.0023(11)
C64A 0.0276(14) 0.0236(14) 0.0306(15) -0.0096(12) 0.0013(11) -0.0054(11)
C55B 0.0275(14) 0.0253(14) 0.0300(14) -0.0096(12) -0.0054(11) -0.0015(11)
C32B 0.0310(14) 0.0256(14) 0.0316(15) -0.0119(12) -0.0057(12) -0.0043(11)
C12B 0.0252(14) 0.0349(15) 0.0272(14) -0.0138(12) -0.0024(11) -0.0008(12)
C65B 0.0373(16) 0.0267(14) 0.0315(15) -0.0168(12) -0.0079(12) -0.0005(12)
C42A 0.0256(14) 0.0270(14) 0.0246(14) -0.0061(11) -0.0006(11) -0.0050(11)
C12A 0.0258(14) 0.0254(14) 0.0330(15) -0.0105(12) -0.0029(11) -0.0006(11)
C20B 0.0236(13) 0.0256(14) 0.0349(15) -0.0145(12) 0.0010(11) -0.0032(11)
C54B 0.0318(15) 0.0286(15) 0.0277(15) -0.0072(12) -0.0036(12) -0.0010(12)
C52B 0.0327(15) 0.0258(14) 0.0315(15) -0.0120(12) -0.0085(12) 0.0014(12)
C48B 0.0326(15) 0.0246(14) 0.0391(17) -0.0172(13) -0.0066(12) -0.0029(11)
C33A 0.0381(16) 0.0302(15) 0.0291(15) -0.0150(12) -0.0038(12) -0.0022(12)
N72C 0.0411(16) 0.0459(18) 0.069(2) 0.0074(15) -0.0198(14) -0.0122(14)
C7B 0.0266(14) 0.0283(15) 0.0297(15) -0.0156(12) -0.0019(11) 0.0027(11)
C17A 0.0211(13) 0.0302(14) 0.0278(14) -0.0111(12) -0.0018(11) -0.0027(11)
C49B 0.0299(14) 0.0262(14) 0.0297(14) -0.0141(11) -0.0054(11) -0.0023(11)
C47B 0.0347(15) 0.0220(14) 0.0436(17) -0.0159(13) -0.0086(13) -0.0030(12)
C60B 0.0329(15) 0.0247(14) 0.0326(15) -0.0084(12) -0.0055(12) -0.0039(12)
C43A 0.0315(15) 0.0296(15) 0.0288(15) -0.0123(12) -0.0002(12) -0.0048(12)
C35B 0.0372(16) 0.0300(15) 0.0322(16) -0.0092(13) -0.0087(12) -0.0128(12)
N71C 0.0387(16) 0.058(2) 0.072(2) 0.0029(16) -0.0188(15) -0.0171(14)
C39B 0.0265(14) 0.0256(14) 0.0332(15) -0.0038(12) -0.0071(12) -0.0078(11)
C34B 0.0340(15) 0.0256(14) 0.0333(16) -0.0112(12) -0.0059(12) -0.0055(12)
C53A 0.0234(14) 0.0356(16) 0.0418(17) -0.0160(14) -0.0015(12) -0.0032(12)
C31B 0.0332(15) 0.0295(15) 0.0322(15) -0.0129(13) -0.0070(12) -0.0067(12)
C59B 0.0362(16) 0.0246(14) 0.0331(15) -0.0102(12) -0.0064(12) -0.0043(12)
C53B 0.0314(15) 0.0332(15) 0.0291(15) -0.0132(12) -0.0043(12) 0.0001(12)
C20A 0.0314(15) 0.0341(16) 0.0329(16) -0.0173(13) -0.0060(12) -0.0009(12)
C62A 0.0321(15) 0.0313(15) 0.0372(17) -0.0157(13) 0.0071(12) -0.0120(12)
C60A 0.0305(15) 0.0268(14) 0.0359(16) -0.0111(12) -0.0004(12) -0.0112(12)
C11B 0.0295(15) 0.0363(16) 0.0299(15) -0.0171(13) -0.0066(12) 0.0009(12)
C35A 0.0320(15) 0.0220(14) 0.0342(15) -0.0081(12) -0.0066(12) -0.0044(11)
C10B 0.0282(15) 0.0355(16) 0.0305(15) -0.0178(13) -0.0047(12) 0.0052(12)
C34A 0.0392(17) 0.0256(14) 0.0364(16) -0.0146(12) -0.0072(13) -0.0044(12)
C36B 0.0337(15) 0.0276(15) 0.0345(16) -0.0054(12) -0.0085(12) -0.0111(12)
C64B 0.0375(16) 0.0259(14) 0.0302(15) -0.0111(12) -0.0073(12) -0.0028(12)
C43B 0.0280(15) 0.0293(15) 0.0387(17) -0.0090(13) -0.0046(12) -0.0029(12)
C19A 0.0298(15) 0.0326(15) 0.0310(15) -0.0122(13) -0.0093(12) 0.0009(12)
O70B 0.055(2) 0.0367(18) 0.0370(19) -0.0114(14) 0.0018(16) -0.0075(16)
C52A 0.0295(15) 0.0390(17) 0.0447(18) -0.0242(15) -0.0015(13) 0.0019(13)
C61A 0.0352(16) 0.0292(15) 0.0398(17) -0.0158(13) 0.0041(13) -0.0139(13)
C44B 0.0315(15) 0.0318(16) 0.0438(18) -0.0143(14) -0.0018(13) -0.0014(13)
C51A 0.0310(15) 0.0308(16) 0.0433(17) -0.0196(14) -0.0064(13) -0.0014(12)
C63B 0.0506(19) 0.0299(15) 0.0358(16) -0.0157(13) -0.0069(14) -0.0040(14)
C45B 0.0351(15) 0.0262(15) 0.0445(18) -0.0154(14) -0.0071(13) -0.0019(12)
C61B 0.0463(18) 0.0226(14) 0.0388(17) -0.0089(13) -0.0051(14) -0.0058(13)
O80J 0.053(4) 0.117(6) 0.057(4) -0.036(4) -0.010(3) -0.013(4)
O70A 0.052(2) 0.083(3) 0.050(2) -0.027(2) -0.0177(18) -0.014(2)
N71D 0.0438(17) 0.080(2) 0.0616(19) -0.0364(18) -0.0039(14) -0.0176(16)
C62B 0.054(2) 0.0246(15) 0.0434(18) -0.0163(13) -0.0055(15) -0.0037(14)
N72D 0.061(2) 0.069(2) 0.071(2) -0.0132(18) -0.0225(17) -0.0265(18)
O70D 0.097(3) 0.096(3) 0.090(2) 0.007(2) -0.031(2) -0.054(2)
N72B 0.042(2) 0.044(2) 0.059(3) -0.011(2) -0.0032(19) -0.0134(18)
N71A 0.042(2) 0.036(2) 0.047(2) -0.0112(16) -0.0093(17) 0.0021(16)
N72A 0.043(2) 0.074(3) 0.033(2) -0.0140(19) -0.0094(17) -0.023(2)
C73C 0.0320(17) 0.0415(19) 0.072(2) -0.0018(17) -0.0089(16) -0.0187(14)
C73B 0.038(3) 0.040(3) 0.041(3) -0.010(2) 0.007(2) -0.018(2)
C73E 0.035(3) 0.035(4) 0.031(3) -0.008(3) 0.000(3) -0.009(3)
N71E 0.057(4) 0.044(4) 0.035(3) -0.001(2) -0.012(3) -0.024(3)
C76D 0.0428(19) 0.058(2) 0.062(2) -0.0308(19) 0.0025(16) -0.0121(17)
N71B 0.067(3) 0.047(2) 0.037(2) -0.0143(17) 0.0090(18) -0.021(2)
C75D 0.0398(19) 0.057(2) 0.079(3) -0.037(2) -0.0028(18) -0.0062(17)
N72E 0.039(3) 0.044(4) 0.049(3) -0.013(3) -0.001(2) -0.015(3)
C74D 0.0335(18) 0.072(3) 0.082(3) -0.048(2) 0.0058(17) -0.0139(17)
C73D 0.063(2) 0.067(3) 0.064(2) -0.012(2) -0.0123(19) -0.028(2)
C72A 0.031(2) 0.051(3) 0.041(2) -0.0121(19) -0.0134(18) -0.0054(19)
N71G 0.087(3) 0.129(4) 0.097(3) 0.040(3) -0.052(3) -0.061(3)
N72M 0.061(4) 0.148(6) 0.054(5) -0.001(4) -0.012(3) -0.035(4)
C76C 0.065(3) 0.077(3) 0.068(3) -0.010(2) -0.004(2) -0.030(2)
C77C 0.046(2) 0.070(3) 0.099(4) 0.027(3) -0.027(2) -0.017(2)
O70G 0.164(5) 0.082(3) 0.230(6) 0.025(3) -0.131(4) -0.044(3)
C73M 0.056(5) 0.136(6) 0.035(5) 0.005(4) -0.008(4) -0.047(4)
C74B 0.062(3) 0.072(3) 0.045(3) -0.012(2) 0.003(2) -0.044(3)
C74A 0.048(3) 0.047(3) 0.041(2) -0.013(2) -0.012(2) -0.006(2)
C75M 0.150(13) 0.170(9) 0.092(8) -0.017(6) 0.017(8) -0.070(8)
C73A 0.062(3) 0.040(2) 0.037(2) -0.005(2) -0.009(2) 0.000(2)
N72F 0.072(3) 0.090(3) 0.050(3) -0.008(2) -0.019(2) -0.006(2)
C78C 0.088(4) 0.106(4) 0.080(3) 0.012(3) -0.039(3) -0.050(3)
C74C 0.030(2) 0.132(5) 0.113(4) -0.029(4) -0.013(2) 0.005(3)
N82H 0.061(4) 0.081(4) 0.034(3) -0.011(3) -0.018(3) -0.039(3)
C78E 0.045(4) 0.042(4) 0.057(5) -0.005(4) -0.019(4) -0.014(3)
C73G 0.135(4) 0.084(4) 0.133(4) 0.051(3) -0.091(4) -0.076(3)
C78D 0.074(3) 0.141(5) 0.067(3) -0.049(3) -0.010(2) -0.029(3)
C75A 0.050(3) 0.071(4) 0.048(3) -0.021(2) -0.011(2) -0.024(3)
N72G 0.196(5) 0.123(4) 0.126(4) 0.042(3) -0.092(4) -0.107(4)
C77B 0.042(3) 0.048(3) 0.088(4) -0.021(3) 0.000(3) -0.009(3)
C78B 0.088(4) 0.045(3) 0.039(3) -0.023(2) 0.008(3) -0.008(3)
O70F 0.065(3) 0.154(6) 0.120(7) 0.032(4) -0.010(4) -0.031(3)
C77A 0.058(3) 0.030(2) 0.080(4) -0.006(2) -0.011(3) -0.001(2)
O70M 0.057(3) 0.135(6) 0.078(4) -0.009(4) 0.004(3) -0.041(4)
C76B 0.054(3) 0.061(3) 0.075(3) -0.004(3) -0.018(3) -0.025(3)
C77D 0.084(3) 0.092(4) 0.106(4) 0.006(3) -0.041(3) -0.049(3)
C77E 0.036(3) 0.057(4) 0.076(4) -0.033(4) -0.005(3) -0.009(3)
C73F 0.062(4) 0.121(4) 0.064(4) 0.014(4) -0.012(3) -0.028(3)
C76M 0.080(6) 0.170(8) 0.049(5) -0.029(5) -0.001(4) -0.061(6)
C75B 0.081(4) 0.076(4) 0.056(3) -0.005(3) -0.015(3) -0.041(3)
C77F 0.105(4) 0.080(3) 0.093(4) -0.009(3) -0.026(3) 0.000(3)
C85H 0.066(4) 0.050(4) 0.034(4) -0.019(3) 0.003(3) -0.015(3)
C76F 0.070(3) 0.081(4) 0.058(4) 0.004(3) -0.028(3) -0.030(3)
C74M 0.133(7) 0.128(8) 0.052(5) 0.013(5) -0.002(5) -0.084(6)
C74G 0.080(4) 0.164(6) 0.159(6) 0.008(4) -0.054(4) -0.060(3)
C86H 0.044(4) 0.061(4) 0.039(4) -0.020(3) 0.006(3) -0.021(3)
C88J 0.106(7) 0.076(4) 0.093(10) -0.022(5) -0.024(6) -0.029(4)
C78G 0.133(5) 0.125(5) 0.103(4) 0.039(3) -0.052(4) -0.075(4)
C76A 0.137(8) 0.145(8) 0.038(3) -0.011(4) 0.001(3) -0.098(7)
N71F 0.118(4) 0.096(4) 0.109(5) 0.032(4) -0.075(4) -0.035(3)
C75E 0.093(6) 0.087(6) 0.039(3) 0.006(3) 0.000(3) -0.054(5)
C75G 0.089(5) 0.177(7) 0.157(6) -0.004(4) -0.014(4) -0.058(4)
C75C 0.167(6) 0.186(9) 0.138(5) -0.100(6) -0.064(5) 0.104(7)
C76E 0.054(4) 0.057(4) 0.054(3) 0.001(3) 0.000(3) -0.023(3)
N82J 0.086(4) 0.070(3) 0.067(3) -0.015(2) -0.017(3) -0.015(3)
C87H 0.074(8) 0.094(7) 0.096(9) 0.024(7) -0.029(7) -0.025(6)
C76G 0.184(6) 0.165(7) 0.151(6) 0.019(5) -0.039(5) -0.107(5)
C84H 0.079(5) 0.079(5) 0.066(6) -0.022(4) 0.000(4) -0.001(4)
C74E 0.094(6) 0.095(6) 0.038(3) -0.008(3) -0.003(3) -0.054(5)
C78F 0.105(4) 0.080(3) 0.093(4) -0.009(3) -0.026(3) 0.000(3)
O80H 0.080(5) 0.105(6) 0.108(7) -0.052(5) 0.019(5) -0.038(5)
C77G 0.317(12) 0.112(6) 0.154(6) 0.050(5) -0.151(8) -0.117(7)
C77M 0.084(6) 0.148(7) 0.069(6) -0.027(5) -0.008(5) -0.047(5)
C74F 0.113(5) 0.088(5) 0.137(7) 0.019(5) -0.066(5) -0.019(4)
C75F 0.083(5) 0.110(5) 0.106(6) -0.010(4) -0.028(4) 0.001(4)
C83H 0.059(4) 0.077(4) 0.047(5) -0.018(4) -0.021(3) -0.013(3)
N81H 0.077(4) 0.088(5) 0.077(6) -0.012(4) -0.010(4) -0.014(3)
N71M 0.087(5) 0.136(6) 0.050(4) 0.017(4) -0.029(3) -0.059(4)
N81J 0.084(4) 0.093(4) 0.103(4) -0.023(3) -0.008(3) -0.034(3)
C78M 0.119(7) 0.134(7) 0.080(6) -0.002(5) -0.039(5) -0.058(5)
C84J 0.117(7) 0.097(7) 0.068(4) -0.014(4) -0.013(4) -0.005(5)
C88H 0.090(5) 0.069(7) 0.068(7) -0.022(5) -0.029(5) 0.002(5)
C85J 0.115(8) 0.195(14) 0.093(7) -0.031(7) 0.005(6) -0.051(8)
C87J 0.132(8) 0.156(10) 0.149(7) -0.057(7) -0.029(5) -0.063(8)
C83J 0.058(4) 0.065(5) 0.060(4) -0.015(3) -0.006(3) -0.010(3)
C86J 0.201(16) 0.243(17) 0.135(6) -0.068(8) 0.062(8) -0.142(15)
O80A 0.085(9) 0.136(13) 0.080(7) -0.046(7) -0.010(6) 0.015(8)
N82A 0.093(10) 0.106(9) 0.090(8) -0.028(7) -0.019(6) -0.018(8)
C85A 0.062(8) 0.052(7) 0.076(7) -0.016(5) -0.009(6) 0.012(6)
C84A 0.035(6) 0.046(6) 0.063(6) -0.013(5) -0.025(5) 0.011(5)
N81A 0.082(9) 0.089(8) 0.072(7) -0.024(6) -0.009(6) -0.007(6)
C87A 0.101(17) 0.117(13) 0.126(18) -0.046(13) -0.033(14) -0.018(12)
C88A 0.071(10) 0.104(10) 0.082(10) -0.015(8) -0.017(8) -0.012(8)
C86A 0.103(11) 0.102(12) 0.103(10) -0.032(9) -0.005(8) -0.040(10)
C83A 0.046(7) 0.082(8) 0.065(7) -0.022(6) -0.029(5) 0.018(6)
O70L 0.118(10) 0.173(11) 0.068(5) -0.047(6) 0.021(6) -0.057(8)
C73L 0.047(3) 0.066(3) 0.043(3) -0.016(2) -0.019(2) -0.017(3)
N71L 0.130(7) 0.042(3) 0.061(4) -0.023(3) 0.020(4) -0.010(4)
N72L 0.148(7) 0.052(3) 0.056(3) -0.010(3) -0.037(4) -0.026(3)
C78L 0.159(11) 0.046(4) 0.066(6) -0.030(4) -0.033(7) 0.020(6)
C74L 0.159(10) 0.080(5) 0.074(5) -0.037(4) 0.043(6) -0.049(6)
C76L 0.334(17) 0.075(6) 0.115(7) -0.059(5) 0.076(9) -0.011(8)
C77L 0.186(12) 0.057(4) 0.084(6) -0.020(4) -0.043(6) -0.024(5)
C75L 0.36(2) 0.107(7) 0.089(6) -0.053(5) 0.057(8) -0.088(10)
C85L 0.071(6) 0.068(7) 0.078(6) -0.013(5) -0.020(5) 0.004(5)
C83L 0.053(4) 0.038(4) 0.067(5) -0.012(3) -0.024(3) 0.002(3)
N81L 0.057(4) 0.064(5) 0.075(5) -0.010(4) -0.022(3) -0.002(3)
O80L 0.064(5) 0.053(4) 0.056(5) -0.031(3) -0.042(4) 0.029(4)
C86L 0.076(6) 0.089(7) 0.078(7) 0.009(6) -0.028(5) -0.007(5)
C84L 0.064(5) 0.081(7) 0.081(6) -0.017(5) -0.025(4) 0.003(5)
N82L 0.061(5) 0.107(8) 0.080(6) 0.023(6) -0.025(4) -0.011(5)
C88L 0.072(7) 0.100(9) 0.085(6) -0.005(6) -0.027(5) -0.028(7)
C87L 0.063(6) 0.153(18) 0.113(14) 0.042(13) -0.027(7) -0.025(8)
C87M 0.077(7) 0.056(6) 0.104(10) 0.004(6) 0.022(7) -0.022(5)
N82M 0.053(5) 0.041(4) 0.057(5) 0.008(3) -0.007(4) 0.000(3)
C86M 0.050(5) 0.060(5) 0.058(5) -0.001(4) -0.009(4) 0.000(4)
C85M 0.050(5) 0.063(5) 0.048(7) -0.009(4) -0.009(4) -0.001(4)
N81M 0.038(4) 0.064(4) 0.038(4) -0.010(3) 0.006(3) -0.015(3)
C83M 0.060(7) 0.057(4) 0.055(7) -0.003(4) 0.012(6) -0.019(4)
O80M 0.064(5) 0.064(5) 0.071(5) -0.014(4) 0.027(4) -0.024(4)
C88M 0.030(4) 0.056(4) 0.064(6) -0.020(4) -0.004(4) -0.011(3)
C84M 0.018(3) 0.059(5) 0.034(4) -0.013(4) -0.012(3) 0.000(3)
C76J 0.106(8) 0.084(6) 0.071(6) -0.017(5) 0.016(5) -0.032(6)
N72J 0.084(4) 0.093(4) 0.103(4) -0.023(3) -0.008(3) -0.034(3)
C75J 0.112(9) 0.072(6) 0.060(7) -0.009(5) 0.003(6) -0.023(6)
N71J 0.086(4) 0.070(3) 0.067(3) -0.015(2) -0.017(3) -0.015(3)
C74J 0.148(13) 0.084(6) 0.078(6) -0.022(4) -0.031(7) -0.014(6)
O70J 0.101(11) 0.084(6) 0.051(6) -0.023(4) -0.009(6) -0.018(7)
C78J 0.106(7) 0.076(4) 0.093(10) -0.022(5) -0.024(6) -0.029(4)
C73J 0.051(6) 0.075(5) 0.054(5) -0.028(4) 0.018(4) -0.014(4)
C77J 0.132(8) 0.156(10) 0.149(7) -0.057(7) -0.029(5) -0.063(8)
C83B 0.102(9) 0.085(10) 0.048(7) -0.020(7) 0.009(6) -0.044(7)
N81B 0.108(10) 0.103(16) 0.086(13) -0.035(12) -0.005(9) -0.034(9)
C84B 0.083(11) 0.146(16) 0.084(10) -0.047(10) 0.014(8) -0.049(9)
C85B 0.17(2) 0.24(3) 0.24(4) -0.17(3) -0.10(3) 0.03(2)
C86B 0.21(2) 0.26(2) 0.32(4) -0.23(3) -0.16(3) 0.07(2)
N1AA 0.119(11) 0.164(15) 0.096(12) -0.087(13) -0.025(9) -0.005(10)
C87B 0.141(14) 0.25(3) 0.14(2) -0.13(2) -0.053(15) 0.038(17)
C88B 0.112(14) 0.095(13) 0.081(13) -0.024(11) 0.004(10) -0.036(10)
O80B 0.123(10) 0.070(8) 0.045(6) -0.016(5) 0.000(6) -0.036(7)
C85F 0.059(10) 0.127(10) 0.090(8) 0.013(7) -0.005(7) -0.031(9)
C84F 0.063(11) 0.122(10) 0.110(9) 0.013(7) -0.014(8) -0.025(8)
C86F 0.085(11) 0.140(10) 0.089(8) 0.013(7) -0.020(7) -0.048(9)
N82F 0.136(16) 0.152(9) 0.093(8) 0.016(7) 0.023(8) -0.063(9)
N81F 0.077(11) 0.119(9) 0.121(8) 0.008(7) 0.000(7) -0.031(8)
C88F 0.083(16) 0.115(9) 0.173(19) 0.002(9) -0.017(16) -0.022(9)
C83F 0.085(19) 0.147(9) 0.124(8) 0.017(6) 0.008(8) -0.033(9)
C87F 0.115(18) 0.120(14) 0.100(9) -0.011(8) -0.001(9) -0.075(14)
O80F 0.065(3) 0.154(6) 0.120(7) 0.032(4) -0.010(4) -0.031(3)
N81E 0.082(7) 0.062(7) 0.064(5) 0.002(4) -0.018(4) -0.029(6)
O80E 0.097(10) 0.047(9) 0.055(5) -0.010(5) -0.010(5) -0.008(6)
C83E 0.083(10) 0.053(12) 0.054(5) -0.011(5) -0.007(5) -0.026(10)
N82E 0.077(7) 0.071(8) 0.049(4) -0.019(4) 0.000(4) -0.028(6)
C87E 0.072(10) 0.073(9) 0.087(9) -0.041(6) 0.021(6) -0.031(8)
C86E 0.099(10) 0.108(9) 0.056(5) -0.014(5) -0.009(5) -0.044(8)
C88E 0.112(11) 0.086(11) 0.106(10) 0.004(9) -0.052(9) -0.041(9)
C84E 0.095(9) 0.087(10) 0.066(5) 0.010(5) -0.014(5) -0.044(8)
C85E 0.118(10) 0.117(9) 0.066(6) 0.002(6) -0.024(6) -0.058(8)
N71H 0.134(6) 0.141(6) 0.184(9) -0.036(5) -0.027(6) -0.043(5)
C74H 0.162(9) 0.143(6) 0.182(9) -0.045(6) -0.019(7) -0.055(6)
C78H 0.095(7) 0.120(6) 0.107(8) -0.040(5) 0.006(5) -0.057(5)
C73H 0.131(6) 0.125(6) 0.130(8) -0.030(5) -0.026(5) -0.041(4)
C75H 0.163(8) 0.144(6) 0.151(9) -0.066(6) -0.044(7) -0.038(6)
O70H 0.150(8) 0.129(6) 0.254(13) -0.024(7) -0.034(8) -0.049(6)
N72H 0.168(6) 0.135(5) 0.161(8) -0.044(5) -0.071(6) -0.032(4)
C76H 0.165(8) 0.130(6) 0.155(9) -0.057(6) -0.043(6) -0.041(6)
C77H 0.159(8) 0.222(14) 0.263(17) -0.057(12) -0.088(9) -0.038(8)

loop_
_atom_type_symbol
_atom_type_description
_atom_type_scat_dispersion_real
_atom_type_scat_dispersion_imag
_atom_type_scat_source
C C 0.0181 0.0091 'International Tables Vol C Tables 4.2.6.8 and 6.1.1.4'
H H 0.0000 0.0000 'International Tables Vol C Tables 4.2.6.8 and 6.1.1.4'
N N 0.0311 0.0180 'International Tables Vol C Tables 4.2.6.8 and 6.1.1.4'
O O 0.0492 0.0322 'International Tables Vol C Tables 4.2.6.8 and 6.1.1.4'

loop_
_geom_angle_atom_site_label_1
_geom_angle_atom_site_label_2
_geom_angle_atom_site_label_3
_geom_angle
C26A C25A C24A 119.8(3)
C30A C25A C26A 120.5(3)
C30A C25A C24A 119.6(3)
C57A C56A H56A 119.2
C57A C56A C55A 121.7(3)
C55A C56A H56A 119.2
C15A C14A C9A 121.9(3)
C15A C14A C13A 119.2(2)
C13A C14A C9A 118.9(2)
C1A C2A C3A 120.1(3)
C1A C2A C65A 119.7(3)
C3A C2A C65A 120.2(3)
C1A C6A C7A 119.6(3)
C5A C6A C7A 120.1(3)
C5A C6A C1A 120.4(3)
C5A C4A C47A 118.4(2)
C3A C4A C47A 122.0(3)
C3A C4A C5A 119.5(3)
C38A C39A C45A 122.2(3)
C38A C39A C40A 119.3(2)
C40A C39A C45A 118.5(2)
C46A C45A C39A 118.6(2)
C44A C45A C39A 120.0(3)
C44A C45A C46A 121.3(3)
C56A C57A C63A 122.4(3)
C56A C57A C58A 119.2(3)
C58A C57A C63A 118.4(3)
C25A C26A H26A 120.3
C27A C26A C25A 119.4(3)
C27A C26A H26A 120.3
C14A C15A H15A 119.3
C16A C15A C14A 121.5(3)
C16A C15A H15A 119.3
C7A C8A C9A 176.0(3)
C46A C47A C4A 174.5(3)
C39A C38A H38A 119.3
C37A C38A C39A 121.4(3)
C37A C38A H38A 119.3
C57B C56B C51B 121.2(3)
C57B C56B C55B 119.7(3)
C55B C56B C51B 119.1(3)
C28A C29A C30A 119.8(3)
C28A C29A C66A 121.0(3)
C30A C29A C66A 119.1(3)
C23B C22B C16B 119.4(2)
C21B C22B C23B 120.7(3)
C21B C22B C16B 119.8(3)
C41A C40A C39A 119.0(3)
C41A C40A C42A 121.6(3)
C42A C40A C39A 119.4(3)
C56B C57B H57B 119.6
C56B C57B C58B 120.8(3)
C58B C57B H57B 119.6
C8A C7A C6A 178.3(3)
C24B C23B C22B 176.7(3)
C26B C25B C30B 119.5(3)
C26B C25B C24B 121.9(3)
C30B C25B C24B 118.6(3)
C8A C9A C14A 118.8(2)
C10A C9A C14A 119.4(3)
C10A C9A C8A 121.7(3)
C66A C31A C32A 176.6(3)
C2A C1A C6A 119.5(3)
C2A C1A H1A 120.2
C6A C1A H1A 120.2
C13A C18A H18A 118.9
C17A C18A H18A 118.9
C17A C18A C13A 122.3(3)
C6B C1B H1B 120.0
C6B C1B C2B 119.9(3)
C2B C1B H1B 120.0
C49A C48A C27A 178.7(3)
C26A C27A C48A 119.9(3)
C28A C27A C26A 120.4(3)
C28A C27A C48A 119.7(3)
C6A C5A H5A 120.1
C4A C5A C6A 119.9(3)
C4A C5A H5A 120.1
C23A C24A C25A 176.9(3)
C1B C6B C5B 120.1(3)
C1B C6B C7B 118.9(3)
C5B C6B C7B 121.0(3)
C32B C33B C38B 119.9(3)
C34B C33B C38B 119.5(3)
C34B C33B C32B 120.6(3)
C18A C13A C14A 118.8(2)
C18A C13A C12A 122.4(3)
C12A C13A C14A 118.9(3)
C41A C36A C37A 119.0(3)
C41A C36A C35A 122.1(3)
C35A C36A C37A 119.0(3)
C29A C28A H28A 119.9
C27A C28A C29A 120.1(3)
C27A C28A H28A 119.9
C15B C16B C22B 122.7(3)
C15B C16B C17B 119.4(2)
C17B C16B C22B 117.9(2)
C26B C27B C49B 119.3(3)
C28B C27B C26B 120.5(3)
C28B C27B C49B 120.2(3)
C15B C14B C9B 122.6(3)
C15B C14B C13B 119.1(3)
C13B C14B C9B 118.3(3)
C47A C46A C45A 176.2(3)
C5B C4B C66B 119.5(3)
C3B C4B C5B 120.4(3)
C3B C4B C66B 120.2(3)
C48A C49A C50A 176.6(3)
C25A C30A C29A 119.8(3)
C25A C30A H30A 120.1
C29A C30A H30A 120.1
C1B C2B C3B 120.2(3)
C1B C2B C48B 120.2(3)
C3B C2B C48B 119.6(3)
C14B C9B C8B 119.6(2)
C10B C9B C14B 120.3(3)
C10B C9B C8B 120.0(3)
C38A C37A C36A 119.3(3)
C38A C37A C32A 121.9(3)
C36A C37A C32A 118.8(3)
C24A C23A C22A 178.4(3)
C16B C15B C14B 121.7(3)
C16B C15B H15B 119.1
C14B C15B H15B 119.1
C2A C3A C4A 120.5(3)
C2A C3A H3A 119.7
C4A C3A H3A 119.7
C64A C63A C57A 119.0(3)
C62A C63A C57A 120.2(3)
C62A C63A C64A 120.8(3)
C25B C26B H26B 120.0
C27B C26B C25B 120.1(3)
C27B C26B H26B 120.0
C7B C8B C9B 177.2(3)
C15A C16A C22A 121.9(3)
C15A C16A C17A 119.6(2)
C17A C16A C22A 118.5(2)
C25B C30B H30B 119.7
C29B C30B C25B 120.7(3)
C29B C30B H30B 119.7
C31A C66A C29A 175.8(3)
C57A C58A C60A 119.1(3)
C59A C58A C57A 119.2(3)
C59A C58A C60A 121.7(3)
C19B C17B C16B 119.5(3)
C18B C17B C16B 118.7(3)
C18B C17B C19B 121.8(3)
C39B C40B C41B 118.5(3)
C39B C40B C43B 121.9(3)
C43B C40B C41B 119.6(3)
C6B C5B H5B 120.2
C4B C5B C6B 119.7(3)
C4B C5B H5B 120.2
C17B C19B H19B 119.7
C20B C19B C17B 120.7(3)
C20B C19B H19B 119.7
C42B C38B C33B 122.5(3)
C42B C38B C37B 118.5(3)
C37B C38B C33B 119.0(3)
C45A C44A H44A 119.5
C45A C44A C43A 121.0(3)
C43A C44A H44A 119.5
C50B C51B C56B 119.8(3)
C52B C51B C56B 119.3(3)
C52B C51B C50B 121.0(3)
C59A C54A C55A 118.9(3)
C59A C54A C53A 121.8(3)
C53A C54A C55A 119.4(3)
C49B C50B C51B 177.7(3)
C56A C55A C54A 119.2(3)
C56A C55A C50A 122.4(3)
C54A C55A C50A 118.4(2)
C22B C21B H21B 119.3
C22B C21B C20B 121.3(3)
C20B C21B H21B 119.3
C58A C59A C54A 121.8(3)
C58A C59A H59A 119.1
C54A C59A H59A 119.1
C23A C22A C16A 118.8(2)
C21A C22A C23A 121.3(3)
C21A C22A C16A 120.0(3)
C38B C42B H42B 119.1
C41B C42B C38B 121.7(3)
C41B C42B H42B 119.1
C40B C41B C46B 117.7(3)
C42B C41B C40B 119.5(3)
C42B C41B C46B 122.7(3)
C30B C29B C28B 119.5(3)
C30B C29B C31B 119.8(3)
C28B C29B C31B 120.7(3)
C38B C37B C36B 118.6(3)
C39B C37B C38B 119.8(3)
C39B C37B C36B 121.5(3)
C9A C10A H10A 119.4
C9A C10A C11A 121.2(3)
C11A C10A H10A 119.4
C17B C18B H18B 119.0
C17B C18B C13B 122.1(3)
C13B C18B H18B 119.0
C40A C41A C36A 121.9(3)
C40A C41A H41A 119.1
C36A C41A H41A 119.1
C23B C24B C25B 174.9(3)
C65B C66B C4B 177.2(3)
C64A C65A C2A 177.4(3)
C18B C13B C14B 119.1(3)
C18B C13B C12B 121.8(3)
C12B C13B C14B 119.1(3)
C10A C11A H11A 119.6
C12A C11A C10A 120.8(3)
C12A C11A H11A 119.6
C22A C21A H21A 119.6
C22A C21A C20A 120.7(3)
C20A C21A H21A 119.6
C31A C32A C37A 118.6(2)
C33A C32A C31A 121.6(3)
C33A C32A C37A 119.7(3)
C4B C3B C2B 119.7(3)
C4B C3B H3B 120.2
C2B C3B H3B 120.2
C47B C46B C41B 119.2(3)
C45B C46B C41B 120.0(3)
C45B C46B C47B 120.8(3)
C57B C58B C59B 119.5(3)
C57B C58B C64B 122.1(3)
C59B C58B C64B 118.4(3)
C27B C28B C29B 119.8(3)
C27B C28B H28B 120.1
C29B C28B H28B 120.1
C49A C50A C55A 119.3(2)
C51A C50A C49A 120.8(3)
C51A C50A C55A 119.8(3)
C65A C64A C63A 177.3(3)
C56B C55B C54B 118.9(3)
C60B C55B C56B 119.1(3)
C60B C55B C54B 122.0(3)
C31B C32B C33B 176.3(3)
C13B C12B H12B 119.6
C11B C12B C13B 120.8(3)
C11B C12B H12B 119.6
C66B C65B C64B 177.8(3)
C40A C42A H42A 119.9
C43A C42A C40A 120.2(3)
C43A C42A H42A 119.9
C13A C12A H12A 119.6
C11A C12A C13A 120.8(3)
C11A C12A H12A 119.6
C19B C20B C21B 120.8(3)
C19B C20B H20B 119.6
C21B C20B H20B 119.6
C55B C54B H54B 119.8
C53B C54B C55B 120.5(3)
C53B C54B H54B 119.8
C51B C52B H52B 119.5
C51B C52B C53B 120.9(3)
C53B C52B H52B 119.5
C47B C48B C2B 176.4(4)
C32A C33A H33A 119.3
C32A C33A C34A 121.4(3)
C34A C33A H33A 119.3
C73C N72C C76C 124.9(4)
C73C N72C C77C 117.7(4)
C76C N72C C77C 116.9(4)
C8B C7B C6B 175.5(3)
C18A C17A C16A 118.7(3)
C18A C17A C19A 122.6(3)
C19A C17A C16A 118.7(3)
C50B C49B C27B 178.0(3)
C48B C47B C46B 176.9(3)
C55B C60B H60B 119.0
C55B C60B C59B 122.1(3)
C59B C60B H60B 119.0
C44A C43A H43A 119.6
C42A C43A C44A 120.9(3)
C42A C43A H43A 119.6
C34B C35B H35B 119.7
C36B C35B H35B 119.7
C36B C35B C34B 120.6(3)
C73C N71C C78C 119.7(5)
C73C N71C C74C 122.3(4)
C74C N71C C78C 117.9(4)
C40B C39B H39B 119.0
C37B C39B C40B 122.0(3)
C37B C39B H39B 119.0
C33B C34B C35B 121.3(3)
C33B C34B H34B 119.3
C35B C34B H34B 119.3
C54A C53A H53A 119.6
C52A C53A C54A 120.8(3)
C52A C53A H53A 119.6
C32B C31B C29B 178.9(3)
C60B C59B C58B 118.8(3)
C60B C59B C61B 121.9(3)
C61B C59B C58B 119.3(3)
C54B C53B C52B 121.3(3)
C54B C53B H53B 119.3
C52B C53B H53B 119.3
C21A C20A H20A 119.7
C19A C20A C21A 120.7(3)
C19A C20A H20A 119.7
C63A C62A H62A 119.5
C63A C62A C61A 121.1(3)
C61A C62A H62A 119.5
C58A C60A H60A 119.5
C61A C60A C58A 121.0(3)
C61A C60A H60A 119.5
C12B C11B H11B 119.7
C12B C11B C10B 120.6(3)
C10B C11B H11B 119.7
C36A C35A H35A 119.6
C34A C35A C36A 120.8(3)
C34A C35A H35A 119.6
C9B C10B C11B 120.8(3)
C9B C10B H10B 119.6
C11B C10B H10B 119.6
C33A C34A H34A 119.8
C35A C34A C33A 120.3(3)
C35A C34A H34A 119.8
C37B C36B H36B 119.6
C35B C36B C37B 120.8(3)
C35B C36B H36B 119.6
C65B C64B C58B 119.4(3)
C63B C64B C58B 119.2(3)
C63B C64B C65B 121.3(3)
C40B C43B H43B 119.4
C44B C43B C40B 121.3(3)
C44B C43B H43B 119.4
C17A C19A H19A 119.3
C20A C19A C17A 121.4(3)
C20A C19A H19A 119.3
C53A C52A H52A 119.7
C53A C52A C51A 120.6(3)
C51A C52A H52A 119.7
C62A C61A H61A 119.9
C60A C61A C62A 120.2(3)
C60A C61A H61A 119.9
C43B C44B H44B 120.1
C43B C44B C45B 119.9(3)
C45B C44B H44B 120.1
C50A C51A C52A 121.1(3)
C50A C51A H51A 119.4
C52A C51A H51A 119.4
C64B C63B H63B 119.0
C64B C63B C62B 122.1(3)
C62B C63B H63B 119.0
C46B C45B C44B 121.5(3)
C46B C45B H45B 119.3
C44B C45B H45B 119.3
C59B C61B H61B 119.7
C62B C61B C59B 120.6(3)
C62B C61B H61B 119.7
C74D N71D C78D 115.1(4)
C73D N71D C74D 124.5(4)
C73D N71D C78D 118.7(4)
C63B C62B H62B 119.8
C61B C62B C63B 120.4(3)
C61B C62B H62B 119.8
C76D N72D C77D 113.6(4)
C73D N72D C76D 119.0(4)
C73D N72D C77D 119.0(4)
C73B N72B C77B 118.7(5)
C73B N72B C76B 123.0(5)
C76B N72B C77B 117.7(5)
C72A N71A C73A 124.1(4)
C72A N71A C77A 119.5(5)
C77A N71A C73A 116.1(5)
C72A N72A C75A 122.7(4)
C72A N72A C76A 118.2(5)
C75A N72A C76A 117.9(5)
O70C C73C N72C 122.6(4)
O70C C73C N71C 120.8(4)
N71C C73C N72C 116.6(4)
O70B C73B N72B 122.3(6)
O70B C73B N71B 119.8(6)
N72B C73B N71B 118.0(6)
O70E C73E N71E 121.6(9)
O70E C73E N72E 120.4(9)
N72E C73E N71E 117.8(7)
C73E N71E C78E 118.7(7)
C73E N71E C74E 121.0(6)
C78E N71E C74E 117.0(6)
N72D C76D H76J 110.1
N72D C76D H76K 110.1
N72D C76D C75D 108.1(4)
H76J C76D H76K 108.4
C75D C76D H76J 110.1
C75D C76D H76K 110.1
C73B N71B C74B 123.2(5)
C73B N71B C78B 119.1(5)
C78B N71B C74B 115.3(5)
C76D C75D H75I 109.4
C76D C75D H75J 109.4
H75I C75D H75J 108.0
C74D C75D C76D 111.2(3)
C74D C75D H75I 109.4
C74D C75D H75J 109.4
C73E N72E C77E 118.3(6)
C73E N72E C76E 124.9(7)
C77E N72E C76E 115.9(6)
N71D C74D C75D 110.9(3)
N71D C74D H74I 109.5
N71D C74D H74J 109.5
C75D C74D H74I 109.5
C75D C74D H74J 109.5
H74I C74D H74J 108.0
N71D C73D N72D 118.5(4)
O70D C73D N71D 120.7(4)
O70D C73D N72D 120.8(4)
O70A C72A N71A 120.4(5)
O70A C72A N72A 121.9(5)
N72A C72A N71A 117.6(4)
C73G N71G C74G 125.2(8)
C73G N71G C78G 120.4(8)
C74G N71G C78G 114.3(6)
C73M N72M C76M 127.1(11)
C73M N72M C77M 120.1(9)
C76M N72M C77M 112.6(10)
N72C C76C H76C 108.9
N72C C76C H76D 108.9
H76C C76C H76D 107.7
C75C C76C N72C 113.2(5)
C75C C76C H76C 108.9
C75C C76C H76D 108.9
N72C C77C H77D 109.5
N72C C77C H77E 109.5
N72C C77C H77F 109.5
H77D C77C H77E 109.5
H77D C77C H77F 109.5
H77E C77C H77F 109.5
O70M C73M N72M 120.8(10)
O70M C73M N71M 121.1(11)
N71M C73M N72M 118.2(9)
N71B C74B H74E 109.8
N71B C74B H74F 109.8
N71B C74B C75B 109.3(5)
H74E C74B H74F 108.3
C75B C74B H74E 109.8
C75B C74B H74F 109.8
H74G C74A H74H 108.3
C73A C74A H74G 109.8
C73A C74A H74H 109.8
C73A C74A C75A 109.3(5)
C75A C74A H74G 109.8
C75A C74A H74H 109.8
H75M C75M H75N 108.4
C76M C75M H75M 110.0
C76M C75M H75N 110.0
C76M C75M C74M 108.3(12)
C74M C75M H75M 110.0
C74M C75M H75N 110.0
N71A C73A C74A 110.4(4)
N71A C73A H73A 109.6
N71A C73A H73B 109.6
C74A C73A H73A 109.6
C74A C73A H73B 109.6
H73A C73A H73B 108.1
C73F N72F C77F 115.3(7)
C73F N72F C76F 123.9(6)
C77F N72F C76F 120.3(7)
N71C C78C H78D 109.5
N71C C78C H78E 109.5
N71C C78C H78F 109.5
H78D C78C H78E 109.5
H78D C78C H78F 109.5
H78E C78C H78F 109.5
N71C C74C H74C 108.0
N71C C74C H74D 108.0
H74C C74C H74D 107.2
C75C C74C N71C 117.4(5)
C75C C74C H74C 108.0
C75C C74C H74D 108.0
C87H N82H C86H 109.5(9)
C83H N82H C86H 121.0(8)
C83H N82H C87H 114.2(8)
N71E C78E H78A 109.5
N71E C78E H78B 109.5
N71E C78E H78C 109.5
H78A C78E H78B 109.5
H78A C78E H78C 109.5
H78B C78E H78C 109.5
N71G C73G N72G 118.4(9)
O70G C73G N71G 118.7(9)
O70G C73G N72G 122.9(7)
N71D C78D H78J 109.5
N71D C78D H78K 109.5
N71D C78D H78L 109.5
H78J C78D H78K 109.5
H78J C78D H78L 109.5
H78K C78D H78L 109.5
N72A C75A C74A 109.2(4)
N72A C75A H75G 109.8
N72A C75A H75H 109.8
C74A C75A H75G 109.8
C74A C75A H75H 109.8
H75G C75A H75H 108.3
C73G N72G C76G 118.6(7)
C73G N72G C77G 117.5(10)
C77G N72G C76G 120.1(10)
N72B C77B H77G 109.5
N72B C77B H77H 109.5
N72B C77B H77I 109.5
H77G C77B H77H 109.5
H77G C77B H77I 109.5
H77H C77B H77I 109.5
N71B C78B H78G 109.5
N71B C78B H78H 109.5
N71B C78B H78I 109.5
H78G C78B H78H 109.5
H78G C78B H78I 109.5
H78H C78B H78I 109.5
N71A C77A H77J 109.5
N71A C77A H77K 109.5
N71A C77A H77L 109.5
H77J C77A H77K 109.5
H77J C77A H77L 109.5
H77K C77A H77L 109.5
N72B C76B H76E 109.2
N72B C76B H76F 109.2
N72B C76B C75B 112.2(5)
H76E C76B H76F 107.9
C75B C76B H76E 109.2
C75B C76B H76F 109.2
N72D C77D H77M 109.5
N72D C77D H77N 109.5
N72D C77D H77O 109.5
H77M C77D H77N 109.5
H77M C77D H77O 109.5
H77N C77D H77O 109.5
N72E C77E H77A 109.5
N72E C77E H77B 109.5
N72E C77E H77C 109.5
H77A C77E H77B 109.5
H77A C77E H77C 109.5
H77B C77E H77C 109.5
N72F C73F N71F 114.7(7)
O70F C73F N72F 118.7(11)
O70F C73F N71F 126.6(11)
N72M C76M C75M 110.3(12)
N72M C76M H76N 109.6
N72M C76M H76O 109.6
C75M C76M H76N 109.6
C75M C76M H76O 109.6
H76N C76M H76O 108.1
C74B C75B H75E 109.9
C74B C75B H75F 109.9
C76B C75B C74B 109.0(5)
C76B C75B H75E 109.9
C76B C75B H75F 109.9
H75E C75B H75F 108.3
N72F C77F H77V 109.5
N72F C77F H77W 109.5
N72F C77F H77X 109.5
H77V C77F H77W 109.5
H77V C77F H77X 109.5
H77W C77F H77X 109.5
H85C C85H H85D 107.9
C86H C85H H85C 109.1
C86H C85H H85D 109.1
C84H C85H H85C 109.1
C84H C85H H85D 109.1
C84H C85H C86H 112.3(8)
N72F C76F H76P 109.4
N72F C76F H76Q 109.4
H76P C76F H76Q 108.0
C75F C76F N72F 111.2(6)
C75F C76F H76P 109.4
C75F C76F H76Q 109.4
C75M C74M H74M 109.4
C75M C74M H74N 109.4
C75M C74M N71M 111.4(11)
H74M C74M H74N 108.0
N71M C74M H74M 109.4
N71M C74M H74N 109.4
N71G C74G H74K 108.7
N71G C74G H74L 108.7
N71G C74G C75G 114.1(7)
H74K C74G H74L 107.6
C75G C74G H74K 108.7
C75G C74G H74L 108.7
N82H C86H C85H 104.8(6)
N82H C86H H86C 110.8
N82H C86H H86D 110.8
C85H C86H H86C 110.8
C85H C86H H86D 110.8
H86C C86H H86D 108.9
H88A C88J H88B 109.5
H88A C88J H88C 109.5
H88B C88J H88C 109.5
N82J C88J H88A 109.5
N82J C88J H88B 109.5
N82J C88J H88C 109.5
N71G C78G H78M 109.5
N71G C78G H78N 109.5
N71G C78G H78O 109.5
H78M C78G H78N 109.5
H78M C78G H78O 109.5
H78N C78G H78O 109.5
N72A C76A H76G 109.5
N72A C76A H76H 109.5
N72A C76A H76I 109.5
H76G C76A H76H 109.5
H76G C76A H76I 109.5
H76H C76A H76I 109.5
C73F N71F C78F 107.3(7)
C73F N71F C74F 124.6(7)
C74F N71F C78F 122.8(7)
H75A C75E H75B 108.1
C76E C75E H75A 109.6
C76E C75E H75B 109.6
C74E C75E H75A 109.6
C74E C75E H75B 109.6
C74E C75E C76E 110.3(7)
C74G C75G H75K 109.4
C74G C75G H75L 109.4
H75K C75G H75L 108.0
C76G C75G C74G 111.2(10)
C76G C75G H75K 109.4
C76G C75G H75L 109.4
C76C C75C H75C 106.4
C76C C75C H75D 106.4
C74C C75C C76C 123.7(7)
C74C C75C H75C 106.4
C74C C75C H75D 106.4
H75C C75C H75D 106.5
N72E C76E C75E 110.9(6)
N72E C76E H76A 109.5
N72E C76E H76B 109.5
C75E C76E H76A 109.5
C75E C76E H76B 109.5
H76A C76E H76B 108.1
C84J N82J C88J 109.8(9)
C83J N82J C88J 122.1(8)
C83J N82J C84J 127.8(8)
N82H C87H H87D 109.5
N82H C87H H87E 109.5
N82H C87H H87F 109.5
H87D C87H H87E 109.5
H87D C87H H87F 109.5
H87E C87H H87F 109.5
N72G C76G C75G 113.2(9)
N72G C76G H76L 108.9
N72G C76G H76M 108.9
C75G C76G H76L 108.9
C75G C76G H76M 108.9
H76L C76G H76M 107.8
C85H C84H H84C 110.5
C85H C84H H84D 110.5
H84C C84H H84D 108.7
N81H C84H C85H 106.2(8)
N81H C84H H84C 110.5
N81H C84H H84D 110.5
N71E C74E H74A 109.4
N71E C74E H74B 109.4
C75E C74E N71E 111.0(7)
C75E C74E H74A 109.4
C75E C74E H74B 109.4
H74A C74E H74B 108.0
N71F C78F H78S 109.5
N71F C78F H78T 109.5
N71F C78F H78U 109.5
H78S C78F H78T 109.5
H78S C78F H78U 109.5
H78T C78F H78U 109.5
N72G C77G H77P 109.5
N72G C77G H77Q 109.5
N72G C77G H77R 109.5
H77P C77G H77Q 109.5
H77P C77G H77R 109.5
H77Q C77G H77R 109.5
N72M C77M H77S 109.5
N72M C77M H77T 109.5
N72M C77M H77U 109.5
H77S C77M H77T 109.5
H77S C77M H77U 109.5
H77T C77M H77U 109.5
N71F C74F H74O 109.4
N71F C74F H74P 109.4
H74O C74F H74P 108.0
C75F C74F N71F 110.9(7)
C75F C74F H74O 109.4
C75F C74F H74P 109.4
C76F C75F H75O 109.5
C76F C75F H75P 109.5
C74F C75F C76F 110.8(8)
C74F C75F H75O 109.5
C74F C75F H75P 109.5
H75O C75F H75P 108.1
N82H C83H N81H 112.7(6)
O80H C83H N82H 124.4(9)
O80H C83H N81H 122.6(9)
C83H N81H C84H 130.9(8)
C83H N81H C88H 122.2(9)
C88H N81H C84H 106.8(9)
C73M N71M C74M 116.6(10)
C73M N71M C78M 119.0(8)
C78M N71M C74M 124.1(10)
C83J N81J C87J 103.6(8)
C83J N81J C86J 118.6(10)
C86J N81J C87J 137.8(11)
N71M C78M H78P 109.5
N71M C78M H78Q 109.5
N71M C78M H78R 109.5
H78P C78M H78Q 109.5
H78P C78M H78R 109.5
H78Q C78M H78R 109.5
N82J C84J H84A 108.7
N82J C84J H84B 108.7
H84A C84J H84B 107.6
C85J C84J N82J 114.3(10)
C85J C84J H84A 108.7
C85J C84J H84B 108.7
N81H C88H H88D 109.5
N81H C88H H88E 109.5
N81H C88H H88F 109.5
H88D C88H H88E 109.5
H88D C88H H88F 109.5
H88E C88H H88F 109.5
C84J C85J H85A 108.5
C84J C85J H85B 108.5
C84J C85J C86J 115.2(13)
H85A C85J H85B 107.5
C86J C85J H85A 108.5
C86J C85J H85B 108.5
N81J C87J H87A 109.5
N81J C87J H87B 109.5
N81J C87J H87C 109.5
H87A C87J H87B 109.5
H87A C87J H87C 109.5
H87B C87J H87C 109.5
O80J C83J N82J 119.0(9)
O80J C83J N81J 125.4(9)
N82J C83J N81J 115.2(7)
N81J C86J H86A 108.1
N81J C86J H86B 108.1
C85J C86J N81J 116.6(13)
C85J C86J H86A 108.1
C85J C86J H86B 108.1
H86A C86J H86B 107.3
C86A N82A C87A 122(2)
C83A N82A C87A 119(2)
C83A N82A C86A 118.1(17)
H85E C85A H85F 108.8
C84A C85A H85E 110.7
C84A C85A H85F 110.7
C86A C85A H85E 110.7
C86A C85A H85F 110.7
C86A C85A C84A 105.1(15)
C85A C84A H84E 109.5
C85A C84A H84F 109.5
H84E C84A H84F 108.1
N81A C84A C85A 110.6(13)
N81A C84A H84E 109.5
N81A C84A H84F 109.5
C88A N81A C84A 118.3(16)
C83A N81A C84A 125.3(14)
C83A N81A C88A 115.0(16)
N82A C87A H87G 109.5
N82A C87A H87H 109.5
N82A C87A H87I 109.5
H87G C87A H87H 109.5
H87G C87A H87I 109.5
H87H C87A H87I 109.5
N81A C88A H88G 109.5
N81A C88A H88H 109.5
N81A C88A H88I 109.5
H88G C88A H88H 109.5
H88G C88A H88I 109.5
H88H C88A H88I 109.5
N82A C86A C85A 113.7(17)
N82A C86A H86E 108.8
N82A C86A H86F 108.8
C85A C86A H86E 108.8
C85A C86A H86F 108.8
H86E C86A H86F 107.7
O80A C83A N82A 116.2(18)
O80A C83A N81A 125.8(18)
N81A C83A N82A 117.8(14)
O70L C73L N71L 121.9(10)
O70L C73L N72L 122.4(10)
N71L C73L N72L 115.7(6)
C73L N71L C78L 121.3(8)
C73L N71L C74L 123.2(7)
C78L N71L C74L 114.0(9)
C73L N72L C76L 116.6(7)
C73L N72L C77L 128.7(8)
C77L N72L C76L 107.9(9)
N71L C78L H78V 109.5
N71L C78L H78W 109.5
N71L C78L H78X 109.5
H78V C78L H78W 109.5
H78V C78L H78X 109.5
H78W C78L H78X 109.5
N71L C74L H74Q 109.1
N71L C74L H74R 109.1
H74Q C74L H74R 107.8
C75L C74L N71L 112.7(9)
C75L C74L H74Q 109.1
C75L C74L H74R 109.1
N72L C76L H76R 109.4
N72L C76L H76S 109.4
H76R C76L H76S 108.0
C75L C76L N72L 111.3(12)
C75L C76L H76R 109.4
C75L C76L H76S 109.4
N72L C77L H77Y 109.5
N72L C77L H 109.5
N72L C77L HA 109.5
H77Y C77L H 109.5
H77Y C77L HA 109.5
H C77L HA 109.5
C74L C75L C76L 97.4(12)
C74L C75L H75Q 112.3
C74L C75L H75R 112.3
C76L C75L H75Q 112.3
C76L C75L H75R 112.3
H75Q C75L H75R 109.9
H85G C85L H85H 108.6
C86L C85L H85G 110.3
C86L C85L H85H 110.3
C86L C85L C84L 107.1(11)
C84L C85L H85G 110.3
C84L C85L H85H 110.3
N81L C83L N82L 117.9(9)
O80L C83L N81L 124.3(12)
O80L C83L N82L 116.0(12)
C83L N81L C84L 121.8(10)
C83L N81L C88L 115.0(9)
C84L N81L C88L 118.7(10)
C85L C86L H86G 109.7
C85L C86L H86H 109.7
C85L C86L N82L 110.0(11)
H86G C86L H86H 108.2
N82L C86L H86G 109.7
N82L C86L H86H 109.7
C85L C84L H84G 109.5
C85L C84L H84H 109.5
N81L C84L C85L 110.8(10)
N81L C84L H84G 109.5
N81L C84L H84H 109.5
H84G C84L H84H 108.1
C83L N82L C86L 121.0(12)
C83L N82L C87L 121.5(11)
C87L N82L C86L 108.3(14)
N81L C88L H88J 109.5
N81L C88L H88K 109.5
N81L C88L H88L 109.5
H88J C88L H88K 109.5
H88J C88L H88L 109.5
H88K C88L H88L 109.5
N82L C87L H87J 109.5
N82L C87L H87K 109.5
N82L C87L H87L 109.5
H87J C87L H87K 109.5
H87J C87L H87L 109.5
H87K C87L H87L 109.5
H87M C87M H87N 109.5
H87M C87M H87O 109.5
H87N C87M H87O 109.5
N82M C87M H87M 109.5
N82M C87M H87N 109.5
N82M C87M H87O 109.5
C86M N82M C87M 118.8(11)
C83M N82M C87M 114.6(10)
C83M N82M C86M 122.9(11)
N82M C86M H86I 109.7
N82M C86M H86J 109.7
N82M C86M C85M 109.9(10)
H86I C86M H86J 108.2
C85M C86M H86I 109.7
C85M C86M H86J 109.7
C86M C85M H85I 109.6
C86M C85M H85J 109.6
H85I C85M H85J 108.1
C84M C85M C86M 110.4(9)
C84M C85M H85I 109.6
C84M C85M H85J 109.6
C83M N81M C88M 120.3(8)
C83M N81M C84M 121.3(9)
C84M N81M C88M 113.1(9)
N82M C83M N81M 118.4(10)
O80M C83M N82M 123.6(11)
O80M C83M N81M 118.1(10)
N81M C88M H88M 109.5
N81M C88M H88N 109.5
N81M C88M H88O 109.5
H88M C88M H88N 109.5
H88M C88M H88O 109.5
H88N C88M H88O 109.5
C85M C84M H84I 109.6
C85M C84M H84J 109.6
N81M C84M C85M 110.2(9)
N81M C84M H84I 109.6
N81M C84M H84J 109.6
H84I C84M H84J 108.1
H76T C76J H76U 107.8
N72J C76J H76T 109.0
N72J C76J H76U 109.0
C75J C76J H76T 109.0
C75J C76J H76U 109.0
C75J C76J N72J 113.1(12)
C76J N72J C77J 114.4(14)
C73J N72J C76J 122.9(12)
C73J N72J C77J 121.1(14)
C76J C75J H75S 108.8
C76J C75J H75T 108.8
C76J C75J C74J 113.6(14)
H75S C75J H75T 107.7
C74J C75J H75S 108.8
C74J C75J H75T 108.8
C78J N71J C74J 119.2(15)
C73J N71J C74J 125.0(12)
C73J N71J C78J 113.9(14)
C75J C74J H74S 110.8
C75J C74J H74T 110.8
N71J C74J C75J 104.9(11)
N71J C74J H74S 110.8
N71J C74J H74T 110.8
H74S C74J H74T 108.9
N71J C78J H78Y 109.5
N71J C78J HB 109.5
N71J C78J HC 109.5
H78Y C78J HB 109.5
H78Y C78J HC 109.5
HB C78J HC 109.5
N72J C73J N71J 116.2(10)
O70J C73J N72J 119.4(14)
O70J C73J N71J 124.3(14)
N72J C77J H77Z 109.5
N72J C77J HD 109.5
N72J C77J HE 109.5
H77Z C77J HD 109.5
H77Z C77J HE 109.5
HD C77J HE 109.5
N81B C83B N1AA 122.5(17)
O80B C83B N81B 120.0(19)
O80B C83B N1AA 117.4(18)
C83B N81B C84B 118(2)
C83B N81B C88B 124(2)
C84B N81B C88B 117(2)
N81B C84B H84K 107.9
N81B C84B H84L 107.9
N81B C84B C85B 118(2)
H84K C84B H84L 107.2
C85B C84B H84K 107.9
C85B C84B H84L 107.9
C84B C85B H85K 107.4
C84B C85B H85L 107.4
H85K C85B H85L 106.9
C86B C85B C84B 120(2)
C86B C85B H85K 107.4
C86B C85B H85L 107.4
C85B C86B H86K 109.4
C85B C86B H86L 109.4
H86K C86B H86L 108.0
N1AA C86B C85B 111(2)
N1AA C86B H86K 109.4
N1AA C86B H86L 109.4
C83B N1AA C86B 122(2)
C83B N1AA C87B 118.3(18)
C86B N1AA C87B 115(2)
N1AA C87B H87P 109.5
N1AA C87B H87Q 109.5
N1AA C87B H87R 109.5
H87P C87B H87Q 109.5
H87P C87B H87R 109.5
H87Q C87B H87R 109.5
N81B C88B H88P 109.5
N81B C88B H88Q 109.5
N81B C88B H88R 109.5
H88P C88B H88Q 109.5
H88P C88B H88R 109.5
H88Q C88B H88R 109.5
H85M C85F H85N 108.3
C84F C85F H85M 110.0
C84F C85F H85N 110.0
C84F C85F C86F 108.7(19)
C86F C85F H85M 110.0
C86F C85F H85N 110.0
C85F C84F H84M 109.4
C85F C84F H84N 109.4
H84M C84F H84N 108.0
N81F C84F C85F 111.0(18)
N81F C84F H84M 109.4
N81F C84F H84N 109.4
C85F C86F H86M 109.8
C85F C86F H86N 109.8
H86M C86F H86N 108.3
N82F C86F C85F 109.3(18)
N82F C86F H86M 109.8
N82F C86F H86N 109.8
C83F N82F C86F 117(2)
C83F N82F C87F 108(2)
C87F N82F C86F 123(2)
C84F N81F C88F 111(2)
C83F N81F C84F 126(2)
C83F N81F C88F 122(2)
N81F C88F H88S 109.5
N81F C88F H88T 109.5
N81F C88F H88U 109.5
H88S C88F H88T 109.5
H88S C88F H88U 109.5
H88T C88F H88U 109.5
N82F C83F N81F 117.7(19)
O80F C83F N82F 110(3)
O80F C83F N81F 132(3)
N82F C87F H87S 109.5
N82F C87F H87T 109.5
N82F C87F H87U 109.5
H87S C87F H87T 109.5
H87S C87F H87U 109.5
H87T C87F H87U 109.5
C83E N81E C88E 123.4(13)
C83E N81E C84E 120.9(12)
C88E N81E C84E 114.6(13)
N81E C83E N82E 119.4(13)
O80E C83E N81E 118.9(18)
O80E C83E N82E 119.7(19)
C83E N82E C87E 117.0(14)
C83E N82E C86E 122.3(13)
C86E N82E C87E 116.0(12)
N82E C87E H87V 109.5
N82E C87E H87W 109.5
N82E C87E H87X 109.5
H87V C87E H87W 109.5
H87V C87E H87X 109.5
H87W C87E H87X 109.5
N82E C86E H86O 109.6
N82E C86E H86P 109.6
N82E C86E C85E 110.1(12)
H86O C86E H86P 108.2
C85E C86E H86O 109.6
C85E C86E H86P 109.6
N81E C88E H88V 109.5
N81E C88E H88W 109.5
N81E C88E H88X 109.5
H88V C88E H88W 109.5
H88V C88E H88X 109.5
H88W C88E H88X 109.5
N81E C84E H84O 109.0
N81E C84E H84P 109.0
N81E C84E C85E 113.1(11)
H84O C84E H84P 107.8
C85E C84E H84O 109.0
C85E C84E H84P 109.0
C86E C85E C84E 111.9(13)
C86E C85E H85O 109.2
C86E C85E H85P 109.2
C84E C85E H85O 109.2
C84E C85E H85P 109.2
H85O C85E H85P 107.9
C74H N71H C78H 106.3(13)
C74H N71H C73H 109.3(14)
C73H N71H C78H 113.7(11)
N71H C74H H74U 108.4
N71H C74H H74V 108.4
N71H C74H C75H 115.6(14)
H74U C74H H74V 107.4
C75H C74H H74U 108.4
C75H C74H H74V 108.4
N71H C78H H78Z 109.5
N71H C78H HF 109.5
N71H C78H HG 109.5
H78Z C78H HF 109.5
H78Z C78H HG 109.5
HF C78H HG 109.5
N71H C73H N72H 124.3(9)
O70H C73H N71H 119.6(13)
O70H C73H N72H 116.0(12)
C74H C75H H75U 108.2
C74H C75H H75V 108.2
H75U C75H H75V 107.3
C76H C75H C74H 116.5(11)
C76H C75H H75U 108.2
C76H C75H H75V 108.2
C73H N72H C76H 116.9(10)
C73H N72H C77H 120.1(12)
C77H N72H C76H 122.6(13)
C75H C76H N72H 110.0(11)
C75H C76H H76V 109.7
C75H C76H H76W 109.7
N72H C76H H76V 109.7
N72H C76H H76W 109.7
H76V C76H H76W 108.2
N72H C77H H77 109.5
N72H C77H HH 109.5
N72H C77H HI 109.5
H77 C77H HH 109.5
H77 C77H HI 109.5
HH C77H HI 109.5

loop_
_geom_bond_atom_site_label_1
_geom_bond_atom_site_label_2
_geom_bond_distance
O70E C73E 1.225(9)
C25A C26A 1.399(4)
C25A C24A 1.437(4)
C25A C30A 1.399(4)
C56A H56A 0.9500
C56A C57A 1.395(4)
C56A C55A 1.395(4)
C14A C15A 1.398(4)
C14A C9A 1.443(4)
C14A C13A 1.438(4)
C2A C1A 1.392(4)
C2A C3A 1.396(4)
C2A C65A 1.447(4)
C6A C7A 1.442(4)
C6A C1A 1.400(4)
C6A C5A 1.400(4)
C4A C47A 1.435(4)
C4A C5A 1.397(4)
C4A C3A 1.396(4)
C39A C45A 1.443(4)
C39A C38A 1.399(4)
C39A C40A 1.431(4)
C45A C46A 1.437(4)
C45A C44A 1.367(4)
C57A C63A 1.442(4)
C57A C58A 1.432(4)
C26A H26A 0.9500
C26A C27A 1.397(4)
C15A H15A 0.9500
C15A C16A 1.389(4)
C8A C7A 1.200(4)
C8A C9A 1.437(4)
C47A C46A 1.200(4)
C38A H38A 0.9500
C38A C37A 1.397(4)
C56B C57B 1.399(4)
C56B C51B 1.446(4)
C56B C55B 1.432(4)
C29A C28A 1.399(4)
C29A C30A 1.399(4)
C29A C66A 1.435(4)
C22B C23B 1.426(4)
C22B C16B 1.445(4)
C22B C21B 1.380(4)
C40A C41A 1.394(4)
C40A C42A 1.427(4)
C57B H57B 0.9500
C57B C58B 1.402(4)
C23B C24B 1.215(4)
C25B C26B 1.400(4)
C25B C30B 1.401(4)
C25B C24B 1.430(4)
C9A C10A 1.374(4)
C31A C66A 1.207(4)
C31A C32A 1.433(4)
C1A H1A 0.9500
C18A H18A 0.9500
C18A C13A 1.396(4)
C18A C17A 1.387(4)
C1B H1B 0.9500
C1B C6B 1.392(4)
C1B C2B 1.396(4)
C48A C27A 1.441(4)
C48A C49A 1.204(4)
C27A C28A 1.394(4)
C5A H5A 0.9500
C24A C23A 1.206(4)
C6B C5B 1.402(4)
C6B C7B 1.439(4)
C33B C38B 1.441(4)
C33B C32B 1.430(4)
C33B C34B 1.371(4)
C13A C12A 1.419(4)
C36A C37A 1.431(4)
C36A C41A 1.398(4)
C36A C35A 1.429(4)
C28A H28A 0.9500
C16B C15B 1.385(4)
C16B C17B 1.442(4)
C27B C26B 1.397(4)
C27B C28B 1.391(4)
C27B C49B 1.435(4)
O70C C73C 1.227(5)
C14B C9B 1.436(4)
C14B C15B 1.402(4)
C14B C13B 1.431(4)
C4B C5B 1.395(4)
C4B C66B 1.446(4)
C4B C3B 1.394(4)
C49A C50A 1.434(4)
C30A H30A 0.9500
C2B C3B 1.400(4)
C2B C48B 1.437(4)
C9B C8B 1.439(4)
C9B C10B 1.372(4)
C37A C32A 1.449(4)
C23A C22A 1.429(4)
C15B H15B 0.9500
C3A H3A 0.9500
C63A C64A 1.442(4)
C63A C62A 1.373(4)
C26B H26B 0.9500
C8B C7B 1.196(4)
C16A C22A 1.444(4)
C16A C17A 1.439(4)
C30B H30B 0.9500
C30B C29B 1.396(4)
C58A C59A 1.394(4)
C58A C60A 1.433(4)
C17B C19B 1.425(4)
C17B C18B 1.391(4)
C40B C41B 1.434(4)
C40B C39B 1.400(4)
C40B C43B 1.422(4)
C5B H5B 0.9500
C19B H19B 0.9500
C19B C20B 1.359(4)
C38B C42B 1.403(4)
C38B C37B 1.430(4)
C44A H44A 0.9500
C44A C43A 1.414(4)
C51B C50B 1.432(4)
C51B C52B 1.376(4)
C54A C55A 1.436(4)
C54A C59A 1.396(4)
C54A C53A 1.426(4)
C50B C49B 1.207(4)
C55A C50A 1.442(4)
C21B H21B 0.9500
C21B C20B 1.408(4)
C59A H59A 0.9500
C22A C21A 1.380(4)
C42B H42B 0.9500
C42B C41B 1.397(4)
C41B C46B 1.443(4)
C29B C28B 1.411(4)
C29B C31B 1.437(4)
C37B C39B 1.388(4)
C37B C36B 1.435(4)
C10A H10A 0.9500
C10A C11A 1.409(4)
C18B H18B 0.9500
C18B C13B 1.396(4)
C41A H41A 0.9500
C66B C65B 1.202(4)
C65A C64A 1.189(4)
C13B C12B 1.425(4)
C11A H11A 0.9500
C11A C12A 1.366(4)
C21A H21A 0.9500
C21A C20A 1.416(4)
C32A C33A 1.366(4)
C3B H3B 0.9500
C46B C47B 1.435(4)
C46B C45B 1.375(4)
C58B C59B 1.437(4)
C58B C64B 1.448(4)
C28B H28B 0.9500
C50A C51A 1.384(4)
C55B C54B 1.434(4)
C55B C60B 1.389(4)
C32B C31B 1.206(4)
C12B H12B 0.9500
C12B C11B 1.360(4)
C65B C64B 1.430(4)
C42A H42A 0.9500
C42A C43A 1.369(4)
C12A H12A 0.9500
C20B H20B 0.9500
C54B H54B 0.9500
C54B C53B 1.351(4)
C52B H52B 0.9500
C52B C53B 1.419(4)
C48B C47B 1.201(4)
C33A H33A 0.9500
C33A C34A 1.419(4)
N72C C73C 1.363(5)
N72C C76C 1.442(6)
N72C C77C 1.462(5)
C17A C19A 1.427(4)
C60B H60B 0.9500
C60B C59B 1.397(4)
C43A H43A 0.9500
C35B H35B 0.9500
C35B C34B 1.413(4)
C35B C36B 1.356(5)
N71C C73C 1.355(5)
N71C C78C 1.449(6)
N71C C74C 1.438(7)
C39B H39B 0.9500
C34B H34B 0.9500
C53A H53A 0.9500
C53A C52A 1.367(5)
C59B C61B 1.423(4)
C53B H53B 0.9500
C20A H20A 0.9500
C20A C19A 1.353(4)
C62A H62A 0.9500
C62A C61A 1.422(4)
C60A H60A 0.9500
C60A C61A 1.361(4)
C11B H11B 0.9500
C11B C10B 1.412(4)
C35A H35A 0.9500
C35A C34A 1.367(4)
C10B H10B 0.9500
C34A H34A 0.9500
C36B H36B 0.9500
C64B C63B 1.370(4)
C43B H43B 0.9500
C43B C44B 1.357(5)
C19A H19A 0.9500
O70B C73B 1.240(8)
C52A H52A 0.9500
C52A C51A 1.410(5)
C61A H61A 0.9500
C44B H44B 0.9500
C44B C45B 1.415(5)
C51A H51A 0.9500
C63B H63B 0.9500
C63B C62B 1.403(5)
C45B H45B 0.9500
C61B H61B 0.9500
C61B C62B 1.367(5)
O80J C83J 1.241(12)
O70A C72A 1.234(6)
N71D C74D 1.443(6)
N71D C73D 1.352(5)
N71D C78D 1.450(6)
C62B H62B 0.9500
N72D C76D 1.418(5)
N72D C73D 1.372(6)
N72D C77D 1.461(6)
O70D C73D 1.236(6)
N72B C73B 1.361(8)
N72B C77B 1.476(8)
N72B C76B 1.441(8)
N71A C72A 1.371(7)
N71A C73A 1.455(7)
N71A C77A 1.436(7)
N72A C72A 1.339(7)
N72A C75A 1.452(7)
N72A C76A 1.453(8)
C73B N71B 1.367(7)
C73E N71E 1.374(10)
C73E N72E 1.365(9)
N71E C78E 1.445(9)
N71E C74E 1.487(9)
C76D H76J 0.9900
C76D H76K 0.9900
C76D C75D 1.511(5)
N71B C74B 1.444(8)
N71B C78B 1.425(7)
C75D H75I 0.9900
C75D H75J 0.9900
C75D C74D 1.491(6)
N72E C77E 1.429(9)
N72E C76E 1.442(9)
C74D H74I 0.9900
C74D H74J 0.9900
N71G C73G 1.335(7)
N71G C74G 1.435(10)
N71G C78G 1.437(10)
N72M C73M 1.371(11)
N72M C76M 1.422(10)
N72M C77M 1.468(11)
C76C H76C 0.9900
C76C H76D 0.9900
C76C C75C 1.385(8)
C77C H77D 0.9800
C77C H77E 0.9800
C77C H77F 0.9800
O70G C73G 1.228(11)
C73M O70M 1.244(9)
C73M N71M 1.359(11)
C74B H74E 0.9900
C74B H74F 0.9900
C74B C75B 1.509(9)
C74A H74G 0.9900
C74A H74H 0.9900
C74A C73A 1.498(7)
C74A C75A 1.499(8)
C75M H75M 0.9900
C75M H75N 0.9900
C75M C76M 1.474(13)
C75M C74M 1.489(13)
C73A H73A 0.9900
C73A H73B 0.9900
N72F C73F 1.275(9)
N72F C77F 1.442(9)
N72F C76F 1.512(8)
C78C H78D 0.9800
C78C H78E 0.9800
C78C H78F 0.9800
C74C H74C 0.9900
C74C H74D 0.9900
C74C C75C 1.355(9)
N82H C86H 1.446(5)
N82H C87H 1.441(5)
N82H C83H 1.360(5)
C78E H78A 0.9800
C78E H78B 0.9800
C78E H78C 0.9800
C73G N72G 1.404(11)
C78D H78J 0.9800
C78D H78K 0.9800
C78D H78L 0.9800
C75A H75G 0.9900
C75A H75H 0.9900
N72G C76G 1.452(12)
N72G C77G 1.416(9)
C77B H77G 0.9800
C77B H77H 0.9800
C77B H77I 0.9800
C78B H78G 0.9800
C78B H78H 0.9800
C78B H78I 0.9800
O70F C73F 1.222(11)
C77A H77J 0.9800
C77A H77K 0.9800
C77A H77L 0.9800
C76B H76E 0.9900
C76B H76F 0.9900
C76B C75B 1.501(9)
C77D H77M 0.9800
C77D H77N 0.9800
C77D H77O 0.9800
C77E H77A 0.9800
C77E H77B 0.9800
C77E H77C 0.9800
C73F N71F 1.426(10)
C76M H76N 0.9900
C76M H76O 0.9900
C75B H75E 0.9900
C75B H75F 0.9900
C77F H77V 0.9800
C77F H77W 0.9800
C77F H77X 0.9800
C85H H85C 0.9900
C85H H85D 0.9900
C85H C86H 1.493(5)
C85H C84H 1.492(5)
C76F H76P 0.9900
C76F H76Q 0.9900
C76F C75F 1.465(10)
C74M H74M 0.9900
C74M H74N 0.9900
C74M N71M 1.509(10)
C74G H74K 0.9900
C74G H74L 0.9900
C74G C75G 1.496(12)
C86H H86C 0.9900
C86H H86D 0.9900
C88J H88A 0.9800
C88J H88B 0.9800
C88J H88C 0.9800
C88J N82J 1.434(13)
C78G H78M 0.9800
C78G H78N 0.9800
C78G H78O 0.9800
C76A H76G 0.9800
C76A H76H 0.9800
C76A H76I 0.9800
N71F C78F 1.514(10)
N71F C74F 1.435(11)
C75E H75A 0.9900
C75E H75B 0.9900
C75E C76E 1.525(11)
C75E C74E 1.471(10)
C75G H75K 0.9900
C75G H75L 0.9900
C75G C76G 1.465(12)
C75C H75C 0.9900
C75C H75D 0.9900
C76E H76A 0.9900
C76E H76B 0.9900
N82J C84J 1.425(11)
N82J C83J 1.350(10)
C87H H87D 0.9800
C87H H87E 0.9800
C87H H87F 0.9800
C76G H76L 0.9900
C76G H76M 0.9900
C84H H84C 0.9900
C84H H84D 0.9900
C84H N81H 1.441(5)
C74E H74A 0.9900
C74E H74B 0.9900
C78F H78S 0.9800
C78F H78T 0.9800
C78F H78U 0.9800
O80H C83H 1.219(5)
C77G H77P 0.9800
C77G H77Q 0.9800
C77G H77R 0.9800
C77M H77S 0.9800
C77M H77T 0.9800
C77M H77U 0.9800
C74F H74O 0.9900
C74F H74P 0.9900
C74F C75F 1.425(11)
C75F H75O 0.9900
C75F H75P 0.9900
C83H N81H 1.363(5)
N81H C88H 1.433(5)
N71M C78M 1.459(11)
N81J C87J 1.530(13)
N81J C83J 1.384(10)
N81J C86J 1.451(13)
C78M H78P 0.9800
C78M H78Q 0.9800
C78M H78R 0.9800
C84J H84A 0.9900
C84J H84B 0.9900
C84J C85J 1.404(14)
C88H H88D 0.9800
C88H H88E 0.9800
C88H H88F 0.9800
C85J H85A 0.9900
C85J H85B 0.9900
C85J C86J 1.414(16)
C87J H87A 0.9800
C87J H87B 0.9800
C87J H87C 0.9800
C86J H86A 0.9900
C86J H86B 0.9900
O80A C83A 1.232(15)
N82A C87A 1.453(18)
N82A C86A 1.437(17)
N82A C83A 1.367(17)
C85A H85E 0.9900
C85A H85F 0.9900
C85A C84A 1.504(16)
C85A C86A 1.489(17)
C84A H84E 0.9900
C84A H84F 0.9900
C84A N81A 1.454(15)
N81A C88A 1.391(17)
N81A C83A 1.344(16)
C87A H87G 0.9800
C87A H87H 0.9800
C87A H87I 0.9800
C88A H88G 0.9800
C88A H88H 0.9800
C88A H88I 0.9800
C86A H86E 0.9900
C86A H86F 0.9900
O70L C73L 1.197(11)
C73L N71L 1.335(9)
C73L N72L 1.361(9)
N71L C78L 1.442(10)
N71L C74L 1.463(11)
N72L C76L 1.507(13)
N72L C77L 1.394(10)
C78L H78V 0.9800
C78L H78W 0.9800
C78L H78X 0.9800
C74L H74Q 0.9900
C74L H74R 0.9900
C74L C75L 1.441(13)
C76L H76R 0.9900
C76L H76S 0.9900
C76L C75L 1.482(16)
C77L H77Y 0.9800
C77L H 0.9800
C77L HA 0.9800
C75L H75Q 0.9900
C75L H75R 0.9900
C85L H85G 0.9900
C85L H85H 0.9900
C85L C86L 1.485(15)
C85L C84L 1.508(15)
C83L N81L 1.339(12)
C83L O80L 1.239(13)
C83L N82L 1.366(13)
N81L C84L 1.430(12)
N81L C88L 1.454(13)
C86L H86G 0.9900
C86L H86H 0.9900
C86L N82L 1.489(14)
C84L H84G 0.9900
C84L H84H 0.9900
N82L C87L 1.450(15)
C88L H88J 0.9800
C88L H88K 0.9800
C88L H88L 0.9800
C87L H87J 0.9800
C87L H87K 0.9800
C87L H87L 0.9800
C87M H87M 0.9800
C87M H87N 0.9800
C87M H87O 0.9800
C87M N82M 1.426(13)
N82M C86M 1.409(13)
N82M C83M 1.360(14)
C86M H86I 0.9900
C86M H86J 0.9900
C86M C85M 1.500(14)
C85M H85I 0.9900
C85M H85J 0.9900
C85M C84M 1.495(13)
N81M C83M 1.384(13)
N81M C88M 1.461(12)
N81M C84M 1.433(11)
C83M O80M 1.248(12)
C88M H88M 0.9800
C88M H88N 0.9800
C88M H88O 0.9800
C84M H84I 0.9900
C84M H84J 0.9900
C76J H76T 0.9900
C76J H76U 0.9900
C76J N72J 1.474(14)
C76J C75J 1.426(16)
N72J C73J 1.333(13)
N72J C77J 1.474(15)
C75J H75S 0.9900
C75J H75T 0.9900
C75J C74J 1.492(16)
N71J C74J 1.450(14)
N71J C78J 1.437(17)
N71J C73J 1.379(13)
C74J H74S 0.9900
C74J H74T 0.9900
O70J C73J 1.211(15)
C78J H78Y 0.9800
C78J HB 0.9800
C78J HC 0.9800
C77J H77Z 0.9800
C77J HD 0.9800
C77J HE 0.9800
C83B N81B 1.355(18)
C83B N1AA 1.374(17)
C83B O80B 1.211(15)
N81B C84B 1.428(18)
N81B C88B 1.447(19)
C84B H84K 0.9900
C84B H84L 0.9900
C84B C85B 1.499(19)
C85B H85K 0.9900
C85B H85L 0.9900
C85B C86B 1.48(2)
C86B H86K 0.9900
C86B H86L 0.9900
C86B N1AA 1.441(19)
N1AA C87B 1.444(18)
C87B H87P 0.9800
C87B H87Q 0.9800
C87B H87R 0.9800
C88B H88P 0.9800
C88B H88Q 0.9800
C88B H88R 0.9800
C85F H85M 0.9900
C85F H85N 0.9900
C85F C84F 1.487(18)
C85F C86F 1.515(17)
C84F H84M 0.9900
C84F H84N 0.9900
C84F N81F 1.456(18)
C86F H86M 0.9900
C86F H86N 0.9900
C86F N82F 1.476(18)
N82F C83F 1.305(18)
N82F C87F 1.475(18)
N81F C88F 1.486(18)
N81F C83F 1.345(18)
C88F H88S 0.9800
C88F H88T 0.9800
C88F H88U 0.9800
C83F O80F 1.254(19)
C87F H87S 0.9800
C87F H87T 0.9800
C87F H87U 0.9800
N81E C83E 1.350(15)
N81E C88E 1.420(15)
N81E C84E 1.457(14)
O80E C83E 1.227(16)
C83E N82E 1.355(15)
N82E C87E 1.453(15)
N82E C86E 1.442(13)
C87E H87V 0.9800
C87E H87W 0.9800
C87E H87X 0.9800
C86E H86O 0.9900
C86E H86P 0.9900
C86E C85E 1.452(15)
C88E H88V 0.9800
C88E H88W 0.9800
C88E H88X 0.9800
C84E H84O 0.9900
C84E H84P 0.9900
C84E C85E 1.509(15)
C85E H85O 0.9900
C85E H85P 0.9900
N71H C74H 1.36(2)
N71H C78H 1.444(5)
N71H C73H 1.360(5)
C74H H74U 0.9900
C74H H74V 0.9900
C74H C75H 1.494(5)
C78H H78Z 0.9800
C78H HF 0.9800
C78H HG 0.9800
C73H O70H 1.228(5)
C73H N72H 1.365(5)
C75H H75U 0.9900
C75H H75V 0.9900
C75H C76H 1.491(5)
N72H C76H 1.61(2)
N72H C77H 1.445(5)
C76H H76V 0.9900
C76H H76W 0.9900
C77H H77 0.9800
C77H HH 0.9800
C77H HI 0.9800

loop_
_geom_torsion_atom_site_label_1
_geom_torsion_atom_site_label_2
_geom_torsion_atom_site_label_3
_geom_torsion_atom_site_label_4
_geom_torsion
O70E C73E N71E C78E -4.8(19)
O70E C73E N71E C74E -163.8(13)
O70E C73E N72E C77E -0.5(19)
O70E C73E N72E C76E 168.2(12)
C25A C26A C27A C48A 178.3(2)
C25A C26A C27A C28A -2.5(4)
C56A C57A C63A C64A -2.5(4)
C56A C57A C63A C62A 179.7(3)
C56A C57A C58A C59A 0.8(4)
C56A C57A C58A C60A -179.8(3)
C56A C55A C50A C49A 0.0(4)
C56A C55A C50A C51A 180.0(3)
C14A C15A C16A C22A -179.3(2)
C14A C15A C16A C17A 0.7(4)
C14A C9A C10A C11A -0.9(4)
C14A C13A C12A C11A -0.2(4)
C39A C45A C44A C43A -0.3(4)
C39A C38A C37A C36A 0.6(4)
C39A C38A C37A C32A -179.4(2)
C39A C40A C41A C36A 1.4(4)
C39A C40A C42A C43A 1.3(4)
C45A C39A C38A C37A -178.9(2)
C45A C39A C40A C41A 177.9(2)
C45A C39A C40A C42A -1.4(4)
C45A C44A C43A C42A 0.2(5)
C57A C56A C55A C54A 0.7(4)
C57A C56A C55A C50A -178.9(3)
C57A C63A C62A C61A 0.5(5)
C57A C58A C59A C54A -0.4(5)
C57A C58A C60A C61A -0.2(5)
C26A C25A C30A C29A 1.3(4)
C26A C27A C28A C29A 1.6(4)
C15A C14A C9A C8A 0.1(4)
C15A C14A C9A C10A -179.2(3)
C15A C14A C13A C18A -1.0(4)
C15A C14A C13A C12A 179.8(3)
C15A C16A C22A C23A 1.8(4)
C15A C16A C22A C21A -179.1(3)
C15A C16A C17A C18A -1.1(4)
C15A C16A C17A C19A 178.6(3)
C8A C9A C10A C11A 179.8(3)
C47A C4A C5A C6A -175.9(2)
C47A C4A C3A C2A 176.4(2)
C38A C39A C45A C46A -2.1(4)
C38A C39A C45A C44A -179.9(3)
C38A C39A C40A C41A -1.3(4)
C38A C39A C40A C42A 179.4(3)
C38A C37A C32A C31A 1.8(4)
C38A C37A C32A C33A -179.3(3)
C56B C57B C58B C59B 0.5(4)
C56B C57B C58B C64B -179.7(3)
C56B C51B C52B C53B -1.5(4)
C56B C55B C54B C53B -0.3(4)
C56B C55B C60B C59B 0.8(5)
C22B C16B C15B C14B -178.9(2)
C22B C16B C17B C19B -0.9(4)
C22B C16B C17B C18B 179.6(2)
C22B C21B C20B C19B -1.1(4)
C40A C39A C45A C46A 178.7(2)
C40A C39A C45A C44A 0.9(4)
C40A C39A C38A C37A 0.3(4)
C40A C42A C43A C44A -0.6(4)
C57B C56B C51B C50B 3.9(4)
C57B C56B C51B C52B -176.9(3)
C57B C56B C55B C54B 177.8(3)
C57B C56B C55B C60B -0.2(4)
C57B C58B C59B C60B 0.1(4)
C57B C58B C59B C61B -178.9(3)
C57B C58B C64B C65B -2.3(5)
C57B C58B C64B C63B 178.6(3)
C7A C6A C1A C2A 179.8(2)
C7A C6A C5A C4A 178.4(2)
C23B C22B C16B C15B 2.7(4)
C23B C22B C16B C17B -176.0(2)
C23B C22B C21B C20B 177.0(3)
C25B C30B C29B C28B -0.6(4)
C25B C30B C29B C31B 180.0(3)
C9A C14A C15A C16A 179.5(2)
C9A C14A C13A C18A 179.9(3)
C9A C14A C13A C12A 0.6(4)
C9A C10A C11A C12A 1.4(5)
C31A C32A C33A C34A 178.9(3)
C1A C2A C3A C4A -0.4(4)
C1A C6A C5A C4A -0.7(4)
C18A C13A C12A C11A -179.4(3)
C18A C17A C19A C20A -179.1(3)
C1B C6B C5B C4B 0.0(4)
C1B C2B C3B C4B -0.6(4)
C48A C27A C28A C29A -179.2(2)
C5A C6A C1A C2A -1.0(4)
C5A C4A C3A C2A -1.3(4)
C24A C25A C26A C27A 178.0(2)
C24A C25A C30A C29A -175.7(2)
C6B C1B C2B C3B 1.2(4)
C6B C1B C2B C48B -177.9(2)
C33B C38B C42B C41B -178.8(3)
C33B C38B C37B C39B 179.1(3)
C33B C38B C37B C36B -0.9(4)
C13A C14A C15A C16A 0.4(4)
C13A C14A C9A C8A 179.2(2)
C13A C14A C9A C10A -0.1(4)
C13A C18A C17A C16A 0.4(4)
C13A C18A C17A C19A -179.2(3)
C36A C37A C32A C31A -178.2(3)
C36A C37A C32A C33A 0.7(4)
C36A C35A C34A C33A 0.0(5)
C28A C29A C30A C25A -2.2(4)
C16B C22B C21B C20B -0.2(4)
C16B C17B C19B C20B -0.3(4)
C16B C17B C18B C13B -0.7(4)
C14B C9B C10B C11B 1.0(5)
C14B C13B C12B C11B -1.1(4)
C46A C45A C44A C43A -178.0(3)
C49A C50A C51A C52A -179.9(3)
C30A C25A C26A C27A 1.1(4)
C30A C29A C28A C27A 0.8(4)
C2B C1B C6B C5B -1.0(4)
C2B C1B C6B C7B 179.4(2)
C9B C14B C15B C16B 178.9(3)
C9B C14B C13B C18B -178.7(3)
C9B C14B C13B C12B 2.6(4)
C37A C36A C41A C40A -0.5(4)
C37A C36A C35A C34A 0.7(4)
C37A C32A C33A C34A 0.0(5)
C23A C22A C21A C20A 179.0(3)
C15B C16B C17B C19B -179.7(3)
C15B C16B C17B C18B 0.8(4)
C15B C14B C9B C8B -4.2(4)
C15B C14B C9B C10B 177.8(3)
C15B C14B C13B C18B 0.9(4)
C15B C14B C13B C12B -177.7(3)
C3A C2A C1A C6A 1.6(4)
C3A C4A C5A C6A 1.9(4)
C63A C57A C58A C59A -178.9(3)
C63A C57A C58A C60A 0.5(4)
C63A C62A C61A C60A -0.2(5)
C26B C25B C30B C29B 0.8(4)
C26B C27B C28B C29B -0.7(4)
C8B C9B C10B C11B -177.1(3)
C16A C22A C21A C20A 0.0(4)
C16A C17A C19A C20A 1.3(5)
C30B C25B C26B C27B -1.0(4)
C30B C29B C28B C27B 0.5(4)
C66A C29A C28A C27A -178.1(2)
C66A C29A C30A C25A 176.7(2)
C58A C57A C63A C64A 177.2(3)
C58A C57A C63A C62A -0.6(4)
C58A C60A C61A C62A 0.0(5)
C17B C16B C15B C14B -0.2(4)
C17B C19B C20B C21B 1.3(4)
C17B C18B C13B C14B -0.2(4)
C17B C18B C13B C12B 178.4(3)
C40B C41B C46B C47B 177.8(3)
C40B C41B C46B C45B 0.4(4)
C40B C43B C44B C45B -0.3(5)
C5B C4B C3B C2B -0.4(4)
C19B C17B C18B C13B 179.9(3)
C38B C33B C34B C35B -1.6(5)
C38B C42B C41B C40B -0.6(4)
C38B C42B C41B C46B 178.5(3)
C38B C37B C39B C40B 0.2(4)
C38B C37B C36B C35B -1.5(4)
C51B C56B C57B C58B 178.6(3)
C51B C56B C55B C54B -1.3(4)
C51B C56B C55B C60B -179.3(3)
C51B C52B C53B C54B 0.0(5)
C54A C55A C50A C49A -179.6(3)
C54A C55A C50A C51A 0.4(4)
C54A C53A C52A C51A 0.6(5)
C50B C51B C52B C53B 177.6(3)
C55A C56A C57A C63A 178.8(3)
C55A C56A C57A C58A -0.9(4)
C55A C54A C59A C58A 0.1(5)
C55A C54A C53A C52A -0.1(5)
C55A C50A C51A C52A 0.1(5)
C21B C22B C16B C15B 179.9(3)
C21B C22B C16B C17B 1.2(4)
C59A C58A C60A C61A 179.2(3)
C59A C54A C55A C56A -0.2(4)
C59A C54A C55A C50A 179.4(3)
C59A C54A C53A C52A -179.8(3)
C22A C16A C17A C18A 178.9(3)
C22A C16A C17A C19A -1.5(4)
C22A C21A C20A C19A -0.2(5)
C42B C38B C37B C39B -1.0(4)
C42B C38B C37B C36B 179.1(3)
C42B C41B C46B C47B -1.3(5)
C42B C41B C46B C45B -178.7(3)
C41B C40B C39B C37B 0.4(4)
C41B C40B C43B C44B 0.2(5)
C41B C46B C45B C44B -0.5(5)
C37B C38B C42B C41B 1.2(4)
C10A C11A C12A C13A -0.9(5)
C18B C17B C19B C20B 179.1(3)
C18B C13B C12B C11B -179.7(3)
C41A C40A C42A C43A -178.0(3)
C41A C36A C37A C38A -0.5(4)
C41A C36A C37A C32A 179.5(3)
C41A C36A C35A C34A -179.8(3)
C24B C25B C26B C27B 179.2(2)
C24B C25B C30B C29B -179.3(2)
C66B C4B C5B C6B -179.6(2)
C66B C4B C3B C2B 179.8(2)
C65A C2A C1A C6A -179.8(2)
C65A C2A C3A C4A -179.0(2)
C13B C14B C9B C8B 175.4(3)
C13B C14B C9B C10B -2.6(4)
C13B C14B C15B C16B -0.7(4)
C13B C12B C11B C10B -0.6(5)
C21A C20A C19A C17A -0.4(5)
C32A C33A C34A C35A -0.4(5)
C3B C4B C5B C6B 0.7(4)
C58B C59B C61B C62B -0.8(5)
C58B C64B C63B C62B 1.4(5)
C28B C27B C26B C25B 0.9(4)
C64A C63A C62A C61A -177.3(3)
C55B C56B C57B C58B -0.5(4)
C55B C56B C51B C50B -177.0(3)
C55B C56B C51B C52B 2.2(4)
C55B C54B C53B C52B 1.0(5)
C55B C60B C59B C58B -0.8(5)
C55B C60B C59B C61B 178.2(3)
C32B C33B C38B C42B 5.0(4)
C32B C33B C38B C37B -175.1(3)
C32B C33B C34B C35B 175.9(3)
C12B C11B C10B C9B 0.7(5)
C65B C64B C63B C62B -177.6(3)
C42A C40A C41A C36A -179.3(3)
C54B C55B C60B C59B -177.1(3)
C48B C2B C3B C4B 178.6(2)
N72C C76C C75C C74C -16.6(15)
C7B C6B C5B C4B 179.6(2)
C17A C18A C13A C14A 0.6(4)
C17A C18A C13A C12A 179.8(3)
C17A C16A C22A C23A -178.2(3)
C17A C16A C22A C21A 0.9(4)
C49B C27B C26B C25B -179.7(2)
C49B C27B C28B C29B 179.9(2)
C47B C46B C45B C44B -177.8(3)
C60B C55B C54B C53B 177.7(3)
C60B C59B C61B C62B -179.8(3)
N71C C74C C75C C76C 11.8(16)
C39B C40B C41B C42B -0.2(4)
C39B C40B C41B C46B -179.3(3)
C39B C40B C43B C44B 179.3(3)
C39B C37B C36B C35B 178.5(3)
C34B C33B C38B C42B -177.5(3)
C34B C33B C38B C37B 2.4(4)
C34B C35B C36B C37B 2.4(5)
C53A C54A C55A C56A 180.0(3)
C53A C54A C55A C50A -0.4(4)
C53A C54A C59A C58A 179.9(3)
C53A C52A C51A C50A -0.6(5)
C31B C29B C28B C27B 179.9(2)
C59B C58B C64B C65B 177.4(3)
C59B C58B C64B C63B -1.6(5)
C59B C61B C62B C63B 0.5(6)
C60A C58A C59A C54A -179.7(3)
C35A C36A C37A C38A 179.0(3)
C35A C36A C37A C32A -1.0(4)
C35A C36A C41A C40A -180.0(3)
C36B C37B C39B C40B -179.9(3)
C36B C35B C34B C33B -0.8(5)
C64B C58B C59B C60B -179.7(3)
C64B C58B C59B C61B 1.3(4)
C64B C63B C62B C61B -0.9(6)
C43B C40B C41B C42B 178.8(3)
C43B C40B C41B C46B -0.3(4)
C43B C40B C39B C37B -178.6(3)
C43B C44B C45B C46B 0.4(5)
O70B C73B N71B C74B -172.8(6)
O70B C73B N71B C78B -11.2(10)
N72D C76D C75D C74D 58.5(4)
N72B C73B N71B C74B 7.0(10)
N72B C73B N71B C78B 168.5(6)
N72B C76B C75B C74B -50.7(7)
C73C N72C C76C C75C 13.7(9)
C73C N71C C74C C75C -2.4(11)
C73B N72B C76B C75B 24.6(8)
C73B N71B C74B C75B -34.6(8)
C73E N71E C74E C75E -36.2(14)
C73E N72E C76E C75E 26.3(13)
N71E C73E N72E C77E -175.9(9)
N71E C73E N72E C76E -7.1(18)
C76D N72D C73D N71D 23.8(7)
C76D N72D C73D O70D -158.9(5)
C76D C75D C74D N71D -43.6(5)
N71B C74B C75B C76B 54.7(7)
N72E C73E N71E C78E 170.5(10)
N72E C73E N71E C74E 11.5(17)
C74D N71D C73D N72D -7.3(7)
C74D N71D C73D O70D 175.4(4)
C73D N71D C74D C75D 18.6(6)
C73D N72D C76D C75D -48.9(5)
C72A N71A C73A C74A 23.8(7)
C72A N72A C75A C74A -38.0(7)
N71G C73G N72G C76G -11.4(9)
N71G C73G N72G C77G -169.6(6)
N71G C74G C75G C76G 36.9(10)
N72M C73M N71M C74M -4.0(17)
N72M C73M N71M C78M -176.8(11)
C76C N72C C73C O70C 174.8(4)
C76C N72C C73C N71C -5.8(5)
C77C N72C C73C O70C 3.4(5)
C77C N72C C73C N71C -177.2(4)
C77C N72C C76C C75C -174.8(7)
O70G C73G N72G C76G 170.6(7)
O70G C73G N72G C77G 12.3(9)
C73M N72M C76M C75M -16(2)
C75M C74M N71M C73M 38.3(15)
C75M C74M N71M C78M -149.2(12)
C73A N71A C72A O70A -178.9(5)
C73A N71A C72A N72A -2.3(7)
C73A C74A C75A N72A 56.9(6)
N72F C73F N71F C78F 165.3(8)
N72F C73F N71F C74F 10.6(14)
N72F C76F C75F C74F -51.2(10)
C78C N71C C73C O70C -4.3(6)
C78C N71C C73C N72C 176.2(4)
C78C N71C C74C C75C -179.1(8)
C74C N71C C73C O70C 179.1(5)
C74C N71C C73C N72C -0.3(6)
N82H C83H N81H C84H -2(2)
N82H C83H N81H C88H 174.5(11)
C78E N71E C74E C75E 164.5(8)
C73G N71G C74G C75G -10.5(10)
C73G N72G C76G C75G 39.3(11)
C78D N71D C74D C75D -176.4(4)
C78D N71D C73D N72D -171.8(5)
C78D N71D C73D O70D 10.9(8)
C75A N72A C72A O70A -173.5(5)
C75A N72A C72A N71A 10.0(7)
C75A C74A C73A N71A -50.2(6)
C77B N72B C73B O70B 7.6(10)
C77B N72B C73B N71B -172.1(6)
C77B N72B C76B C75B -164.4(5)
C78B N71B C74B C75B 163.3(5)
O70F C73F N71F C78F -12.8(14)
O70F C73F N71F C74F -167.5(12)
C77A N71A C72A O70A 8.3(7)
C77A N71A C72A N72A -175.2(5)
C77A N71A C73A C74A -163.1(4)
O70M C73M N71M C74M 176.5(11)
O70M C73M N71M C78M 3.7(18)
C76B N72B C73B O70B 178.5(6)
C76B N72B C73B N71B -1.2(10)
C77D N72D C76D C75D 163.2(5)
C77D N72D C73D N71D 170.0(5)
C77D N72D C73D O70D -12.8(8)
C77E N72E C76E C75E -164.7(7)
C73F N72F C76F C75F 31.6(10)
C73F N71F C74F C75F -32.3(15)
C76M N72M C73M O70M 171.8(12)
C76M N72M C73M N71M -8(2)
C76M C75M C74M N71M -60.7(17)
C77F N72F C73F O70F -4.8(13)
C77F N72F C73F N71F 176.9(8)
C77F N72F C76F C75F -156.0(8)
C85H C84H N81H C83H 14(2)
C85H C84H N81H C88H -163.0(11)
C76F N72F C73F O70F 167.9(9)
C76F N72F C73F N71F -10.3(11)
C74M C75M C76M N72M 48.7(18)
C74G N71G C73G O70G 174.9(6)
C74G N71G C73G N72G -3.2(9)
C74G C75G C76G N72G -50.8(11)
C86H N82H C83H O80H -162.6(10)
C86H N82H C83H N81H 23.3(13)
C86H C85H C84H N81H -44.9(14)
C88J N82J C84J C85J -169.7(14)
C88J N82J C83J O80J 4.7(18)
C88J N82J C83J N81J 178.2(12)
C78G N71G C73G O70G -3.8(8)
C78G N71G C73G N72G 178.1(5)
C78G N71G C74G C75G 168.3(6)
C76A N72A C72A O70A -5.9(9)
C76A N72A C72A N71A 177.6(7)
C76A N72A C75A C74A 154.4(7)
N71F C74F C75F C76F 51.3(13)
C76E C75E C74E N71E 53.6(11)
N82J C84J C85J C86J -27(2)
C87H N82H C86H C85H 170.8(11)
C87H N82H C83H O80H -28.4(17)
C87H N82H C83H N81H 157.5(13)
C84H C85H C86H N82H 63.7(11)
C74E C75E C76E N72E -49.0(11)
C78F N71F C74F C75F 176.8(10)
O80H C83H N81H C84H -176.1(14)
O80H C83H N81H C88H 0.3(19)
C77G N72G C76G C75G -163.0(8)
C77M N72M C73M O70M -2(2)
C77M N72M C73M N71M 178.2(10)
C77M N72M C76M C75M 158.2(12)
C83H N82H C86H C85H -53.1(11)
C84J N82J C83J O80J -168.3(11)
C84J N82J C83J N81J 5.2(15)
C84J C85J C86J N81J 42(3)
C87J N81J C83J O80J 2.9(17)
C87J N81J C83J N82J -170.1(10)
C87J N81J C86J C85J 146.0(18)
C83J N82J C84J C85J 4.0(17)
C83J N81J C86J C85J -33(3)
C86J N81J C83J O80J -177.6(16)
C86J N81J C83J N82J 9.3(17)
C85A C84A N81A C88A 167.4(16)
C85A C84A N81A C83A -27(2)
C84A C85A C86A N82A -60(2)
C84A N81A C83A O80A -170.5(17)
C84A N81A C83A N82A 5(3)
C87A N82A C86A C85A -154(2)
C87A N82A C83A O80A -1(3)
C87A N82A C83A N81A -177(2)
C88A N81A C83A O80A -4(3)
C88A N81A C83A N82A 171.4(18)
C86A N82A C83A O80A 164(2)
C86A N82A C83A N81A -12(3)
C86A C85A C84A N81A 50.5(18)
C83A N82A C86A C85A 42(3)
O70L C73L N71L C78L 6(2)
O70L C73L N71L C74L 170.9(13)
O70L C73L N72L C76L -165.3(14)
O70L C73L N72L C77L -18.1(17)
C73L N71L C74L C75L 37(2)
C73L N72L C76L C75L -48.2(19)
N71L C73L N72L C76L 13.7(15)
N71L C73L N72L C77L 161.0(12)
N71L C74L C75L C76L -62.2(17)
N72L C73L N71L C78L -173.5(13)
N72L C73L N71L C74L -8.2(16)
N72L C76L C75L C74L 68.7(18)
C78L N71L C74L C75L -156.8(15)
C77L N72L C76L C75L 158.1(13)
C85L C86L N82L C83L -37(2)
C85L C86L N82L C87L 176(2)
C83L N81L C84L C85L 41.4(18)
N81L C83L N82L C86L 18(2)
N81L C83L N82L C87L 161(2)
O80L C83L N81L C84L 175.4(13)
O80L C83L N81L C88L 19.5(19)
O80L C83L N82L C86L -176.5(16)
O80L C83L N82L C87L -34(3)
C86L C85L C84L N81L -57.3(16)
C84L C85L C86L N82L 54.6(18)
N82L C83L N81L C84L -20(2)
N82L C83L N81L C88L -176.2(15)
C88L N81L C84L C85L -163.6(13)
C87M N82M C86M C85M -167.6(12)
C87M N82M C83M N81M -172.7(16)
C87M N82M C83M O80M 7(3)
N82M C86M C85M C84M -53.8(13)
C86M N82M C83M N81M -15(3)
C86M N82M C83M O80M 164.8(17)
C86M C85M C84M N81M 53.3(13)
C83M N82M C86M C85M 35.3(19)
C83M N81M C84M C85M -33.8(16)
C88M N81M C83M N82M 166.3(14)
C88M N81M C83M O80M -13(3)
C88M N81M C84M C85M 171.7(9)
C84M N81M C83M N82M 14(3)
C84M N81M C83M O80M -165.8(15)
C76J N72J C73J N71J -1.2(19)
C76J N72J C73J O70J -177.3(15)
C76J C75J C74J N71J -55.3(19)
N72J C76J C75J C74J 46.2(18)
C75J C76J N72J C73J -16(2)
C75J C76J N72J C77J 178.1(16)
C74J N71J C73J N72J -13(2)
C74J N71J C73J O70J 162.5(16)
C78J N71J C74J C75J -156.0(18)
C78J N71J C73J N72J -177.8(16)
C78J N71J C73J O70J -2(2)
C73J N71J C74J C75J 40(2)
C77J N72J C73J N71J 163.7(16)
C77J N72J C73J O70J -12(2)
C83B N81B C84B C85B -22(5)
N81B C83B N1AA C86B 23(5)
N81B C83B N1AA C87B 176(3)
N81B C84B C85B C86B 11(7)
C84B C85B C86B N1AA 14(8)
C85B C86B N1AA C83B -32(7)
C85B C86B N1AA C87B 174(5)
N1AA C83B N81B C84B 6(5)
N1AA C83B N81B C88B 172(3)
C88B N81B C84B C85B 170(4)
O80B C83B N81B C84B -177(2)
O80B C83B N81B C88B -11(5)
O80B C83B N1AA C86B -153(4)
O80B C83B N1AA C87B 0(4)
C85F C84F N81F C88F -169.9(17)
C85F C84F N81F C83F 22(3)
C85F C86F N82F C83F -53(3)
C85F C86F N82F C87F 168(2)
C84F C85F C86F N82F 58(2)
C84F N81F C83F N82F -14(5)
C84F N81F C83F O80F 174(3)
C86F C85F C84F N81F -42(2)
C86F N82F C83F N81F 30(4)
C86F N82F C83F O80F -156(3)
C88F N81F C83F N82F 178.7(18)
C88F N81F C83F O80F 6(5)
C87F N82F C83F N81F 174(3)
C87F N82F C83F O80F -12(4)
N81E C83E N82E C87E 174(2)
N81E C83E N82E C86E 20(4)
N81E C84E C85E C86E -45(2)
O80E C83E N82E C87E -22(4)
O80E C83E N82E C86E -177(2)
C83E N81E C84E C85E 25(3)
C83E N82E C86E C85E -40(3)
N82E C86E C85E C84E 51(2)
C87E N82E C86E C85E 165.3(15)
C88E N81E C83E O80E 17(4)
C88E N81E C83E N82E -179(2)
C88E N81E C84E C85E -167.0(16)
C84E N81E C83E O80E -176(2)
C84E N81E C83E N82E -12(4)
N71H C74H C75H C76H 39(3)
N71H C73H N72H C76H 1(2)
N71H C73H N72H C77H 174.0(18)
C74H N71H C73H O70H -143.2(17)
C74H N71H C73H N72H 41(2)
C74H C75H C76H N72H 3(2)
C78H N71H C74H C75H 176.4(16)
C78H N71H C73H O70H -25(2)
C78H N71H C73H N72H 159.1(15)
C73H N71H C74H C75H -60(2)
C73H N72H C76H C75H -22(2)
O70H C73H N72H C76H -175.3(15)
O70H C73H N72H C77H -2(2)
C77H N72H C76H C75H 165.1(19)
